data_4329414
loop_
_publ_author_name
'Takashi Harada'
'Hiroyuki Tsumatori'
'Katsura Nishiyama'
'Junpei Yuasa'
'Yasuchika Hasegawa'
'Tsuyoshi Kawai'

_publ_contact_author_email tkawai@ms.naist.jp
_publ_contact_author_fax +81-743-72-6170
_publ_contact_author_name 'Tsuyoshi Kawai'
_publ_contact_author_phone +81-743-72-6170
_publ_section_title
;
 Nona-Coordinated Chiral Eu(III) Complexes with Stereoselective
 Ligand-Ligand Noncovalent Interactions for Enhanced Circularly Polarized
 Luminescence
;
_journal_name_full 'Inorganic Chemistry'
_journal_page_first 6476
_journal_page_last 6485
_journal_paper_doi 10.1021/ic202467f
_journal_volume 51
_journal_year 2012
_chemical_absolute_configuration rmad
_chemical_formula_moiety 'C53 H65 Eu F9 N3 O8 '
_chemical_formula_sum 'C53 H65 Eu F9 N3 O8'
_chemical_formula_weight 1195.06
_space_group_IT_number 4
_symmetry_cell_setting monoclinic
_symmetry_Int_Tables_number 4
_symmetry_space_group_name_Hall 'P 2yb'
_symmetry_space_group_name_H-M 'P 1 21 1'
_cell_angle_alpha 90.0000
_cell_angle_beta 90.2315(7)
_cell_angle_gamma 90.0000
_cell_formula_units_Z 8
_cell_length_a 21.3203(4)
_cell_length_b 23.1025(4)
_cell_length_c 22.3797(4)
_cell_measurement_reflns_used 85334
_cell_measurement_temperature 103.1
_cell_measurement_theta_max 25.4
_cell_measurement_theta_min 3.0
_cell_volume 11023.1(3)
_computing_cell_refinement PROCESS-AUTO
_computing_data_collection PROCESS-AUTO
_computing_data_reduction CrystalStructure
_computing_publication_material 'CrystalStructure 3.8'
_computing_structure_refinement SHELXL
_computing_structure_solution SIR92
_diffrn_ambient_temperature 103.1
_diffrn_detector_area_resol_mean 10.00
_diffrn_measured_fraction_theta_full 0.998
_diffrn_measured_fraction_theta_max 0.998
_diffrn_measurement_device_type 'Rigaku RAXIS-RAPID'
_diffrn_measurement_method \w
_diffrn_radiation_type 'Mo K\a'
_diffrn_radiation_wavelength 0.71075
_diffrn_reflns_av_R_equivalents 0.023
_diffrn_reflns_limit_h_max 25
_diffrn_reflns_limit_h_min -25
_diffrn_reflns_limit_k_max 27
_diffrn_reflns_limit_k_min -27
_diffrn_reflns_limit_l_max 26
_diffrn_reflns_limit_l_min -26
_diffrn_reflns_number 91160
_diffrn_reflns_theta_full 25.35
_diffrn_reflns_theta_max 25.35
_exptl_absorpt_coefficient_mu 1.219
_exptl_absorpt_correction_T_max 0.823
_exptl_absorpt_correction_T_min 0.748
_exptl_absorpt_correction_type multi-scan
_exptl_absorpt_process_details
;
    Higashi, T. (1995). Program for Absorption Correction.
    Rigaku Corporation, Tokyo, Japan.
;
_exptl_crystal_colour yellow
_exptl_crystal_density_diffrn 1.440
_exptl_crystal_description block
_exptl_crystal_F_000 4896.00
_exptl_crystal_size_max 0.22
_exptl_crystal_size_mid 0.18
_exptl_crystal_size_min 0.16
_refine_diff_density_max 0.97
_refine_diff_density_min -0.53
_refine_ls_abs_structure_details 'Flack, H. D. (1983), Acta Cryst. A39, 876-881.  19456 Friedel Pairs'
_refine_ls_abs_structure_Flack 0.007(2)
_refine_ls_extinction_method none
_refine_ls_goodness_of_fit_ref 1.124
_refine_ls_hydrogen_treatment refall
_refine_ls_number_parameters 2666
_refine_ls_number_reflns 40132
_refine_ls_R_factor_gt 0.0229
_refine_ls_shift/su_max 0.0040
_refine_ls_structure_factor_coef Fsqd
_refine_ls_weighting_details 'w = 1/[\s^2^(Fo^2^)+(0.0138P)^2^+5.1382P] where P=(Fo^2^+2Fc^2^)/3'
_refine_ls_weighting_scheme calc
_refine_ls_wR_factor_ref 0.0570
_reflns_number_gt 39556
_reflns_number_total 40132
_reflns_threshold_expression F^2^>2.0\s(F^2^)
_cod_data_source_file ic202467f_si_002_3.cif
_cod_data_source_block '_[Eu((S)-iPr-Pybox)(D-facam)3]'
_cod_original_formula_sum 'C53 H65 Eu F9 N3 O8 '
_cod_database_code 4329414

loop_
_symmetry_equiv_pos_site_id
_symmetry_equiv_pos_as_xyz
1 +X,+Y,+Z
2 -X,1/2+Y,-Z

loop_
_atom_site_label
_atom_site_type_symbol
_atom_site_fract_x
_atom_site_fract_y
_atom_site_fract_z
_atom_site_U_iso_or_equiv
_atom_site_adp_type
_atom_site_occupancy
_atom_site_symmetry_multiplicity
_atom_site_calc_flag
_atom_site_refinement_flags
Eu(1) Eu 0.242226(6) 0.529447(6) 0.589379(6) 0.01614(3) Uani 1.00 1 d .
Eu(2) Eu 0.263848(6) 0.082318(6) 0.613345(6) 0.01463(3) Uani 1.00 1 d .
Eu(3) Eu 0.733052(6) 0.892991(6) 0.869510(6) 0.01368(3) Uani 1.00 1 d .
Eu(4) Eu 0.766656(6) 0.333243(6) 0.860695(6) 0.01318(3) Uani 1.00 1 d .
F(1) F 0.33479(9) 0.71702(9) 0.54194(10) 0.0360(4) Uani 1.00 1 d .
F(2) F 0.26101(9) 0.77184(8) 0.57339(10) 0.0378(4) Uani 1.00 1 d .
F(3) F 0.26251(10) 0.74508(9) 0.48190(9) 0.0413(5) Uani 1.00 1 d .
F(4) F 0.48786(10) 0.56461(13) 0.65406(13) 0.0676(8) Uani 1.00 1 d .
F(5) F 0.46726(11) 0.64509(11) 0.61126(12) 0.0548(6) Uani 1.00 1 d .
F(6) F 0.46287(9) 0.56670(11) 0.56185(11) 0.0530(6) Uani 1.00 1 d .
F(7) F 0.36613(15) 0.41046(13) 0.46120(12) 0.0730(8) Uani 1.00 1 d .
F(8) F 0.30405(14) 0.34553(14) 0.48180(13) 0.0769(9) Uani 1.00 1 d .
F(9) F 0.39863(17) 0.3429(2) 0.51402(13) 0.1283(18) Uani 1.00 1 d .
F(10) F 0.1888(2) 0.27059(16) 0.55432(16) 0.1321(19) Uani 1.00 1 d .
F(11) F 0.16147(16) 0.30532(11) 0.63193(14) 0.0749(8) Uani 1.00 1 d .
F(12) F 0.0990(2) 0.25131(18) 0.5883(2) 0.163(2) Uani 1.00 1 d .
F(13) F 0.04054(9) 0.08123(12) 0.57528(11) 0.0517(6) Uani 1.00 1 d .
F(14) F 0.03324(10) -0.01099(11) 0.57533(12) 0.0549(6) Uani 1.00 1 d .
F(15) F 0.01035(8) 0.03708(12) 0.65392(10) 0.0479(5) Uani 1.00 1 d .
F(16) F 0.20505(9) -0.12659(8) 0.49570(9) 0.0339(4) Uani 1.00 1 d .
F(17) F 0.14922(11) -0.05024(10) 0.48761(12) 0.0566(7) Uani 1.00 1 d .
F(18) F 0.22416(14) -0.06533(10) 0.42600(10) 0.0599(7) Uani 1.00 1 d .
F(19) F 0.66312(12) 1.12174(9) 0.82933(12) 0.0506(6) Uani 1.00 1 d .
F(20) F 0.67834(12) 1.06358(11) 0.75613(10) 0.0541(6) Uani 1.00 1 d .
F(21) F 0.58560(10) 1.07450(11) 0.79242(10) 0.0480(5) Uani 1.00 1 d .
F(22) F 0.48026(8) 0.85209(11) 0.89392(10) 0.0472(6) Uani 1.00 1 d .
F(23) F 0.51735(9) 0.86961(11) 0.80776(10) 0.0510(6) Uani 1.00 1 d .
F(24) F 0.50763(11) 0.78255(11) 0.83730(13) 0.0587(7) Uani 1.00 1 d .
F(25) F 0.65032(10) 0.71676(11) 0.77392(11) 0.0519(6) Uani 1.00 1 d .
F(26) F 0.72181(13) 0.65947(10) 0.80584(14) 0.0669(8) Uani 1.00 1 d .
F(27) F 0.72998(12) 0.69841(13) 0.71946(12) 0.0698(9) Uani 1.00 1 d .
F(28) F 0.81551(9) 0.55809(8) 0.77556(10) 0.0351(4) Uani 1.00 1 d .
F(29) F 0.87080(8) 0.48662(8) 0.74506(10) 0.0351(4) Uani 1.00 1 d .
F(30) F 0.79000(9) 0.51338(9) 0.69489(9) 0.0376(4) Uani 1.00 1 d .
F(31) F 0.99389(11) 0.43156(10) 0.82686(12) 0.0553(6) Uani 1.00 1 d .
F(32) F 1.02101(8) 0.36846(11) 0.89109(10) 0.0466(5) Uani 1.00 1 d .
F(33) F 0.98410(8) 0.34185(10) 0.80653(9) 0.0364(4) Uani 1.00 1 d .
F(34) F 0.90111(11) 0.13727(9) 0.81236(12) 0.0495(6) Uani 1.00 1 d .
F(35) F 0.81847(10) 0.09671(8) 0.84895(11) 0.0448(5) Uani 1.00 1 d .
F(36) F 0.81127(12) 0.14816(10) 0.76973(11) 0.0506(6) Uani 1.00 1 d .
O(1) O 0.16374(13) 0.53083(12) 0.39129(10) 0.0415(6) Uani 1.00 1 d .
O(2) O 0.09040(10) 0.40445(9) 0.66778(10) 0.0279(5) Uani 1.00 1 d .
O(3) O 0.26546(10) 0.62743(9) 0.56109(10) 0.0212(4) Uani 1.00 1 d .
O(4) O 0.14247(9) 0.57916(9) 0.57498(9) 0.0211(4) Uani 1.00 1 d .
O(5) O 0.35061(9) 0.54726(9) 0.59851(10) 0.0225(4) Uani 1.00 1 d .
O(6) O 0.24799(10) 0.58703(9) 0.67853(9) 0.0234(4) Uani 1.00 1 d .
O(7) O 0.28530(9) 0.44635(9) 0.54601(9) 0.0224(4) Uani 1.00 1 d .
O(8) O 0.28586(10) 0.46712(9) 0.67146(10) 0.0239(4) Uani 1.00 1 d .
O(9) O 0.34177(11) 0.13493(11) 0.42315(11) 0.0344(5) Uani 1.00 1 d .
O(10) O 0.44065(11) 0.14935(11) 0.72383(11) 0.0370(6) Uani 1.00 1 d .
O(11) O 0.22737(11) 0.17819(9) 0.60826(10) 0.0255(4) Uani 1.00 1 d .
O(12) O 0.22246(10) 0.10803(9) 0.71437(9) 0.0203(4) Uani 1.00 1 d .
O(13) O 0.15312(9) 0.07242(9) 0.61350(9) 0.0200(4) Uani 1.00 1 d .
O(14) O 0.24890(9) -0.00364(8) 0.67110(9) 0.0183(4) Uani 1.00 1 d .
O(15) O 0.22980(10) 0.00877(9) 0.54634(9) 0.0217(4) Uani 1.00 1 d .
O(16) O 0.35593(9) 0.02378(9) 0.58785(10) 0.0249(4) Uani 1.00 1 d .
O(17) O 0.79968(11) 0.92054(13) 0.67068(10) 0.0415(6) Uani 1.00 1 d .
O(18) O 0.90037(10) 0.99291(9) 0.96320(10) 0.0225(4) Uani 1.00 1 d .
O(19) O 0.70171(9) 0.98503(9) 0.83498(9) 0.0217(4) Uani 1.00 1 d .
O(20) O 0.68187(9) 0.94259(8) 0.95392(9) 0.0172(4) Uani 1.00 1 d .
O(21) O 0.62429(9) 0.87795(9) 0.86113(9) 0.0198(4) Uani 1.00 1 d .
O(22) O 0.71304(9) 0.82459(8) 0.94783(9) 0.0180(4) Uani 1.00 1 d .
O(23) O 0.71291(10) 0.79779(9) 0.82681(10) 0.0243(4) Uani 1.00 1 d .
O(24) O 0.83240(9) 0.84174(8) 0.86424(9) 0.0190(4) Uani 1.00 1 d .
O(25) O 0.71052(10) 0.28427(10) 0.66246(10) 0.0279(5) Uani 1.00 1 d .
O(26) O 0.59116(10) 0.24686(9) 0.95450(10) 0.0235(4) Uani 1.00 1 d .
O(27) O 0.79900(9) 0.41963(8) 0.80670(9) 0.0177(4) Uani 1.00 1 d .
O(28) O 0.67404(9) 0.39188(9) 0.84687(9) 0.0192(4) Uani 1.00 1 d .
O(29) O 0.87651(8) 0.34033(8) 0.85796(9) 0.0168(4) Uani 1.00 1 d .
O(30) O 0.78665(9) 0.40821(8) 0.93307(9) 0.0180(4) Uani 1.00 1 d .
O(31) O 0.79071(10) 0.23567(9) 0.83876(10) 0.0222(4) Uani 1.00 1 d .
O(32) O 0.80964(9) 0.28977(9) 0.95317(9) 0.0204(4) Uani 1.00 1 d .
N(1) N 0.22804(12) 0.54146(11) 0.47066(12) 0.0229(5) Uani 1.00 1 d .
N(2) N 0.15314(11) 0.46740(10) 0.53508(12) 0.0184(5) Uani 1.00 1 d .
N(3) N 0.16027(12) 0.47648(11) 0.65480(12) 0.0210(5) Uani 1.00 1 d .
N(4) N 0.27716(13) 0.11279(11) 0.49976(11) 0.0221(5) Uani 1.00 1 d .
N(5) N 0.36801(12) 0.14146(11) 0.58041(12) 0.0220(5) Uani 1.00 1 d .
N(6) N 0.35110(12) 0.10584(12) 0.69510(12) 0.0239(5) Uani 1.00 1 d .
N(7) N 0.74698(11) 0.89373(12) 0.75339(11) 0.0230(5) Uani 1.00 1 d .
N(8) N 0.83035(11) 0.95091(10) 0.82440(11) 0.0155(4) Uani 1.00 1 d .
N(9) N 0.81327(11) 0.93957(10) 0.94391(11) 0.0164(5) Uani 1.00 1 d .
N(10) N 0.76000(12) 0.32002(11) 0.74401(11) 0.0200(5) Uani 1.00 1 d .
N(11) N 0.66832(11) 0.27675(11) 0.81615(11) 0.0172(5) Uani 1.00 1 d .
N(12) N 0.68043(11) 0.29651(10) 0.93590(11) 0.0171(5) Uani 1.00 1 d .
C(1) C 0.3177(2) 0.5827(2) 0.4115(3) 0.100(2) Uani 1.00 1 d .
C(2) C 0.3610(2) 0.5599(4) 0.4465(4) 0.174(5) Uani 1.00 1 d .
C(3) C 0.3376(2) 0.6332(2) 0.3736(2) 0.0774(18) Uani 1.00 1 d .
C(4) C 0.24939(15) 0.58588(15) 0.42699(14) 0.0271(6) Uani 1.00 1 d .
C(5) C 0.2068(2) 0.5756(2) 0.37263(17) 0.0586(13) Uani 1.00 1 d .
C(6) C 0.18249(14) 0.51505(13) 0.44621(14) 0.0218(6) Uani 1.00 1 d .
C(7) C 0.14505(14) 0.47002(13) 0.47628(14) 0.0214(6) Uani 1.00 1 d .
C(8) C 0.10140(16) 0.43542(15) 0.44628(15) 0.0291(7) Uani 1.00 1 d .
C(9) C 0.06599(16) 0.39751(16) 0.47930(17) 0.0345(8) Uani 1.00 1 d .
C(10) C 0.07250(15) 0.39554(15) 0.54014(16) 0.0285(7) Uani 1.00 1 d .
C(11) C 0.11678(14) 0.43234(13) 0.56671(15) 0.0200(6) Uani 1.00 1 d .
C(12) C 0.12424(13) 0.43844(12) 0.63146(14) 0.0193(6) Uani 1.00 1 d .
C(13) C 0.11406(17) 0.41708(14) 0.72760(15) 0.0282(7) Uani 1.00 1 d .
C(14) C 0.15028(15) 0.47411(14) 0.72057(14) 0.0236(6) Uani 1.00 1 d .
C(15) C 0.11589(17) 0.52875(15) 0.74122(15) 0.0333(7) Uani 1.00 1 d .
C(16) C 0.1136(2) 0.53126(18) 0.80951(16) 0.0434(9) Uani 1.00 1 d .
C(17) C 0.05046(18) 0.53412(18) 0.71414(17) 0.0431(9) Uani 1.00 1 d .
C(18) C 0.27339(15) 0.72675(14) 0.53795(15) 0.0246(6) Uani 1.00 1 d .
C(19) C 0.23427(14) 0.67338(13) 0.55320(13) 0.0199(6) Uani 1.00 1 d .
C(20) C 0.16955(15) 0.67862(13) 0.55422(15) 0.0228(6) Uani 1.00 1 d .
C(21) C 0.12656(15) 0.72931(15) 0.53937(16) 0.0299(7) Uani 1.00 1 d .
C(22) C 0.10689(17) 0.72076(16) 0.47347(18) 0.0377(8) Uani 1.00 1 d .
C(23) C 0.06678(16) 0.66527(17) 0.47684(16) 0.0353(8) Uani 1.00 1 d .
C(24) C 0.06325(14) 0.65078(13) 0.54529(15) 0.0239(6) Uani 1.00 1 d .
C(25) C 0.12934(14) 0.62990(13) 0.56013(14) 0.0196(6) Uani 1.00 1 d .
C(26) C 0.06666(15) 0.71216(14) 0.57406(16) 0.0288(7) Uani 1.00 1 d .
C(27) C 0.07499(18) 0.70969(15) 0.64142(17) 0.0355(8) Uani 1.00 1 d .
C(28) C 0.00930(17) 0.74973(16) 0.5599(2) 0.0439(9) Uani 1.00 1 d .
C(29) C 0.01136(15) 0.60957(14) 0.56137(16) 0.0291(7) Uani 1.00 1 d .
C(30) C 0.44987(15) 0.58951(16) 0.61402(17) 0.0328(7) Uani 1.00 1 d .
C(31) C 0.38018(14) 0.58278(14) 0.63118(14) 0.0221(6) Uani 1.00 1 d .
C(32) C 0.35847(16) 0.61440(14) 0.67929(14) 0.0258(7) Uani 1.00 1 d .
C(33) C 0.39236(19) 0.65609(15) 0.72010(16) 0.0331(8) Uani 1.00 1 d .
C(34) C 0.3703(2) 0.71734(16) 0.70174(18) 0.0427(10) Uani 1.00 1 d .
C(35) C 0.3001(2) 0.71711(15) 0.71933(18) 0.0427(9) Uani 1.00 1 d .
C(36) C 0.29004(18) 0.65686(14) 0.75023(15) 0.0320(8) Uani 1.00 1 d .
C(37) C 0.29460(16) 0.61405(13) 0.69824(14) 0.0237(7) Uani 1.00 1 d .
C(38) C 0.35582(19) 0.64640(15) 0.77954(15) 0.0344(8) Uani 1.00 1 d .
C(39) C 0.3635(2) 0.58545(16) 0.80465(16) 0.0416(9) Uani 1.00 1 d .
C(40) C 0.3736(2) 0.68960(18) 0.82938(18) 0.0512(11) Uani 1.00 1 d .
C(41) C 0.2324(2) 0.65234(18) 0.78817(18) 0.0476(10) Uani 1.00 1 d .
C(42) C 0.34992(15) 0.37439(16) 0.50760(15) 0.0314(8) Uani 1.00 1 d .
C(43) C 0.32821(13) 0.40980(13) 0.56039(14) 0.0214(6) Uani 1.00 1 d .
C(44) C 0.35079(13) 0.39941(13) 0.61687(13) 0.0198(6) Uani 1.00 1 d .
C(45) C 0.40105(15) 0.35870(15) 0.64097(15) 0.0284(7) Uani 1.00 1 d .
C(46) C 0.45477(15) 0.39835(19) 0.66380(16) 0.0390(8) Uani 1.00 1 d .
C(47) C 0.42446(15) 0.42788(17) 0.71884(16) 0.0330(8) Uani 1.00 1 d .
C(48) C 0.35803(14) 0.40099(14) 0.72218(14) 0.0235(6) Uani 1.00 1 d .
C(49) C 0.32577(13) 0.42756(13) 0.66811(14) 0.0196(6) Uani 1.00 1 d .
C(50) C 0.36995(18) 0.33841(16) 0.69940(16) 0.0360(8) Uani 1.00 1 d .
C(51) C 0.3099(2) 0.30423(19) 0.6882(2) 0.0577(12) Uani 1.00 1 d .
C(52) C 0.4139(2) 0.3032(2) 0.7408(2) 0.0673(15) Uani 1.00 1 d .
C(53) C 0.32397(17) 0.40979(16) 0.78053(15) 0.0334(8) Uani 1.00 1 d .
C(54) C 0.18670(16) 0.14519(17) 0.43749(16) 0.0338(8) Uani 1.00 1 d .
C(55) C 0.21000(19) 0.20675(16) 0.43070(18) 0.0434(9) Uani 1.00 1 d .
C(56) C 0.14574(17) 0.12613(19) 0.38390(17) 0.0411(9) Uani 1.00 1 d .
C(57) C 0.24055(16) 0.10085(14) 0.44470(14) 0.0253(7) Uani 1.00 1 d .
C(58) C 0.29037(16) 0.10280(15) 0.39596(15) 0.0314(7) Uani 1.00 1 d .
C(59) C 0.32937(15) 0.13265(14) 0.48176(14) 0.0247(6) Uani 1.00 1 d .
C(60) C 0.37995(16) 0.15196(14) 0.52249(15) 0.0275(7) Uani 1.00 1 d .
C(61) C 0.43555(19) 0.17610(19) 0.50246(19) 0.0465(10) Uani 1.00 1 d .
C(62) C 0.4810(2) 0.1897(2) 0.5439(2) 0.0634(13) Uani 1.00 1 d .
C(63) C 0.47090(19) 0.17696(19) 0.6036(2) 0.0491(11) Uani 1.00 1 d .
C(64) C 0.41386(16) 0.15261(15) 0.61927(16) 0.0282(7) Uani 1.00 1 d .
C(65) C 0.39877(15) 0.13421(14) 0.68091(15) 0.0258(7) Uani 1.00 1 d .
C(66) C 0.4132(2) 0.12921(19) 0.77937(18) 0.0453(10) Uani 1.00 1 d .
C(67) C 0.35491(16) 0.09610(18) 0.76078(15) 0.0362(8) Uani 1.00 1 d .
C(68) C 0.3548(2) 0.0331(2) 0.7764(2) 0.0592(13) Uani 1.00 1 d .
C(69) C 0.3529(2) 0.0228(3) 0.8427(2) 0.096(2) Uani 1.00 1 d .
C(70) C 0.4083(3) 0.0011(2) 0.7493(2) 0.099(2) Uani 1.00 1 d .
C(71) C 0.1567(2) 0.25646(18) 0.60077(17) 0.0496(11) Uani 1.00 1 d .
C(72) C 0.18295(16) 0.20430(14) 0.63518(15) 0.0263(7) Uani 1.00 1 d .
C(73) C 0.15874(15) 0.19110(14) 0.68991(15) 0.0236(6) Uani 1.00 1 d .
C(74) C 0.10694(16) 0.21856(17) 0.72662(17) 0.0351(8) Uani 1.00 1 d .
C(75) C 0.05239(17) 0.1742(2) 0.7266(2) 0.0485(10) Uani 1.00 1 d .
C(76) C 0.07907(16) 0.12375(18) 0.76580(18) 0.0400(9) Uani 1.00 1 d .
C(77) C 0.14533(15) 0.14680(15) 0.78496(15) 0.0261(7) Uani 1.00 1 d .
C(78) C 0.18204(14) 0.14469(13) 0.72613(13) 0.0194(6) Uani 1.00 1 d .
C(79) C 0.13394(16) 0.21267(15) 0.79060(16) 0.0317(7) Uani 1.00 1 d .
C(80) C 0.19470(19) 0.24689(15) 0.80080(17) 0.0390(8) Uani 1.00 1 d .
C(81) C 0.0874(2) 0.2293(2) 0.8398(2) 0.0555(11) Uani 1.00 1 d .
C(82) C 0.17545(17) 0.11511(15) 0.83638(14) 0.0299(7) Uani 1.00 1 d .
C(83) C 0.05088(15) 0.03476(17) 0.60807(16) 0.0333(7) Uani 1.00 1 d .
C(84) C 0.11959(13) 0.03021(15) 0.62887(13) 0.0216(6) Uani 1.00 1 d .
C(85) C 0.13680(14) -0.01831(14) 0.66062(14) 0.0226(6) Uani 1.00 1 d .
C(86) C 0.09778(16) -0.07028(15) 0.68027(16) 0.0307(7) Uani 1.00 1 d .
C(87) C 0.11473(18) -0.12023(15) 0.63750(18) 0.0382(9) Uani 1.00 1 d .
C(88) C 0.18436(18) -0.13248(15) 0.65542(16) 0.0342(8) Uani 1.00 1 d .
C(89) C 0.19684(16) -0.09057(13) 0.70865(14) 0.0250(7) Uani 1.00 1 d .
C(90) C 0.19989(14) -0.03129(12) 0.67878(13) 0.0181(6) Uani 1.00 1 d .
C(91) C 0.13168(16) -0.08794(15) 0.73935(16) 0.0305(7) Uani 1.00 1 d .
C(92) C 0.12732(17) -0.04175(17) 0.78776(16) 0.0384(8) Uani 1.00 1 d .
C(93) C 0.1090(2) -0.14573(17) 0.76592(19) 0.0482(10) Uani 1.00 1 d .
C(94) C 0.25368(17) -0.10593(16) 0.74675(15) 0.0341(7) Uani 1.00 1 d .
C(95) C 0.20745(18) -0.06975(15) 0.48352(16) 0.0335(8) Uani 1.00 1 d .
C(96) C 0.25353(15) -0.03648(13) 0.52371(13) 0.0214(6) Uani 1.00 1 d .
C(97) C 0.31411(16) -0.05532(14) 0.52950(15) 0.0267(7) Uani 1.00 1 d .
C(98) C 0.34870(17) -0.10594(16) 0.50139(16) 0.0338(7) Uani 1.00 1 d .
C(99) C 0.3838(2) -0.0805(2) 0.4468(2) 0.0610(13) Uani 1.00 1 d .
C(100) C 0.4332(2) -0.04110(19) 0.4779(2) 0.0630(14) Uani 1.00 1 d .
C(101) C 0.42417(17) -0.05106(16) 0.5458(2) 0.0419(10) Uani 1.00 1 d .
C(102) C 0.36132(15) -0.02132(14) 0.55854(15) 0.0261(7) Uani 1.00 1 d .
C(103) C 0.40270(16) -0.11599(15) 0.54776(19) 0.0365(8) Uani 1.00 1 d .
C(104) C 0.37911(17) -0.13404(15) 0.60896(18) 0.0371(8) Uani 1.00 1 d .
C(105) C 0.4524(2) -0.15911(18) 0.5273(2) 0.0598(13) Uani 1.00 1 d .
C(106) C 0.47797(16) -0.03195(18) 0.5851(2) 0.0587(14) Uani 1.00 1 d .
C(107) C 0.64327(18) 0.8663(2) 0.70863(18) 0.0545(13) Uani 1.00 1 d .
C(108) C 0.6122(2) 0.8247(2) 0.66436(19) 0.0771(18) Uani 1.00 1 d .
C(109) C 0.61819(19) 0.9268(3) 0.7039(2) 0.0732(18) Uani 1.00 1 d .
C(110) C 0.71459(17) 0.86271(19) 0.70369(15) 0.0377(9) Uani 1.00 1 d .
C(111) C 0.74449(17) 0.8896(2) 0.64757(15) 0.0440(10) Uani 1.00 1 d .
C(112) C 0.79177(15) 0.92198(15) 0.73027(14) 0.0257(6) Uani 1.00 1 d .
C(113) C 0.83978(14) 0.95389(13) 0.76522(14) 0.0200(6) Uani 1.00 1 d .
C(114) C 0.89066(14) 0.98098(14) 0.73988(14) 0.0246(6) Uani 1.00 1 d .
C(115) C 0.93521(14) 1.00545(13) 0.77767(14) 0.0228(6) Uani 1.00 1 d .
C(116) C 0.92765(13) 1.00158(13) 0.83844(14) 0.0201(6) Uani 1.00 1 d .
C(117) C 0.87414(13) 0.97391(12) 0.85998(14) 0.0160(5) Uani 1.00 1 d .
C(118) C 0.86024(13) 0.96744(12) 0.92355(14) 0.0173(6) Uani 1.00 1 d .
C(119) C 0.87827(15) 0.97508(15) 1.02189(14) 0.0237(6) Uani 1.00 1 d .
C(120) C 0.81519(13) 0.94474(13) 1.00995(13) 0.0185(6) Uani 1.00 1 d .
C(121) C 0.80713(14) 0.88669(13) 1.04141(13) 0.0216(6) Uani 1.00 1 d .
C(122) C 0.80972(16) 0.89615(17) 1.10900(15) 0.0324(7) Uani 1.00 1 d .
C(123) C 0.85400(16) 0.84171(14) 1.02036(15) 0.0293(7) Uani 1.00 1 d .
C(124) C 0.64682(17) 1.07024(16) 0.80697(17) 0.0363(8) Uani 1.00 1 d .
C(125) C 0.65976(14) 1.02072(13) 0.85110(14) 0.0224(6) Uani 1.00 1 d .
C(126) C 0.62789(13) 1.02102(13) 0.90443(14) 0.0210(6) Uani 1.00 1 d .
C(127) C 0.57566(14) 1.05947(15) 0.92826(15) 0.0262(7) Uani 1.00 1 d .
C(128) C 0.51740(15) 1.02078(17) 0.93228(15) 0.0337(8) Uani 1.00 1 d .
C(129) C 0.53499(14) 0.97794(15) 0.98279(15) 0.0283(7) Uani 1.00 1 d .
C(130) C 0.60096(13) 0.99912(14) 1.00485(14) 0.0207(6) Uani 1.00 1 d .
C(131) C 0.64270(13) 0.98279(13) 0.95199(14) 0.0175(6) Uani 1.00 1 d .
C(132) C 0.59556(14) 1.06601(13) 0.99463(14) 0.0230(6) Uani 1.00 1 d .
C(133) C 0.54678(16) 1.09575(15) 1.03373(16) 0.0316(7) Uani 1.00 1 d .
C(134) C 0.65817(15) 1.09750(14) 1.00233(15) 0.0274(7) Uani 1.00 1 d .
C(135) C 0.62215(15) 0.97665(14) 1.06439(14) 0.0250(6) Uani 1.00 1 d .
C(136) C 0.52398(14) 0.83546(16) 0.85431(14) 0.0274(7) Uani 1.00 1 d .
C(137) C 0.59005(13) 0.83796(14) 0.88240(13) 0.0199(6) Uani 1.00 1 d .
C(138) C 0.60463(13) 0.79933(13) 0.92656(14) 0.0178(6) Uani 1.00 1 d .
C(139) C 0.56680(13) 0.74874(13) 0.95233(14) 0.0203(6) Uani 1.00 1 d .
C(140) C 0.59544(14) 0.69342(14) 0.92500(15) 0.0240(6) Uani 1.00 1 d .
C(141) C 0.66172(15) 0.69150(14) 0.95476(16) 0.0262(7) Uani 1.00 1 d .
C(142) C 0.66156(14) 0.74388(13) 0.99803(14) 0.0218(6) Uani 1.00 1 d .
C(143) C 0.66441(13) 0.79528(12) 0.95578(13) 0.0159(6) Uani 1.00 1 d .
C(144) C 0.59135(14) 0.74688(14) 1.01764(14) 0.0221(6) Uani 1.00 1 d .
C(145) C 0.57014(16) 0.69367(15) 1.05306(16) 0.0308(7) Uani 1.00 1 d .
C(146) C 0.57496(16) 0.80081(15) 1.05342(15) 0.0293(7) Uani 1.00 1 d .
C(147) C 0.71196(16) 0.74230(15) 1.04610(16) 0.0324(7) Uani 1.00 1 d .
C(148) C 0.71165(19) 0.70880(17) 0.77543(19) 0.0433(10) Uani 1.00 1 d .
C(149) C 0.74702(16) 0.75947(14) 0.80411(15) 0.0272(7) Uani 1.00 1 d .
C(150) C 0.81163(15) 0.75810(14) 0.80232(16) 0.0276(7) Uani 1.00 1 d .
C(151) C 0.85826(18) 0.71591(16) 0.77429(19) 0.0398(9) Uani 1.00 1 d .
C(152) C 0.88848(18) 0.74942(18) 0.72231(18) 0.0418(9) Uani 1.00 1 d .
C(153) C 0.92737(16) 0.79620(16) 0.75590(16) 0.0322(8) Uani 1.00 1 d .
C(154) C 0.91793(15) 0.78327(14) 0.82340(16) 0.0288(7) Uani 1.00 1 d .
C(155) C 0.84873(14) 0.79949(13) 0.83350(14) 0.0212(6) Uani 1.00 1 d .
C(156) C 0.91147(18) 0.71615(15) 0.82272(19) 0.0397(9) Uani 1.00 1 d .
C(157) C 0.8908(2) 0.69118(17) 0.8828(2) 0.0514(11) Uani 1.00 1 d .
C(158) C 0.9713(2) 0.68419(19) 0.8037(2) 0.0586(12) Uani 1.00 1 d .
C(159) C 0.96269(15) 0.81200(16) 0.86541(17) 0.0331(8) Uani 1.00 1 d .
C(160) C 0.86847(15) 0.33270(17) 0.70141(15) 0.0298(7) Uani 1.00 1 d .
C(161) C 0.90462(17) 0.36064(18) 0.65010(17) 0.0394(8) Uani 1.00 1 d .
C(162) C 0.88789(19) 0.27073(18) 0.71122(19) 0.0440(9) Uani 1.00 1 d .
C(163) C 0.79765(14) 0.34077(14) 0.69226(13) 0.0243(6) Uani 1.00 1 d .
C(164) C 0.76971(16) 0.30748(17) 0.63954(15) 0.0334(8) Uani 1.00 1 d .
C(165) C 0.71462(15) 0.29180(13) 0.72202(14) 0.0214(6) Uani 1.00 1 d .
C(166) C 0.66201(14) 0.26869(13) 0.75764(14) 0.0201(6) Uani 1.00 1 d .
C(167) C 0.61048(15) 0.24181(14) 0.73196(15) 0.0272(7) Uani 1.00 1 d .
C(168) C 0.56330(15) 0.22332(15) 0.76899(15) 0.0308(7) Uani 1.00 1 d .
C(169) C 0.56833(14) 0.23149(14) 0.83000(15) 0.0245(6) Uani 1.00 1 d .
C(170) C 0.62197(13) 0.25835(12) 0.85141(14) 0.0187(6) Uani 1.00 1 d .
C(171) C 0.63313(13) 0.26918(12) 0.91546(14) 0.0168(6) Uani 1.00 1 d .
C(172) C 0.61191(14) 0.26626(14) 1.01273(14) 0.0242(6) Uani 1.00 1 d .
C(173) C 0.67655(14) 0.29370(13) 1.00205(14) 0.0199(6) Uani 1.00 1 d .
C(174) C 0.68742(14) 0.35336(13) 1.03117(14) 0.0222(6) Uani 1.00 1 d .
C(175) C 0.68605(16) 0.34683(16) 1.09922(14) 0.0315(7) Uani 1.00 1 d .
C(176) C 0.64166(15) 0.39905(15) 1.00907(15) 0.0277(7) Uani 1.00 1 d .
C(177) C 0.81220(14) 0.50556(14) 0.75037(15) 0.0238(6) Uani 1.00 1 d .
C(178) C 0.77088(13) 0.46341(12) 0.78644(13) 0.0172(6) Uani 1.00 1 d .
C(179) C 0.70831(13) 0.47628(12) 0.79175(13) 0.0174(6) Uani 1.00 1 d .
C(180) C 0.66907(13) 0.52668(14) 0.76793(14) 0.0215(6) Uani 1.00 1 d .
C(181) C 0.63203(15) 0.50215(15) 0.71381(15) 0.0274(7) Uani 1.00 1 d .
C(182) C 0.58717(14) 0.45908(15) 0.74499(14) 0.0253(7) Uani 1.00 1 d .
C(183) C 0.59985(13) 0.46600(13) 0.81322(14) 0.0212(6) Uani 1.00 1 d .
C(184) C 0.66472(13) 0.43882(13) 0.82064(13) 0.0182(6) Uani 1.00 1 d .
C(185) C 0.61759(13) 0.53108(14) 0.81712(15) 0.0235(6) Uani 1.00 1 d .
C(186) C 0.64340(15) 0.54792(14) 0.87875(16) 0.0283(7) Uani 1.00 1 d .
C(187) C 0.56440(15) 0.57239(15) 0.80141(17) 0.0330(8) Uani 1.00 1 d .
C(188) C 0.55022(14) 0.44257(16) 0.85354(16) 0.0294(7) Uani 1.00 1 d .
C(189) C 0.97739(14) 0.38059(14) 0.84969(15) 0.0248(6) Uani 1.00 1 d .
C(190) C 0.91118(13) 0.38182(13) 0.87551(13) 0.0172(6) Uani 1.00 1 d .
C(191) C 0.89707(13) 0.42542(13) 0.91467(13) 0.0179(6) Uani 1.00 1 d .
C(192) C 0.93740(13) 0.47544(13) 0.93786(14) 0.0202(6) Uani 1.00 1 d .
C(193) C 0.91311(14) 0.53080(14) 0.90616(15) 0.0257(6) Uani 1.00 1 d .
C(194) C 0.84722(14) 0.53756(13) 0.93368(15) 0.0256(7) Uani 1.00 1 d .
C(195) C 0.84288(14) 0.48788(14) 0.98050(15) 0.0228(6) Uani 1.00 1 d .
C(196) C 0.83676(13) 0.43455(13) 0.94150(13) 0.0179(6) Uani 1.00 1 d .
C(197) C 0.91217(14) 0.48241(13) 1.00199(15) 0.0236(6) Uani 1.00 1 d .
C(198) C 0.92498(16) 0.42994(15) 1.04187(15) 0.0302(7) Uani 1.00 1 d .
C(199) C 0.93716(15) 0.53636(15) 1.03456(16) 0.0313(7) Uani 1.00 1 d .
C(200) C 0.79129(15) 0.49567(15) 1.02644(16) 0.0292(7) Uani 1.00 1 d .
C(201) C 0.83946(18) 0.14524(15) 0.82341(17) 0.0335(8) Uani 1.00 1 d .
C(202) C 0.82771(14) 0.19906(13) 0.86183(15) 0.0239(6) Uani 1.00 1 d .
C(203) C 0.85556(14) 0.20103(13) 0.91663(15) 0.0222(6) Uani 1.00 1 d .
C(204) C 0.90258(16) 0.16114(15) 0.94768(17) 0.0327(8) Uani 1.00 1 d .
C(205) C 0.96487(16) 0.19649(17) 0.94936(19) 0.0393(9) Uani 1.00 1 d .
C(206) C 0.94966(15) 0.24573(15) 0.99431(17) 0.0333(8) Uani 1.00 1 d .
C(207) C 0.88194(15) 0.23218(14) 1.01530(15) 0.0268(7) Uani 1.00 1 d .
C(208) C 0.84310(13) 0.24612(13) 0.95901(14) 0.0196(6) Uani 1.00 1 d .
C(209) C 0.88050(16) 0.16468(15) 1.01291(17) 0.0321(8) Uani 1.00 1 d .
C(210) C 0.81567(17) 0.13925(16) 1.02284(19) 0.0391(9) Uani 1.00 1 d .
C(211) C 0.92608(17) 0.13616(16) 1.0580(2) 0.0428(10) Uani 1.00 1 d .
C(212) C 0.86062(17) 0.26228(16) 1.07114(16) 0.0350(8) Uani 1.00 1 d .
H(1) H 0.3158 0.5520 0.3800 0.120 Uiso 1.00 1 c R
H(2) H 0.3843 0.5303 0.4244 0.208 Uiso 1.00 1 c R
H(3) H 0.3410 0.5421 0.4814 0.208 Uiso 1.00 1 c R
H(4) H 0.3899 0.5903 0.4599 0.208 Uiso 1.00 1 c R
H(5) H 0.3444 0.6672 0.3991 0.093 Uiso 1.00 1 c R
H(6) H 0.3048 0.6418 0.3441 0.093 Uiso 1.00 1 c R
H(7) H 0.3767 0.6236 0.3529 0.093 Uiso 1.00 1 c R
H(8) H 0.2403 0.6251 0.4436 0.033 Uiso 1.00 1 c R
H(9) H 0.1839 0.6114 0.3618 0.070 Uiso 1.00 1 c R
H(10) H 0.2316 0.5627 0.3378 0.070 Uiso 1.00 1 c R
H(11) H 0.0963 0.4380 0.4042 0.035 Uiso 1.00 1 c R
H(12) H 0.0369 0.3726 0.4599 0.041 Uiso 1.00 1 c R
H(13) H 0.0478 0.3700 0.5636 0.034 Uiso 1.00 1 c R
H(14) H 0.1421 0.3858 0.7419 0.034 Uiso 1.00 1 c R
H(15) H 0.0791 0.4216 0.7562 0.034 Uiso 1.00 1 c R
H(16) H 0.1917 0.4712 0.7415 0.028 Uiso 1.00 1 c R
H(17) H 0.1408 0.5628 0.7273 0.040 Uiso 1.00 1 c R
H(18) H 0.0950 0.5680 0.8221 0.052 Uiso 1.00 1 c R
H(19) H 0.1563 0.5283 0.8257 0.052 Uiso 1.00 1 c R
H(20) H 0.0882 0.4991 0.8245 0.052 Uiso 1.00 1 c R
H(21) H 0.0238 0.5029 0.7294 0.052 Uiso 1.00 1 c R
H(22) H 0.0532 0.5313 0.6705 0.052 Uiso 1.00 1 c R
H(23) H 0.0323 0.5716 0.7251 0.052 Uiso 1.00 1 c R
H(24) H 0.1439 0.7684 0.5492 0.036 Uiso 1.00 1 c R
H(25) H 0.0820 0.7540 0.4586 0.045 Uiso 1.00 1 c R
H(26) H 0.1439 0.7152 0.4475 0.045 Uiso 1.00 1 c R
H(27) H 0.0868 0.6333 0.4545 0.042 Uiso 1.00 1 c R
H(28) H 0.0244 0.6721 0.4601 0.042 Uiso 1.00 1 c R
H(29) H 0.0775 0.7491 0.6574 0.043 Uiso 1.00 1 c R
H(30) H 0.1137 0.6888 0.6511 0.043 Uiso 1.00 1 c R
H(31) H 0.0392 0.6896 0.6592 0.043 Uiso 1.00 1 c R
H(32) H 0.0080 0.7826 0.5875 0.053 Uiso 1.00 1 c R
H(33) H -0.0289 0.7266 0.5645 0.053 Uiso 1.00 1 c R
H(34) H 0.0121 0.7640 0.5188 0.053 Uiso 1.00 1 c R
H(35) H 0.0044 0.6108 0.6046 0.035 Uiso 1.00 1 c R
H(36) H 0.0231 0.5702 0.5495 0.035 Uiso 1.00 1 c R
H(37) H -0.0272 0.6209 0.5405 0.035 Uiso 1.00 1 c R
H(38) H 0.4388 0.6508 0.7228 0.040 Uiso 1.00 1 c R
H(39) H 0.3754 0.7237 0.6583 0.051 Uiso 1.00 1 c R
H(40) H 0.3937 0.7476 0.7238 0.051 Uiso 1.00 1 c R
H(41) H 0.2730 0.7210 0.6835 0.051 Uiso 1.00 1 c R
H(42) H 0.2907 0.7491 0.7473 0.051 Uiso 1.00 1 c R
H(43) H 0.3365 0.5808 0.8397 0.050 Uiso 1.00 1 c R
H(44) H 0.4074 0.5793 0.8164 0.050 Uiso 1.00 1 c R
H(45) H 0.3517 0.5571 0.7741 0.050 Uiso 1.00 1 c R
H(46) H 0.4084 0.6738 0.8530 0.061 Uiso 1.00 1 c R
H(47) H 0.3373 0.6959 0.8553 0.061 Uiso 1.00 1 c R
H(48) H 0.3863 0.7264 0.8114 0.061 Uiso 1.00 1 c R
H(49) H 0.2335 0.6160 0.8107 0.057 Uiso 1.00 1 c R
H(50) H 0.1950 0.6531 0.7625 0.057 Uiso 1.00 1 c R
H(51) H 0.2311 0.6850 0.8161 0.057 Uiso 1.00 1 c R
H(52) H 0.4142 0.3271 0.6131 0.034 Uiso 1.00 1 c R
H(53) H 0.4921 0.3755 0.6754 0.047 Uiso 1.00 1 c R
H(54) H 0.4669 0.4272 0.6332 0.047 Uiso 1.00 1 c R
H(55) H 0.4487 0.4195 0.7556 0.040 Uiso 1.00 1 c R
H(56) H 0.4221 0.4703 0.7133 0.040 Uiso 1.00 1 c R
H(57) H 0.2788 0.3293 0.6690 0.069 Uiso 1.00 1 c R
H(58) H 0.2934 0.2901 0.7263 0.069 Uiso 1.00 1 c R
H(59) H 0.3190 0.2712 0.6621 0.069 Uiso 1.00 1 c R
H(60) H 0.4108 0.2620 0.7306 0.081 Uiso 1.00 1 c R
H(61) H 0.4014 0.3089 0.7825 0.081 Uiso 1.00 1 c R
H(62) H 0.4572 0.3163 0.7355 0.081 Uiso 1.00 1 c R
H(63) H 0.3217 0.4513 0.7895 0.040 Uiso 1.00 1 c R
H(64) H 0.3467 0.3899 0.8127 0.040 Uiso 1.00 1 c R
H(65) H 0.2815 0.3939 0.7773 0.040 Uiso 1.00 1 c R
H(66) H 0.1603 0.1434 0.4742 0.041 Uiso 1.00 1 c R
H(67) H 0.2342 0.2101 0.3937 0.052 Uiso 1.00 1 c R
H(68) H 0.2368 0.2167 0.4649 0.052 Uiso 1.00 1 c R
H(69) H 0.1741 0.2332 0.4291 0.052 Uiso 1.00 1 c R
H(70) H 0.1360 0.0848 0.3875 0.049 Uiso 1.00 1 c R
H(71) H 0.1685 0.1330 0.3466 0.049 Uiso 1.00 1 c R
H(72) H 0.1066 0.1484 0.3836 0.049 Uiso 1.00 1 c R
H(73) H 0.2226 0.0609 0.4469 0.030 Uiso 1.00 1 c R
H(74) H 0.3039 0.0633 0.3847 0.038 Uiso 1.00 1 c R
H(75) H 0.2744 0.1229 0.3599 0.038 Uiso 1.00 1 c R
H(76) H 0.4421 0.1831 0.4611 0.056 Uiso 1.00 1 c R
H(77) H 0.5190 0.2077 0.5318 0.076 Uiso 1.00 1 c R
H(78) H 0.5021 0.1847 0.6329 0.059 Uiso 1.00 1 c R
H(79) H 0.4021 0.1623 0.8054 0.054 Uiso 1.00 1 c R
H(80) H 0.4427 0.1037 0.8012 0.054 Uiso 1.00 1 c R
H(81) H 0.3177 0.1147 0.7799 0.043 Uiso 1.00 1 c R
H(82) H 0.3155 0.0162 0.7593 0.071 Uiso 1.00 1 c R
H(83) H 0.3958 0.0214 0.8585 0.115 Uiso 1.00 1 c R
H(84) H 0.3317 -0.0140 0.8508 0.115 Uiso 1.00 1 c R
H(85) H 0.3300 0.0544 0.8620 0.115 Uiso 1.00 1 c R
H(86) H 0.3962 -0.0125 0.7094 0.119 Uiso 1.00 1 c R
H(87) H 0.4192 -0.0321 0.7745 0.119 Uiso 1.00 1 c R
H(88) H 0.4445 0.0270 0.7461 0.119 Uiso 1.00 1 c R
H(89) H 0.0951 0.2588 0.7145 0.042 Uiso 1.00 1 c R
H(90) H 0.0426 0.1608 0.6856 0.058 Uiso 1.00 1 c R
H(91) H 0.0141 0.1909 0.7446 0.058 Uiso 1.00 1 c R
H(92) H 0.0826 0.0876 0.7424 0.048 Uiso 1.00 1 c R
H(93) H 0.0523 0.1166 0.8011 0.048 Uiso 1.00 1 c R
H(94) H 0.1872 0.2880 0.7925 0.047 Uiso 1.00 1 c R
H(95) H 0.2273 0.2323 0.7740 0.047 Uiso 1.00 1 c R
H(96) H 0.2084 0.2422 0.8424 0.047 Uiso 1.00 1 c R
H(97) H 0.0913 0.2707 0.8486 0.067 Uiso 1.00 1 c R
H(98) H 0.0966 0.2069 0.8760 0.067 Uiso 1.00 1 c R
H(99) H 0.0446 0.2209 0.8263 0.067 Uiso 1.00 1 c R
H(100) H 0.1816 0.0744 0.8255 0.036 Uiso 1.00 1 c R
H(101) H 0.1482 0.1175 0.8715 0.036 Uiso 1.00 1 c R
H(102) H 0.2161 0.1328 0.8457 0.036 Uiso 1.00 1 c R
H(103) H 0.0518 -0.0626 0.6843 0.037 Uiso 1.00 1 c R
H(104) H 0.1112 -0.1082 0.5952 0.046 Uiso 1.00 1 c R
H(105) H 0.0878 -0.1545 0.6443 0.046 Uiso 1.00 1 c R
H(106) H 0.1899 -0.1733 0.6678 0.041 Uiso 1.00 1 c R
H(107) H 0.2130 -0.1242 0.6218 0.041 Uiso 1.00 1 c R
H(108) H 0.0869 -0.0450 0.8082 0.046 Uiso 1.00 1 c R
H(109) H 0.1309 -0.0033 0.7695 0.046 Uiso 1.00 1 c R
H(110) H 0.1614 -0.0472 0.8167 0.046 Uiso 1.00 1 c R
H(111) H 0.0741 -0.1384 0.7933 0.058 Uiso 1.00 1 c R
H(112) H 0.1435 -0.1642 0.7878 0.058 Uiso 1.00 1 c R
H(113) H 0.0949 -0.1713 0.7336 0.058 Uiso 1.00 1 c R
H(114) H 0.2608 -0.0754 0.7764 0.041 Uiso 1.00 1 c R
H(115) H 0.2907 -0.1095 0.7212 0.041 Uiso 1.00 1 c R
H(116) H 0.2462 -0.1428 0.7672 0.041 Uiso 1.00 1 c R
H(117) H 0.3222 -0.1407 0.4927 0.041 Uiso 1.00 1 c R
H(118) H 0.3552 -0.0579 0.4208 0.073 Uiso 1.00 1 c R
H(119) H 0.4040 -0.1114 0.4229 0.073 Uiso 1.00 1 c R
H(120) H 0.4762 -0.0520 0.4656 0.076 Uiso 1.00 1 c R
H(121) H 0.4260 0.0000 0.4675 0.076 Uiso 1.00 1 c R
H(122) H 0.3522 -0.1035 0.6252 0.045 Uiso 1.00 1 c R
H(123) H 0.4149 -0.1402 0.6358 0.045 Uiso 1.00 1 c R
H(124) H 0.3550 -0.1700 0.6053 0.045 Uiso 1.00 1 c R
H(125) H 0.4628 -0.1517 0.4854 0.072 Uiso 1.00 1 c R
H(126) H 0.4361 -0.1986 0.5313 0.072 Uiso 1.00 1 c R
H(127) H 0.4901 -0.1548 0.5520 0.072 Uiso 1.00 1 c R
H(128) H 0.5078 -0.0639 0.5897 0.070 Uiso 1.00 1 c R
H(129) H 0.4619 -0.0207 0.6244 0.070 Uiso 1.00 1 c R
H(130) H 0.4991 0.0012 0.5666 0.070 Uiso 1.00 1 c R
H(131) H 0.6323 0.8522 0.7495 0.065 Uiso 1.00 1 c R
H(132) H 0.6203 0.8378 0.6235 0.092 Uiso 1.00 1 c R
H(133) H 0.5669 0.8239 0.6714 0.092 Uiso 1.00 1 c R
H(134) H 0.6296 0.7858 0.6699 0.092 Uiso 1.00 1 c R
H(135) H 0.6159 0.9381 0.6618 0.088 Uiso 1.00 1 c R
H(136) H 0.6461 0.9534 0.7254 0.088 Uiso 1.00 1 c R
H(137) H 0.5762 0.9284 0.7215 0.088 Uiso 1.00 1 c R
H(138) H 0.7269 0.8210 0.7055 0.045 Uiso 1.00 1 c R
H(139) H 0.7570 0.8592 0.6188 0.053 Uiso 1.00 1 c R
H(140) H 0.7150 0.9166 0.6276 0.053 Uiso 1.00 1 c R
H(141) H 0.8952 0.9829 0.6977 0.030 Uiso 1.00 1 c R
H(142) H 0.9707 1.0247 0.7616 0.027 Uiso 1.00 1 c R
H(143) H 0.9580 1.0173 0.8651 0.024 Uiso 1.00 1 c R
H(144) H 0.8725 1.0091 1.0483 0.028 Uiso 1.00 1 c R
H(145) H 0.9084 0.9482 1.0410 0.028 Uiso 1.00 1 c R
H(146) H 0.7806 0.9711 1.0228 0.022 Uiso 1.00 1 c R
H(147) H 0.7642 0.8720 1.0314 0.026 Uiso 1.00 1 c R
H(148) H 0.8967 0.8558 1.0277 0.035 Uiso 1.00 1 c R
H(149) H 0.8481 0.8348 0.9775 0.035 Uiso 1.00 1 c R
H(150) H 0.8474 0.8055 1.0423 0.035 Uiso 1.00 1 c R
H(151) H 0.8006 0.8596 1.1295 0.039 Uiso 1.00 1 c R
H(152) H 0.7786 0.9253 1.1204 0.039 Uiso 1.00 1 c R
H(153) H 0.8517 0.9096 1.1204 0.039 Uiso 1.00 1 c R
H(154) H 0.5694 1.0967 0.9062 0.031 Uiso 1.00 1 c R
H(155) H 0.5097 1.0002 0.8942 0.040 Uiso 1.00 1 c R
H(156) H 0.4797 1.0436 0.9428 0.040 Uiso 1.00 1 c R
H(157) H 0.5372 0.9378 0.9674 0.034 Uiso 1.00 1 c R
H(158) H 0.5040 0.9795 1.0156 0.034 Uiso 1.00 1 c R
H(159) H 0.5050 1.0807 1.0240 0.038 Uiso 1.00 1 c R
H(160) H 0.5477 1.1376 1.0264 0.038 Uiso 1.00 1 c R
H(161) H 0.5562 1.0881 1.0759 0.038 Uiso 1.00 1 c R
H(162) H 0.6555 1.1358 0.9838 0.033 Uiso 1.00 1 c R
H(163) H 0.6915 1.0751 0.9832 0.033 Uiso 1.00 1 c R
H(164) H 0.6676 1.1018 1.0450 0.033 Uiso 1.00 1 c R
H(165) H 0.6248 0.9343 1.0629 0.030 Uiso 1.00 1 c R
H(166) H 0.5920 0.9882 1.0951 0.030 Uiso 1.00 1 c R
H(167) H 0.6635 0.9927 1.0741 0.030 Uiso 1.00 1 c R
H(168) H 0.5203 0.7523 0.9480 0.024 Uiso 1.00 1 c R
H(169) H 0.5985 0.6965 0.8810 0.029 Uiso 1.00 1 c R
H(170) H 0.5705 0.6587 0.9354 0.029 Uiso 1.00 1 c R
H(171) H 0.6680 0.6548 0.9768 0.031 Uiso 1.00 1 c R
H(172) H 0.6951 0.6955 0.9245 0.031 Uiso 1.00 1 c R
H(173) H 0.5831 0.6585 1.0321 0.037 Uiso 1.00 1 c R
H(174) H 0.5244 0.6941 1.0569 0.037 Uiso 1.00 1 c R
H(175) H 0.5894 0.6944 1.0929 0.037 Uiso 1.00 1 c R
H(176) H 0.5955 0.7990 1.0926 0.035 Uiso 1.00 1 c R
H(177) H 0.5294 0.8029 1.0587 0.035 Uiso 1.00 1 c R
H(178) H 0.5895 0.8353 1.0320 0.035 Uiso 1.00 1 c R
H(179) H 0.7089 0.7771 1.0710 0.039 Uiso 1.00 1 c R
H(180) H 0.7534 0.7409 1.0273 0.039 Uiso 1.00 1 c R
H(181) H 0.7062 0.7079 1.0711 0.039 Uiso 1.00 1 c R
H(182) H 0.8410 0.6770 0.7638 0.048 Uiso 1.00 1 c R
H(183) H 0.8563 0.7672 0.6961 0.050 Uiso 1.00 1 c R
H(184) H 0.9157 0.7240 0.6980 0.050 Uiso 1.00 1 c R
H(185) H 0.9723 0.7935 0.7452 0.039 Uiso 1.00 1 c R
H(186) H 0.9121 0.8355 0.7459 0.039 Uiso 1.00 1 c R
H(187) H 0.8782 0.6507 0.8775 0.062 Uiso 1.00 1 c R
H(188) H 0.8553 0.7136 0.8981 0.062 Uiso 1.00 1 c R
H(189) H 0.9257 0.6933 0.9113 0.062 Uiso 1.00 1 c R
H(190) H 0.9604 0.6454 0.7892 0.070 Uiso 1.00 1 c R
H(191) H 0.9998 0.6809 0.8380 0.070 Uiso 1.00 1 c R
H(192) H 0.9920 0.7059 0.7717 0.070 Uiso 1.00 1 c R
H(193) H 0.9508 0.8032 0.9067 0.040 Uiso 1.00 1 c R
H(194) H 0.9615 0.8540 0.8592 0.040 Uiso 1.00 1 c R
H(195) H 1.0052 0.7977 0.8580 0.040 Uiso 1.00 1 c R
H(196) H 0.8800 0.3544 0.7385 0.036 Uiso 1.00 1 c R
H(197) H 0.8891 0.4001 0.6436 0.047 Uiso 1.00 1 c R
H(198) H 0.8985 0.3378 0.6136 0.047 Uiso 1.00 1 c R
H(199) H 0.9494 0.3619 0.6602 0.047 Uiso 1.00 1 c R
H(200) H 0.9321 0.2694 0.7231 0.053 Uiso 1.00 1 c R
H(201) H 0.8821 0.2488 0.6741 0.053 Uiso 1.00 1 c R
H(202) H 0.8621 0.2536 0.7428 0.053 Uiso 1.00 1 c R
H(203) H 0.7890 0.3829 0.6863 0.029 Uiso 1.00 1 c R
H(204) H 0.7621 0.3335 0.6051 0.040 Uiso 1.00 1 c R
H(205) H 0.7980 0.2758 0.6269 0.040 Uiso 1.00 1 c R
H(206) H 0.6078 0.2363 0.6900 0.033 Uiso 1.00 1 c R
H(207) H 0.5272 0.2049 0.7527 0.037 Uiso 1.00 1 c R
H(208) H 0.5361 0.2191 0.8563 0.029 Uiso 1.00 1 c R
H(209) H 0.6152 0.2333 1.0408 0.029 Uiso 1.00 1 c R
H(210) H 0.5824 0.2950 1.0294 0.029 Uiso 1.00 1 c R
H(211) H 0.7095 0.2664 1.0169 0.024 Uiso 1.00 1 c R
H(212) H 0.7305 0.3664 1.0200 0.027 Uiso 1.00 1 c R
H(213) H 0.6431 0.3388 1.1121 0.038 Uiso 1.00 1 c R
H(214) H 0.7008 0.3827 1.1179 0.038 Uiso 1.00 1 c R
H(215) H 0.7134 0.3148 1.1112 0.038 Uiso 1.00 1 c R
H(216) H 0.5989 0.3880 1.0202 0.033 Uiso 1.00 1 c R
H(217) H 0.6445 0.4022 0.9655 0.033 Uiso 1.00 1 c R
H(218) H 0.6521 0.4364 1.0273 0.033 Uiso 1.00 1 c R
H(219) H 0.6928 0.5632 0.7601 0.026 Uiso 1.00 1 c R
H(220) H 0.6086 0.5330 0.6926 0.033 Uiso 1.00 1 c R
H(221) H 0.6601 0.4822 0.6853 0.033 Uiso 1.00 1 c R
H(222) H 0.5959 0.4189 0.7320 0.030 Uiso 1.00 1 c R
H(223) H 0.5430 0.4684 0.7354 0.030 Uiso 1.00 1 c R
H(224) H 0.6616 0.5868 0.8768 0.034 Uiso 1.00 1 c R
H(225) H 0.6758 0.5202 0.8909 0.034 Uiso 1.00 1 c R
H(226) H 0.6093 0.5475 0.9080 0.034 Uiso 1.00 1 c R
H(227) H 0.5462 0.5614 0.7627 0.040 Uiso 1.00 1 c R
H(228) H 0.5807 0.6120 0.7991 0.040 Uiso 1.00 1 c R
H(229) H 0.5320 0.5704 0.8323 0.040 Uiso 1.00 1 c R
H(230) H 0.5432 0.4016 0.8445 0.035 Uiso 1.00 1 c R
H(231) H 0.5111 0.4641 0.8473 0.035 Uiso 1.00 1 c R
H(232) H 0.5637 0.4467 0.8952 0.035 Uiso 1.00 1 c R
H(233) H 0.9837 0.4691 0.9351 0.024 Uiso 1.00 1 c R
H(234) H 0.9400 0.5646 0.9153 0.031 Uiso 1.00 1 c R
H(235) H 0.9107 0.5254 0.8623 0.031 Uiso 1.00 1 c R
H(236) H 0.8142 0.5334 0.9027 0.031 Uiso 1.00 1 c R
H(237) H 0.8427 0.5758 0.9531 0.031 Uiso 1.00 1 c R
H(238) H 0.9136 0.3945 1.0204 0.036 Uiso 1.00 1 c R
H(239) H 0.8999 0.4330 1.0784 0.036 Uiso 1.00 1 c R
H(240) H 0.9696 0.4288 1.0524 0.036 Uiso 1.00 1 c R
H(241) H 0.9197 0.5712 1.0159 0.038 Uiso 1.00 1 c R
H(242) H 0.9830 0.5373 1.0319 0.038 Uiso 1.00 1 c R
H(243) H 0.9247 0.5349 1.0766 0.038 Uiso 1.00 1 c R
H(244) H 0.8001 0.5301 1.0507 0.035 Uiso 1.00 1 c R
H(245) H 0.7896 0.4615 1.0524 0.035 Uiso 1.00 1 c R
H(246) H 0.7509 0.5004 1.0059 0.035 Uiso 1.00 1 c R
H(247) H 0.9059 0.1212 0.9307 0.039 Uiso 1.00 1 c R
H(248) H 1.0003 0.1724 0.9637 0.047 Uiso 1.00 1 c R
H(249) H 0.9751 0.2123 0.9094 0.047 Uiso 1.00 1 c R
H(250) H 0.9794 0.2453 1.0284 0.040 Uiso 1.00 1 c R
H(251) H 0.9517 0.2841 0.9746 0.040 Uiso 1.00 1 c R
H(252) H 0.8024 0.1469 1.0640 0.047 Uiso 1.00 1 c R
H(253) H 0.8169 0.0974 1.0160 0.047 Uiso 1.00 1 c R
H(254) H 0.7858 0.1571 0.9950 0.047 Uiso 1.00 1 c R
H(255) H 0.9660 0.1573 1.0581 0.051 Uiso 1.00 1 c R
H(256) H 0.9335 0.0958 1.0463 0.051 Uiso 1.00 1 c R
H(257) H 0.9077 0.1373 1.0980 0.051 Uiso 1.00 1 c R
H(258) H 0.8896 0.2533 1.1039 0.042 Uiso 1.00 1 c R
H(259) H 0.8184 0.2490 1.0815 0.042 Uiso 1.00 1 c R
H(260) H 0.8599 0.3042 1.0644 0.042 Uiso 1.00 1 c R

loop_
_atom_site_aniso_label
_atom_site_aniso_U_11
_atom_site_aniso_U_22
_atom_site_aniso_U_33
_atom_site_aniso_U_12
_atom_site_aniso_U_13
_atom_site_aniso_U_23
Eu(1) 0.01745(7) 0.01644(7) 0.01452(7) 0.00122(6) 0.00062(5) -0.00068(6)
Eu(2) 0.01657(7) 0.01399(7) 0.01334(7) -0.00066(6) 0.00225(5) -0.00031(6)
Eu(3) 0.01331(6) 0.01502(7) 0.01272(7) -0.00165(5) 0.00103(5) -0.00002(6)
Eu(4) 0.01429(6) 0.01259(6) 0.01267(7) -0.00082(5) 0.00090(5) -0.00061(5)
F(1) 0.0259(10) 0.0328(10) 0.0493(13) -0.0084(8) -0.0005(8) 0.0069(9)
F(2) 0.0413(11) 0.0224(9) 0.0497(13) -0.0118(8) 0.0039(9) -0.0060(9)
F(3) 0.0542(12) 0.0407(11) 0.0288(11) -0.0184(10) -0.0113(9) 0.0173(9)
F(4) 0.0255(11) 0.091(2) 0.086(2) -0.0001(12) -0.0152(11) 0.0279(16)
F(5) 0.0490(13) 0.0453(13) 0.0703(17) -0.0218(11) 0.0216(12) -0.0033(12)
F(6) 0.0254(10) 0.0736(16) 0.0602(15) -0.0104(10) 0.0139(9) -0.0258(13)
F(7) 0.098(2) 0.079(2) 0.0425(16) 0.0007(16) 0.0286(14) -0.0094(14)
F(8) 0.0838(19) 0.086(2) 0.0611(18) -0.0153(16) 0.0063(14) -0.0475(16)
F(9) 0.130(2) 0.216(4) 0.0391(16) 0.139(3) -0.0271(17) -0.049(2)
F(10) 0.234(4) 0.091(2) 0.071(2) 0.109(3) 0.071(2) 0.055(2)
F(11) 0.115(2) 0.0367(13) 0.073(2) 0.0372(15) 0.0022(17) 0.0035(13)
F(12) 0.126(3) 0.110(3) 0.251(6) -0.021(2) -0.139(3) 0.103(3)
F(13) 0.0275(10) 0.0725(15) 0.0552(14) 0.0019(11) -0.0151(9) 0.0257(13)
F(14) 0.0333(11) 0.0701(16) 0.0612(16) -0.0117(11) -0.0194(10) -0.0221(13)
F(15) 0.0178(9) 0.0827(17) 0.0431(13) 0.0010(10) 0.0040(8) 0.0049(12)
F(16) 0.0481(11) 0.0231(9) 0.0306(11) -0.0053(8) -0.0046(8) -0.0019(8)
F(17) 0.0525(13) 0.0459(13) 0.0713(17) 0.0110(11) -0.0346(12) -0.0271(12)
F(18) 0.120(2) 0.0448(13) 0.0153(11) -0.0262(14) -0.0107(12) -0.0021(9)
F(19) 0.0640(16) 0.0241(11) 0.0637(16) 0.0062(10) 0.0047(12) 0.0159(11)
F(20) 0.0715(15) 0.0595(15) 0.0313(12) 0.0278(12) 0.0201(11) 0.0268(11)
F(21) 0.0454(12) 0.0594(14) 0.0391(12) 0.0200(11) -0.0084(9) 0.0191(11)
F(22) 0.0160(9) 0.0850(17) 0.0408(12) 0.0037(10) 0.0042(8) 0.0116(11)
F(23) 0.0263(10) 0.0892(17) 0.0374(12) -0.0166(11) -0.0127(8) 0.0359(12)
F(24) 0.0509(14) 0.0514(14) 0.0735(18) -0.0167(11) -0.0341(12) -0.0049(13)
F(25) 0.0451(13) 0.0606(15) 0.0502(15) -0.0330(11) 0.0155(10) -0.0308(12)
F(26) 0.0745(18) 0.0276(12) 0.099(2) -0.0242(12) 0.0329(15) -0.0209(13)
F(27) 0.0696(16) 0.0864(19) 0.0536(16) -0.0487(15) 0.0373(13) -0.0546(15)
F(28) 0.0379(10) 0.0168(9) 0.0507(13) -0.0088(8) 0.0071(9) -0.0008(8)
F(29) 0.0196(9) 0.0328(10) 0.0531(13) 0.0010(8) 0.0115(8) 0.0150(9)
F(30) 0.0382(10) 0.0477(12) 0.0269(10) -0.0092(9) -0.0007(8) 0.0184(9)
F(31) 0.0457(13) 0.0406(12) 0.0798(19) -0.0070(10) 0.0403(12) 0.0026(12)
F(32) 0.0173(9) 0.0788(16) 0.0435(13) 0.0149(10) -0.0081(8) -0.0226(11)
F(33) 0.0210(8) 0.0537(12) 0.0346(11) 0.0004(9) 0.0084(7) -0.0204(10)
F(34) 0.0464(13) 0.0336(11) 0.0689(17) 0.0114(10) 0.0203(11) -0.0151(11)
F(35) 0.0477(12) 0.0154(9) 0.0712(16) 0.0006(9) 0.0032(11) -0.0013(9)
F(36) 0.0794(17) 0.0332(11) 0.0392(13) 0.0133(11) -0.0048(11) -0.0163(10)
O(1) 0.0670(16) 0.0391(13) 0.0184(12) -0.0235(13) -0.0071(11) 0.0028(11)
O(2) 0.0351(12) 0.0219(11) 0.0267(12) -0.0042(9) 0.0062(9) 0.0031(9)
O(3) 0.0228(10) 0.0201(10) 0.0205(11) -0.0026(9) 0.0007(8) 0.0009(8)
O(4) 0.0201(10) 0.0148(10) 0.0284(11) 0.0029(8) -0.0008(8) -0.0018(9)
O(5) 0.0204(10) 0.0259(11) 0.0211(11) 0.0009(8) -0.0032(8) -0.0035(9)
O(6) 0.0284(11) 0.0222(10) 0.0195(11) 0.0027(9) 0.0028(8) -0.0010(9)
O(7) 0.0241(10) 0.0253(11) 0.0179(11) 0.0052(9) -0.0018(8) -0.0013(9)
O(8) 0.0276(11) 0.0249(11) 0.0193(11) 0.0053(9) 0.0023(8) 0.0002(9)
O(9) 0.0364(13) 0.0465(14) 0.0203(12) 0.0008(11) 0.0093(9) 0.0041(10)
O(10) 0.0372(13) 0.0432(14) 0.0305(14) -0.0192(11) -0.0087(10) -0.0046(11)
O(11) 0.0371(12) 0.0215(11) 0.0181(11) 0.0023(9) 0.0040(9) -0.0015(8)
O(12) 0.0216(10) 0.0207(10) 0.0186(11) 0.0005(8) 0.0012(8) -0.0014(8)
O(13) 0.0199(10) 0.0203(11) 0.0198(11) -0.0009(8) -0.0001(8) -0.0011(8)
O(14) 0.0189(10) 0.0167(9) 0.0193(11) -0.0015(8) -0.0001(8) 0.0007(8)
O(15) 0.0269(11) 0.0205(10) 0.0177(11) -0.0024(8) 0.0014(8) -0.0018(8)
O(16) 0.0232(10) 0.0174(10) 0.0341(13) -0.0006(9) 0.0062(9) -0.0025(10)
O(17) 0.0385(13) 0.0722(18) 0.0139(12) -0.0318(13) 0.0043(9) -0.0051(12)
O(18) 0.0233(10) 0.0261(11) 0.0179(11) -0.0116(9) -0.0021(8) -0.0006(9)
O(19) 0.0226(10) 0.0248(11) 0.0178(11) 0.0035(9) 0.0033(8) 0.0051(9)
O(20) 0.0191(9) 0.0170(10) 0.0154(10) 0.0032(8) -0.0011(7) 0.0004(8)
O(21) 0.0152(9) 0.0253(11) 0.0189(11) -0.0028(8) -0.0009(7) 0.0061(8)
O(22) 0.0168(9) 0.0185(10) 0.0186(10) -0.0035(8) 0.0004(7) 0.0001(8)
O(23) 0.0251(11) 0.0242(11) 0.0237(12) -0.0078(9) 0.0075(9) -0.0071(9)
O(24) 0.0215(10) 0.0148(10) 0.0208(11) 0.0006(8) 0.0003(8) -0.0006(8)
O(25) 0.0341(12) 0.0361(12) 0.0136(11) -0.0132(10) 0.0008(8) -0.0016(9)
O(26) 0.0250(11) 0.0260(11) 0.0195(11) -0.0074(9) 0.0055(8) 0.0015(9)
O(27) 0.0168(9) 0.0164(10) 0.0199(11) 0.0003(8) -0.0004(8) 0.0013(8)
O(28) 0.0188(9) 0.0161(9) 0.0227(11) -0.0016(8) 0.0007(7) 0.0017(9)
O(29) 0.0159(9) 0.0156(10) 0.0190(10) 0.0016(8) 0.0012(7) -0.0028(8)
O(30) 0.0164(9) 0.0196(10) 0.0180(11) -0.0002(8) 0.0026(7) -0.0036(8)
O(31) 0.0256(11) 0.0166(10) 0.0244(12) 0.0022(8) 0.0015(8) 0.0005(9)
O(32) 0.0204(10) 0.0211(10) 0.0198(11) 0.0039(8) 0.0022(8) 0.0032(9)
N(1) 0.0253(13) 0.0200(13) 0.0236(14) -0.0004(10) 0.0020(10) 0.0027(10)
N(2) 0.0193(12) 0.0152(12) 0.0206(14) 0.0030(10) 0.0006(9) -0.0014(10)
N(3) 0.0250(13) 0.0191(12) 0.0190(14) -0.0009(10) 0.0045(10) 0.0016(10)
N(4) 0.0281(14) 0.0217(12) 0.0166(13) 0.0012(10) 0.0040(11) 0.0008(11)
N(5) 0.0224(13) 0.0167(12) 0.0270(15) -0.0010(10) 0.0048(11) 0.0011(11)
N(6) 0.0214(13) 0.0311(14) 0.0192(14) -0.0022(11) 0.0009(10) 0.0006(11)
N(7) 0.0217(12) 0.0294(13) 0.0179(13) -0.0084(12) 0.0013(9) -0.0026(12)
N(8) 0.0178(11) 0.0122(11) 0.0166(13) 0.0013(9) 0.0007(9) 0.0001(9)
N(9) 0.0192(12) 0.0168(12) 0.0131(12) 0.0003(10) -0.0016(9) 0.0014(9)
N(10) 0.0255(13) 0.0217(14) 0.0129(13) -0.0019(10) 0.0030(10) -0.0003(10)
N(11) 0.0197(12) 0.0167(12) 0.0153(13) 0.0006(10) -0.0009(9) 0.0003(10)
N(12) 0.0181(12) 0.0175(12) 0.0158(13) 0.0009(10) -0.0001(9) 0.0016(10)
C(1) 0.041(2) 0.082(3) 0.179(6) 0.012(2) 0.041(3) 0.087(4)
C(2) 0.031(2) 0.256(10) 0.233(9) 0.011(4) 0.027(3) 0.206(9)
C(3) 0.055(2) 0.054(2) 0.124(5) 0.000(2) 0.043(3) 0.045(3)
C(4) 0.0368(17) 0.0227(15) 0.0218(16) -0.0010(14) 0.0058(12) 0.0040(14)
C(5) 0.102(3) 0.053(2) 0.0204(19) -0.048(2) 0.001(2) -0.0009(18)
C(6) 0.0263(15) 0.0234(15) 0.0159(15) 0.0040(12) 0.0022(11) -0.0050(12)
C(7) 0.0233(14) 0.0192(14) 0.0216(16) 0.0029(12) 0.0034(12) -0.0013(12)
C(8) 0.0363(18) 0.0304(17) 0.0205(17) -0.0032(14) -0.0055(13) -0.0051(13)
C(9) 0.0354(18) 0.0284(17) 0.040(2) -0.0140(15) -0.0056(14) -0.0062(16)
C(10) 0.0301(16) 0.0206(15) 0.0347(19) -0.0062(14) 0.0004(13) 0.0004(15)
C(11) 0.0175(14) 0.0163(14) 0.0264(17) 0.0029(11) 0.0016(12) -0.0022(12)
C(12) 0.0185(14) 0.0154(14) 0.0241(17) 0.0061(11) 0.0053(12) 0.0019(12)
C(13) 0.0405(19) 0.0233(16) 0.0208(17) 0.0006(14) 0.0078(14) 0.0037(13)
C(14) 0.0296(16) 0.0252(16) 0.0160(16) 0.0005(13) 0.0066(12) 0.0001(13)
C(15) 0.054(2) 0.0208(15) 0.0248(18) -0.0030(16) 0.0156(15) 0.0028(14)
C(16) 0.065(2) 0.0366(19) 0.029(2) -0.004(2) 0.0226(17) -0.0060(17)
C(17) 0.053(2) 0.040(2) 0.037(2) 0.0232(19) 0.0184(17) 0.0042(18)
C(18) 0.0265(16) 0.0229(15) 0.0243(17) -0.0044(13) -0.0039(12) 0.0053(13)
C(19) 0.0281(16) 0.0173(14) 0.0142(15) -0.0014(12) -0.0055(11) 0.0007(11)
C(20) 0.0262(16) 0.0187(15) 0.0235(17) 0.0010(12) -0.0011(12) 0.0008(12)
C(21) 0.0293(17) 0.0213(16) 0.039(2) -0.0003(13) -0.0052(14) 0.0095(15)
C(22) 0.0343(18) 0.038(2) 0.041(2) 0.0033(16) -0.0045(15) 0.0186(17)
C(23) 0.0271(17) 0.044(2) 0.034(2) 0.0008(15) -0.0082(14) 0.0086(17)
C(24) 0.0199(15) 0.0191(15) 0.0327(18) 0.0051(12) -0.0049(13) 0.0010(13)
C(25) 0.0221(15) 0.0213(15) 0.0153(15) 0.0006(12) 0.0003(11) -0.0019(12)
C(26) 0.0263(16) 0.0210(16) 0.039(2) 0.0056(13) -0.0039(14) -0.0006(14)
C(27) 0.0383(19) 0.0256(17) 0.043(2) 0.0042(15) 0.0030(16) -0.0077(16)
C(28) 0.0348(19) 0.0260(18) 0.071(3) 0.0074(16) -0.0017(18) 0.0053(18)
C(29) 0.0235(16) 0.0243(16) 0.039(2) 0.0018(13) -0.0032(14) 0.0023(15)
C(30) 0.0244(16) 0.0338(19) 0.040(2) -0.0068(15) -0.0040(14) -0.0038(17)
C(31) 0.0228(14) 0.0211(14) 0.0224(16) -0.0013(13) -0.0030(11) 0.0064(14)
C(32) 0.0343(18) 0.0222(15) 0.0208(17) -0.0077(13) -0.0057(14) 0.0043(13)
C(33) 0.048(2) 0.0275(17) 0.0236(18) -0.0110(15) -0.0111(15) -0.0007(14)
C(34) 0.075(2) 0.0280(19) 0.025(2) -0.0169(19) -0.0050(18) 0.0000(15)
C(35) 0.080(2) 0.0183(17) 0.030(2) 0.0023(18) -0.0034(19) -0.0065(15)
C(36) 0.057(2) 0.0208(16) 0.0186(17) -0.0018(15) 0.0005(15) -0.0050(13)
C(37) 0.0361(18) 0.0193(14) 0.0156(15) 0.0043(13) -0.0018(13) -0.0004(13)
C(38) 0.059(2) 0.0256(17) 0.0182(17) -0.0118(16) -0.0069(15) -0.0024(14)
C(39) 0.066(2) 0.0336(19) 0.0253(19) -0.0128(19) -0.0161(17) 0.0053(17)
C(40) 0.092(3) 0.037(2) 0.025(2) -0.021(2) -0.008(2) -0.0072(17)
C(41) 0.071(2) 0.039(2) 0.033(2) 0.001(2) 0.0092(19) -0.0218(18)
C(42) 0.0267(16) 0.046(2) 0.0212(18) 0.0181(15) -0.0057(13) -0.0104(15)
C(43) 0.0192(14) 0.0238(15) 0.0213(16) 0.0006(12) -0.0015(11) -0.0061(12)
C(44) 0.0188(13) 0.0231(15) 0.0176(15) -0.0004(12) -0.0010(11) -0.0027(12)
C(45) 0.0314(17) 0.0293(17) 0.0245(18) 0.0113(14) -0.0034(13) -0.0021(14)
C(46) 0.0206(15) 0.065(2) 0.0313(19) 0.0051(17) -0.0062(13) -0.0122(19)
C(47) 0.0236(16) 0.047(2) 0.0279(19) 0.0024(15) -0.0076(13) -0.0043(16)
C(48) 0.0273(15) 0.0248(16) 0.0182(16) -0.0014(13) -0.0013(12) 0.0030(12)
C(49) 0.0141(13) 0.0227(15) 0.0220(17) -0.0015(12) 0.0029(11) 0.0051(12)
C(50) 0.053(2) 0.0237(17) 0.031(2) 0.0130(17) -0.0027(16) 0.0032(16)
C(51) 0.091(3) 0.030(2) 0.052(3) -0.023(2) 0.008(2) 0.0022(19)
C(52) 0.118(4) 0.045(2) 0.040(2) 0.044(2) -0.009(2) 0.008(2)
C(53) 0.0415(19) 0.040(2) 0.0190(17) 0.0069(16) 0.0065(14) 0.0051(14)
C(54) 0.0321(18) 0.047(2) 0.0219(18) 0.0144(16) 0.0040(14) 0.0029(16)
C(55) 0.054(2) 0.041(2) 0.036(2) 0.0224(18) -0.0018(17) -0.0020(17)
C(56) 0.0328(19) 0.062(2) 0.029(2) 0.0030(18) -0.0031(15) 0.0056(18)
C(57) 0.0357(17) 0.0261(16) 0.0140(15) 0.0032(14) -0.0010(13) 0.0042(12)
C(58) 0.0401(19) 0.0333(18) 0.0209(17) 0.0086(15) 0.0014(14) -0.0019(14)
C(59) 0.0330(17) 0.0232(15) 0.0180(16) 0.0023(14) 0.0065(13) 0.0035(12)
C(60) 0.0337(18) 0.0238(16) 0.0251(18) -0.0060(14) 0.0123(14) 0.0023(14)
C(61) 0.045(2) 0.059(2) 0.036(2) -0.018(2) 0.0057(17) 0.0100(19)
C(62) 0.056(2) 0.086(3) 0.049(2) -0.043(2) 0.013(2) 0.007(2)
C(63) 0.037(2) 0.065(2) 0.045(2) -0.028(2) -0.0023(17) 0.003(2)
C(64) 0.0283(17) 0.0264(17) 0.0301(19) -0.0140(14) 0.0028(14) -0.0036(14)
C(65) 0.0233(16) 0.0260(16) 0.0280(18) -0.0032(13) -0.0034(13) -0.0035(13)
C(66) 0.057(2) 0.050(2) 0.028(2) -0.016(2) -0.0085(18) -0.0030(17)
C(67) 0.0266(16) 0.063(2) 0.0189(17) -0.0046(17) -0.0008(13) -0.0010(16)
C(68) 0.069(2) 0.059(2) 0.050(2) -0.034(2) -0.033(2) 0.022(2)
C(69) 0.074(3) 0.150(5) 0.063(3) -0.063(3) -0.043(2) 0.063(3)
C(70) 0.189(7) 0.048(3) 0.060(3) 0.013(3) -0.051(4) 0.006(2)
C(71) 0.082(3) 0.045(2) 0.021(2) 0.037(2) 0.0028(19) -0.0043(17)
C(72) 0.0383(18) 0.0197(15) 0.0209(17) 0.0088(14) -0.0046(14) -0.0072(13)
C(73) 0.0253(16) 0.0225(15) 0.0230(17) 0.0064(13) 0.0009(13) -0.0037(13)
C(74) 0.0320(18) 0.039(2) 0.034(2) 0.0160(16) 0.0060(15) -0.0073(16)
C(75) 0.0244(18) 0.072(3) 0.050(2) 0.0115(19) 0.0039(16) 0.001(2)
C(76) 0.0258(17) 0.053(2) 0.042(2) -0.0022(17) 0.0135(15) -0.0029(18)
C(77) 0.0259(16) 0.0306(17) 0.0218(17) 0.0026(13) 0.0090(12) -0.0017(13)
C(78) 0.0207(15) 0.0222(15) 0.0154(15) -0.0021(12) 0.0020(11) -0.0051(12)
C(79) 0.0364(18) 0.0314(18) 0.0272(19) 0.0084(15) 0.0133(14) -0.0050(15)
C(80) 0.065(2) 0.0250(17) 0.0275(19) 0.0057(17) 0.0021(16) -0.0098(15)
C(81) 0.065(2) 0.062(2) 0.040(2) 0.028(2) 0.019(2) -0.009(2)
C(82) 0.0421(19) 0.0300(17) 0.0179(16) -0.0016(14) 0.0093(14) -0.0006(14)
C(83) 0.0240(16) 0.048(2) 0.0284(18) -0.0060(16) -0.0031(13) -0.0001(17)
C(84) 0.0214(14) 0.0292(16) 0.0144(14) -0.0018(14) -0.0027(11) -0.0076(14)
C(85) 0.0251(15) 0.0241(16) 0.0187(16) -0.0091(13) -0.0011(12) -0.0025(13)
C(86) 0.0333(17) 0.0321(18) 0.0269(19) -0.0156(15) 0.0015(14) 0.0031(14)
C(87) 0.052(2) 0.0289(19) 0.033(2) -0.0197(16) -0.0060(16) -0.0001(15)
C(88) 0.059(2) 0.0177(15) 0.0259(19) -0.0061(15) 0.0021(16) -0.0025(14)
C(89) 0.0369(17) 0.0205(15) 0.0176(16) -0.0060(13) 0.0064(13) 0.0037(12)
C(90) 0.0251(15) 0.0162(14) 0.0129(15) -0.0020(12) 0.0035(11) -0.0031(11)
C(91) 0.0331(18) 0.0314(18) 0.0271(19) -0.0089(14) 0.0044(14) 0.0063(14)
C(92) 0.043(2) 0.053(2) 0.0192(18) -0.0106(18) 0.0094(14) -0.0003(16)
C(93) 0.062(2) 0.042(2) 0.041(2) -0.0237(19) 0.0020(19) 0.0145(18)
C(94) 0.049(2) 0.0262(16) 0.0271(18) -0.0000(16) 0.0016(14) 0.0100(15)
C(95) 0.056(2) 0.0225(16) 0.0220(19) 0.0019(16) -0.0076(15) -0.0053(14)
C(96) 0.0348(17) 0.0154(14) 0.0140(15) 0.0008(13) 0.0055(12) -0.0001(11)
C(97) 0.0385(18) 0.0199(15) 0.0218(17) 0.0047(14) 0.0077(13) 0.0003(13)
C(98) 0.047(2) 0.0237(16) 0.0309(19) 0.0090(16) 0.0126(15) -0.0065(15)
C(99) 0.089(3) 0.052(2) 0.042(2) 0.012(2) 0.037(2) -0.011(2)
C(100) 0.065(2) 0.041(2) 0.083(3) 0.002(2) 0.056(2) -0.002(2)
C(101) 0.0321(19) 0.0239(17) 0.070(2) 0.0015(15) 0.0261(18) -0.0032(18)
C(102) 0.0289(16) 0.0186(15) 0.0311(19) 0.0021(13) 0.0130(13) 0.0028(14)
C(103) 0.0305(17) 0.0206(17) 0.058(2) 0.0052(14) 0.0078(16) -0.0064(16)
C(104) 0.0341(19) 0.0235(17) 0.054(2) 0.0001(15) -0.0088(17) 0.0014(17)
C(105) 0.045(2) 0.033(2) 0.102(4) 0.0099(19) 0.014(2) -0.022(2)
C(106) 0.0172(17) 0.037(2) 0.122(4) -0.0003(16) 0.015(2) -0.023(2)
C(107) 0.034(2) 0.108(3) 0.022(2) -0.031(2) -0.0039(15) 0.014(2)
C(108) 0.066(2) 0.132(4) 0.033(2) -0.067(3) -0.018(2) 0.021(2)
C(109) 0.027(2) 0.155(5) 0.037(2) -0.011(2) -0.0090(17) 0.018(3)
C(110) 0.0408(19) 0.057(2) 0.0157(17) -0.0252(18) 0.0012(14) -0.0063(16)
C(111) 0.0410(19) 0.074(2) 0.0169(17) -0.033(2) 0.0014(14) -0.0095(19)
C(112) 0.0272(16) 0.0337(17) 0.0162(16) -0.0068(14) 0.0004(12) -0.0018(13)
C(113) 0.0236(15) 0.0179(14) 0.0185(16) -0.0010(12) 0.0011(12) 0.0008(12)
C(114) 0.0267(16) 0.0304(17) 0.0168(16) -0.0015(13) 0.0024(12) 0.0012(13)
C(115) 0.0191(14) 0.0237(15) 0.0255(17) -0.0046(12) 0.0040(12) 0.0012(13)
C(116) 0.0175(14) 0.0212(14) 0.0216(16) -0.0025(12) -0.0027(11) 0.0010(12)
C(117) 0.0148(13) 0.0103(13) 0.0229(16) -0.0020(10) -0.0018(11) 0.0014(11)
C(118) 0.0163(13) 0.0142(13) 0.0216(16) -0.0019(11) -0.0021(11) 0.0005(12)
C(119) 0.0284(16) 0.0283(16) 0.0143(15) -0.0071(13) -0.0028(12) 0.0018(13)
C(120) 0.0203(14) 0.0210(14) 0.0142(15) -0.0005(11) 0.0001(11) -0.0036(12)
C(121) 0.0235(14) 0.0234(15) 0.0180(15) -0.0075(12) -0.0019(11) 0.0041(13)
C(122) 0.0384(18) 0.0379(18) 0.0210(17) -0.0058(16) -0.0013(13) 0.0036(15)
C(123) 0.0398(18) 0.0233(16) 0.0247(17) 0.0012(14) -0.0104(13) 0.0042(14)
C(124) 0.0394(19) 0.039(2) 0.031(2) 0.0131(16) 0.0045(15) 0.0163(16)
C(125) 0.0213(14) 0.0229(16) 0.0232(16) 0.0021(13) -0.0018(12) 0.0058(13)
C(126) 0.0198(14) 0.0202(15) 0.0229(16) 0.0075(12) -0.0001(11) -0.0001(12)
C(127) 0.0247(15) 0.0311(17) 0.0228(17) 0.0144(13) -0.0019(12) 0.0016(14)
C(128) 0.0229(15) 0.051(2) 0.0269(18) 0.0088(15) -0.0049(13) -0.0084(16)
C(129) 0.0208(15) 0.0369(18) 0.0271(18) -0.0039(13) 0.0051(12) -0.0085(15)
C(130) 0.0162(14) 0.0253(15) 0.0205(16) -0.0001(12) 0.0017(11) -0.0054(12)
C(131) 0.0114(13) 0.0202(15) 0.0209(16) -0.0042(11) -0.0016(11) -0.0019(12)
C(132) 0.0218(14) 0.0248(16) 0.0223(17) 0.0086(12) -0.0002(12) -0.0023(12)
C(133) 0.0308(17) 0.0338(18) 0.0303(19) 0.0092(15) 0.0022(13) -0.0074(14)
C(134) 0.0316(17) 0.0218(16) 0.0289(18) 0.0017(13) 0.0015(13) -0.0035(13)
C(135) 0.0285(16) 0.0283(16) 0.0181(16) -0.0009(13) 0.0062(12) -0.0054(13)
C(136) 0.0181(14) 0.0407(18) 0.0233(16) -0.0065(14) -0.0019(12) 0.0051(15)
C(137) 0.0181(13) 0.0271(16) 0.0144(14) -0.0015(13) 0.0007(10) -0.0018(13)
C(138) 0.0159(14) 0.0215(15) 0.0159(16) -0.0040(11) 0.0016(11) 0.0002(12)
C(139) 0.0179(13) 0.0196(14) 0.0235(16) -0.0037(12) 0.0029(11) 0.0017(12)
C(140) 0.0249(16) 0.0197(15) 0.0275(18) -0.0078(13) 0.0063(13) -0.0052(13)
C(141) 0.0238(16) 0.0207(15) 0.0343(19) -0.0014(13) 0.0089(13) 0.0034(14)
C(142) 0.0213(15) 0.0214(15) 0.0227(16) -0.0054(12) 0.0015(12) 0.0050(13)
C(143) 0.0165(14) 0.0166(14) 0.0146(15) -0.0008(11) 0.0013(10) -0.0049(11)
C(144) 0.0244(15) 0.0244(15) 0.0175(15) -0.0043(12) 0.0035(11) 0.0013(12)
C(145) 0.0331(17) 0.0333(17) 0.0259(18) -0.0116(15) 0.0028(13) 0.0064(14)
C(146) 0.0358(18) 0.0321(18) 0.0200(18) -0.0077(14) 0.0067(13) -0.0019(14)
C(147) 0.0338(18) 0.0296(18) 0.034(2) -0.0051(14) -0.0069(14) 0.0142(15)
C(148) 0.050(2) 0.038(2) 0.043(2) -0.0228(18) 0.0263(18) -0.0225(18)
C(149) 0.0354(17) 0.0247(16) 0.0216(17) -0.0121(14) 0.0155(13) -0.0066(13)
C(150) 0.0333(17) 0.0190(15) 0.0305(19) -0.0017(13) 0.0124(14) -0.0088(14)
C(151) 0.042(2) 0.0260(18) 0.051(2) -0.0043(16) 0.0231(18) -0.0165(17)
C(152) 0.041(2) 0.046(2) 0.038(2) -0.0026(18) 0.0175(16) -0.0183(18)
C(153) 0.0295(17) 0.036(2) 0.031(2) -0.0000(15) 0.0136(14) 0.0002(15)
C(154) 0.0266(16) 0.0237(16) 0.036(2) 0.0067(13) 0.0104(14) 0.0035(15)
C(155) 0.0249(16) 0.0178(15) 0.0209(17) 0.0022(12) 0.0068(12) 0.0028(12)
C(156) 0.046(2) 0.0221(17) 0.051(2) 0.0119(16) 0.0177(18) 0.0002(16)
C(157) 0.058(2) 0.0264(19) 0.070(3) 0.0124(19) 0.027(2) 0.017(2)
C(158) 0.061(2) 0.042(2) 0.072(3) 0.020(2) 0.030(2) 0.001(2)
C(159) 0.0245(17) 0.0391(19) 0.036(2) 0.0121(15) 0.0019(14) 0.0047(16)
C(160) 0.0300(16) 0.0378(18) 0.0216(16) -0.0006(15) 0.0044(12) -0.0010(15)
C(161) 0.0345(18) 0.055(2) 0.029(2) -0.0056(17) 0.0088(14) 0.0013(17)
C(162) 0.049(2) 0.047(2) 0.036(2) 0.0072(19) 0.0150(17) 0.0076(18)
C(163) 0.0323(16) 0.0272(16) 0.0135(15) -0.0081(13) 0.0040(11) -0.0008(13)
C(164) 0.0392(19) 0.0421(19) 0.0189(18) -0.0179(16) 0.0033(13) -0.0010(15)
C(165) 0.0307(16) 0.0194(15) 0.0141(15) -0.0020(12) -0.0014(12) -0.0005(12)
C(166) 0.0243(15) 0.0156(14) 0.0204(16) -0.0006(12) 0.0010(12) -0.0001(12)
C(167) 0.0298(17) 0.0305(17) 0.0211(17) -0.0061(14) -0.0049(13) -0.0045(14)
C(168) 0.0280(17) 0.0370(19) 0.0272(18) -0.0135(15) -0.0043(13) -0.0039(15)
C(169) 0.0210(15) 0.0266(16) 0.0258(17) -0.0067(13) 0.0006(12) -0.0015(13)
C(170) 0.0205(14) 0.0131(13) 0.0225(16) 0.0004(11) 0.0014(11) -0.0016(12)
C(171) 0.0143(13) 0.0146(13) 0.0216(16) -0.0007(11) 0.0064(11) 0.0006(11)
C(172) 0.0276(16) 0.0275(16) 0.0175(16) -0.0057(13) 0.0038(12) -0.0000(13)
C(173) 0.0207(15) 0.0234(16) 0.0156(16) 0.0017(12) 0.0031(11) 0.0019(12)
C(174) 0.0218(14) 0.0270(16) 0.0179(15) -0.0063(12) 0.0030(11) -0.0042(12)
C(175) 0.0308(17) 0.043(2) 0.0209(17) -0.0036(15) 0.0007(13) -0.0057(15)
C(176) 0.0329(16) 0.0273(16) 0.0231(17) -0.0015(14) 0.0057(13) -0.0008(14)
C(177) 0.0228(15) 0.0238(15) 0.0247(17) -0.0002(13) 0.0006(12) 0.0039(13)
C(178) 0.0207(14) 0.0174(14) 0.0136(14) -0.0040(12) -0.0013(11) -0.0031(11)
C(179) 0.0216(14) 0.0142(13) 0.0164(15) 0.0000(11) -0.0002(11) 0.0000(11)
C(180) 0.0181(13) 0.0199(14) 0.0266(17) 0.0001(12) -0.0012(11) 0.0016(13)
C(181) 0.0251(16) 0.0333(17) 0.0238(17) 0.0016(14) -0.0055(13) 0.0051(14)
C(182) 0.0208(15) 0.0312(17) 0.0238(17) -0.0006(13) -0.0049(12) 0.0019(14)
C(183) 0.0175(14) 0.0225(15) 0.0237(17) 0.0016(12) -0.0010(11) -0.0043(12)
C(184) 0.0184(14) 0.0187(15) 0.0174(15) -0.0008(11) -0.0018(11) -0.0073(12)
C(185) 0.0169(13) 0.0239(15) 0.0297(17) 0.0051(13) -0.0015(12) -0.0009(14)
C(186) 0.0274(16) 0.0250(17) 0.0326(19) 0.0040(13) -0.0013(14) -0.0113(14)
C(187) 0.0272(16) 0.0268(17) 0.045(2) 0.0083(14) -0.0012(14) 0.0035(15)
C(188) 0.0184(15) 0.0379(19) 0.0319(19) 0.0042(14) 0.0006(13) 0.0021(15)
C(189) 0.0198(14) 0.0262(17) 0.0285(18) -0.0011(12) 0.0049(12) -0.0054(13)
C(190) 0.0152(13) 0.0220(15) 0.0144(14) 0.0022(11) -0.0010(10) 0.0039(12)
C(191) 0.0176(14) 0.0179(14) 0.0181(16) -0.0047(11) -0.0006(11) -0.0009(12)
C(192) 0.0157(13) 0.0206(14) 0.0244(16) -0.0035(11) -0.0005(11) -0.0022(12)
C(193) 0.0220(14) 0.0192(14) 0.0360(18) -0.0061(13) -0.0028(12) 0.0021(14)
C(194) 0.0240(15) 0.0178(15) 0.0351(19) 0.0012(12) -0.0062(13) -0.0035(13)
C(195) 0.0185(14) 0.0238(16) 0.0262(17) -0.0005(12) 0.0003(12) -0.0080(13)
C(196) 0.0193(14) 0.0201(14) 0.0142(15) 0.0002(12) -0.0018(11) 0.0014(11)
C(197) 0.0227(15) 0.0218(15) 0.0262(17) -0.0007(12) -0.0032(12) -0.0063(13)
C(198) 0.0324(17) 0.0360(18) 0.0222(18) -0.0010(14) -0.0034(13) -0.0042(14)
C(199) 0.0237(15) 0.0342(18) 0.0360(19) -0.0007(14) -0.0076(13) -0.0156(16)
C(200) 0.0246(16) 0.0298(17) 0.0333(19) -0.0025(13) 0.0025(13) -0.0178(15)
C(201) 0.043(2) 0.0222(17) 0.036(2) 0.0050(15) 0.0042(16) -0.0057(15)
C(202) 0.0251(16) 0.0183(15) 0.0283(18) 0.0007(13) 0.0095(13) 0.0010(13)
C(203) 0.0237(15) 0.0167(14) 0.0262(18) 0.0035(12) 0.0030(12) 0.0045(13)
C(204) 0.0266(17) 0.0254(17) 0.046(2) 0.0083(14) 0.0000(15) 0.0080(16)
C(205) 0.0220(17) 0.041(2) 0.054(2) 0.0054(15) 0.0039(15) 0.0126(18)
C(206) 0.0220(16) 0.0294(17) 0.048(2) -0.0021(14) -0.0039(14) 0.0135(16)
C(207) 0.0231(15) 0.0262(16) 0.0311(19) -0.0017(13) -0.0034(13) 0.0124(14)
C(208) 0.0170(14) 0.0231(15) 0.0188(16) -0.0026(12) 0.0013(11) 0.0068(12)
C(209) 0.0250(17) 0.0269(17) 0.044(2) -0.0030(14) -0.0073(14) 0.0163(16)
C(210) 0.0338(19) 0.0346(19) 0.049(2) -0.0091(16) -0.0081(16) 0.0202(18)
C(211) 0.037(2) 0.0322(19) 0.059(2) -0.0036(16) -0.0149(18) 0.0225(18)
C(212) 0.0395(19) 0.041(2) 0.0246(19) 0.0006(16) -0.0093(14) 0.0096(15)

loop_
_atom_type_symbol
_atom_type_description
_atom_type_scat_dispersion_real
_atom_type_scat_dispersion_imag
_atom_type_scat_source
C C 0.003 0.002
;
International Tables for Crystallography
(1992, Vol. C, Tables 4.2.6.8 and 6.1.1.4)
;
H H 0.000 0.000
;
International Tables for Crystallography
(1992, Vol. C, Table 6.1.1.4)
;
N N 0.006 0.003
;
International Tables for Crystallography
(1992, Vol. C, Tables 4.2.6.8 and 6.1.1.4)
;
O O 0.011 0.006
;
International Tables for Crystallography
(1992, Vol. C, Tables 4.2.6.8 and 6.1.1.4)
;
F F 0.017 0.010
;
International Tables for Crystallography
(1992, Vol. C, Tables 4.2.6.8 and 6.1.1.4)
;
Eu Eu -0.158 3.668
;
International Tables for Crystallography
(1992, Vol. C, Tables 4.2.6.8 and 6.1.1.4)
;

loop_
_geom_angle_atom_site_label_1
_geom_angle_atom_site_label_2
_geom_angle_atom_site_label_3
_geom_angle
_geom_angle_publ_flag
O(3) Eu(1) O(4) 72.66(6) yes
O(3) Eu(1) O(5) 69.82(7) yes
O(3) Eu(1) O(6) 71.76(7) yes
O(3) Eu(1) O(7) 125.58(7) yes
O(3) Eu(1) O(8) 131.08(7) yes
O(3) Eu(1) N(1) 70.41(7) yes
O(3) Eu(1) N(2) 122.22(7) yes
O(3) Eu(1) N(3) 137.22(7) yes
O(4) Eu(1) O(5) 141.67(6) yes
O(4) Eu(1) O(6) 83.71(6) yes
O(4) Eu(1) O(7) 132.48(6) yes
O(4) Eu(1) O(8) 133.45(6) yes
O(4) Eu(1) N(1) 74.09(7) yes
O(4) Eu(1) N(2) 64.77(6) yes
O(4) Eu(1) N(3) 72.97(7) yes
O(5) Eu(1) O(6) 77.54(7) yes
O(5) Eu(1) O(7) 78.04(6) yes
O(5) Eu(1) O(8) 71.10(7) yes
O(5) Eu(1) N(1) 100.03(7) yes
O(5) Eu(1) N(2) 146.07(7) yes
O(5) Eu(1) N(3) 134.19(7) yes
O(6) Eu(1) O(7) 141.29(6) yes
O(6) Eu(1) O(8) 72.07(6) yes
O(6) Eu(1) N(1) 140.32(7) yes
O(6) Eu(1) N(2) 135.24(7) yes
O(6) Eu(1) N(3) 79.89(7) yes
O(7) Eu(1) O(8) 71.82(6) yes
O(7) Eu(1) N(1) 73.59(7) yes
O(7) Eu(1) N(2) 69.53(6) yes
O(7) Eu(1) N(3) 96.52(7) yes
O(8) Eu(1) N(1) 145.37(7) yes
O(8) Eu(1) N(2) 106.63(7) yes
O(8) Eu(1) N(3) 64.17(7) yes
N(1) Eu(1) N(2) 61.85(7) yes
N(1) Eu(1) N(3) 122.27(7) yes
N(2) Eu(1) N(3) 61.53(8) yes
O(11) Eu(2) O(12) 72.67(7) yes
O(11) Eu(2) O(13) 76.22(7) yes
O(11) Eu(2) O(14) 139.82(7) yes
O(11) Eu(2) O(15) 122.88(7) yes
O(11) Eu(2) O(16) 140.65(7) yes
O(11) Eu(2) N(4) 74.95(7) yes
O(11) Eu(2) N(5) 77.48(7) yes
O(11) Eu(2) N(6) 94.08(8) yes
O(12) Eu(2) O(13) 70.54(6) yes
O(12) Eu(2) O(14) 70.15(6) yes
O(12) Eu(2) O(15) 129.17(6) yes
O(12) Eu(2) O(16) 128.80(7) yes
O(12) Eu(2) N(4) 147.36(7) yes
O(12) Eu(2) N(5) 114.72(7) yes
O(12) Eu(2) N(6) 65.05(7) yes
O(13) Eu(2) O(14) 77.55(6) yes
O(13) Eu(2) O(15) 68.33(7) yes
O(13) Eu(2) O(16) 138.13(6) yes
O(13) Eu(2) N(4) 97.89(7) yes
O(13) Eu(2) N(5) 149.89(7) yes
O(13) Eu(2) N(6) 135.40(7) yes
O(14) Eu(2) O(15) 72.93(6) yes
O(14) Eu(2) O(16) 77.08(6) yes
O(14) Eu(2) N(4) 138.84(7) yes
O(14) Eu(2) N(5) 132.56(7) yes
O(14) Eu(2) N(6) 83.81(7) yes
O(15) Eu(2) O(16) 72.66(7) yes
O(15) Eu(2) N(4) 67.61(7) yes
O(15) Eu(2) N(5) 115.90(7) yes
O(15) Eu(2) N(6) 142.24(7) yes
O(16) Eu(2) N(4) 80.48(7) yes
O(16) Eu(2) N(5) 63.74(7) yes
O(16) Eu(2) N(6) 73.41(7) yes
N(4) Eu(2) N(5) 61.00(8) yes
N(4) Eu(2) N(6) 121.83(8) yes
N(5) Eu(2) N(6) 60.85(8) yes
O(19) Eu(3) O(20) 72.94(6) yes
O(19) Eu(3) O(21) 80.16(6) yes
O(19) Eu(3) O(22) 141.47(6) yes
O(19) Eu(3) O(23) 129.53(7) yes
O(19) Eu(3) O(24) 132.02(6) yes
O(19) Eu(3) N(7) 72.65(7) yes
O(19) Eu(3) N(8) 69.13(6) yes
O(19) Eu(3) N(9) 91.22(7) yes
O(20) Eu(3) O(21) 71.98(6) yes
O(20) Eu(3) O(22) 70.49(6) yes
O(20) Eu(3) O(23) 129.93(6) yes
O(20) Eu(3) O(24) 130.67(6) yes
O(20) Eu(3) N(7) 144.05(7) yes
O(20) Eu(3) N(8) 113.79(6) yes
O(20) Eu(3) N(9) 67.13(6) yes
O(21) Eu(3) O(22) 77.45(6) yes
O(21) Eu(3) O(23) 70.31(7) yes
O(21) Eu(3) O(24) 141.59(6) yes
O(21) Eu(3) N(7) 92.15(7) yes
O(21) Eu(3) N(8) 144.22(7) yes
O(21) Eu(3) N(9) 138.95(7) yes
O(22) Eu(3) O(23) 70.14(6) yes
O(22) Eu(3) O(24) 82.65(6) yes
O(22) Eu(3) N(7) 138.67(7) yes
O(22) Eu(3) N(8) 138.32(6) yes
O(22) Eu(3) N(9) 85.62(6) yes
O(23) Eu(3) O(24) 72.14(6) yes
O(23) Eu(3) N(7) 68.70(7) yes
O(23) Eu(3) N(8) 116.12(7) yes
O(23) Eu(3) N(9) 137.36(7) yes
O(24) Eu(3) N(7) 81.52(7) yes
O(24) Eu(3) N(8) 63.07(6) yes
O(24) Eu(3) N(9) 70.32(6) yes
N(7) Eu(3) N(8) 61.95(7) yes
N(7) Eu(3) N(9) 123.59(7) yes
N(8) Eu(3) N(9) 61.78(7) yes
O(27) Eu(4) O(28) 73.11(6) yes
O(27) Eu(4) O(29) 69.23(6) yes
O(27) Eu(4) O(30) 72.21(6) yes
O(27) Eu(4) O(31) 128.07(7) yes
O(27) Eu(4) O(32) 130.06(6) yes
O(27) Eu(4) N(10) 67.48(7) yes
O(27) Eu(4) N(11) 116.15(7) yes
O(27) Eu(4) N(12) 141.27(6) yes
O(28) Eu(4) O(29) 140.62(6) yes
O(28) Eu(4) O(30) 79.92(6) yes
O(28) Eu(4) O(31) 133.37(7) yes
O(28) Eu(4) O(32) 129.45(6) yes
O(28) Eu(4) N(10) 84.10(7) yes
O(28) Eu(4) N(11) 65.43(7) yes
O(28) Eu(4) N(12) 71.97(6) yes
O(29) Eu(4) O(30) 78.09(6) yes
O(29) Eu(4) O(31) 81.02(6) yes
O(29) Eu(4) O(32) 71.58(6) yes
O(29) Eu(4) N(10) 91.83(7) yes
O(29) Eu(4) N(11) 143.99(7) yes
O(29) Eu(4) N(12) 137.45(7) yes
O(30) Eu(4) O(31) 141.96(7) yes
O(30) Eu(4) O(32) 70.44(6) yes
O(30) Eu(4) N(10) 139.41(7) yes
O(30) Eu(4) N(11) 137.91(7) yes
O(30) Eu(4) N(12) 85.65(6) yes
O(31) Eu(4) O(32) 72.93(7) yes
O(31) Eu(4) N(10) 72.19(7) yes
O(31) Eu(4) N(11) 68.01(7) yes
O(31) Eu(4) N(12) 88.74(7) yes
O(32) Eu(4) N(10) 143.26(7) yes
O(32) Eu(4) N(11) 113.78(7) yes
O(32) Eu(4) N(12) 65.94(6) yes
N(10) Eu(4) N(11) 62.10(7) yes
N(10) Eu(4) N(12) 124.11(7) yes
N(11) Eu(4) N(12) 62.03(7) yes
C(5) O(1) C(6) 105.8(2) yes
C(12) O(2) C(13) 104.7(2) yes
Eu(1) O(3) C(19) 135.95(19) yes
Eu(1) O(4) C(25) 132.18(18) yes
Eu(1) O(5) C(31) 130.52(19) yes
Eu(1) O(6) C(37) 127.36(19) yes
Eu(1) O(7) C(43) 135.67(18) yes
Eu(1) O(8) C(49) 128.7(2) yes
C(58) O(9) C(59) 103.8(2) yes
C(65) O(10) C(66) 104.9(2) yes
Eu(2) O(11) C(72) 132.0(2) yes
Eu(2) O(12) C(78) 127.10(18) yes
Eu(2) O(13) C(84) 129.93(18) yes
Eu(2) O(14) C(90) 128.19(18) yes
Eu(2) O(15) C(96) 136.04(19) yes
Eu(2) O(16) C(102) 131.60(19) yes
C(111) O(17) C(112) 104.9(2) yes
C(118) O(18) C(119) 105.1(2) yes
Eu(3) O(19) C(125) 133.74(18) yes
Eu(3) O(20) C(131) 128.04(19) yes
Eu(3) O(21) C(137) 130.18(18) yes
Eu(3) O(22) C(143) 127.59(18) yes
Eu(3) O(23) C(149) 134.0(2) yes
Eu(3) O(24) C(155) 130.90(18) yes
C(164) O(25) C(165) 104.3(2) yes
C(171) O(26) C(172) 105.2(2) yes
Eu(4) O(27) C(178) 134.57(17) yes
Eu(4) O(28) C(184) 132.55(17) yes
Eu(4) O(29) C(190) 128.53(17) yes
Eu(4) O(30) C(196) 127.14(18) yes
Eu(4) O(31) C(202) 133.5(2) yes
Eu(4) O(32) C(208) 128.95(19) yes
Eu(1) N(1) C(4) 133.34(18) yes
Eu(1) N(1) C(6) 117.4(2) yes
C(4) N(1) C(6) 106.5(2) yes
Eu(1) N(2) C(7) 121.08(18) yes
Eu(1) N(2) C(11) 120.1(2) yes
C(7) N(2) C(11) 118.8(2) yes
Eu(1) N(3) C(12) 120.0(2) yes
Eu(1) N(3) C(14) 132.48(18) yes
C(12) N(3) C(14) 106.9(2) yes
Eu(2) N(4) C(57) 133.56(19) yes
Eu(2) N(4) C(59) 119.8(2) yes
C(57) N(4) C(59) 105.2(2) yes
Eu(2) N(5) C(60) 120.8(2) yes
Eu(2) N(5) C(64) 121.3(2) yes
C(60) N(5) C(64) 117.0(2) yes
Eu(2) N(6) C(65) 119.9(2) yes
Eu(2) N(6) C(67) 133.11(19) yes
C(65) N(6) C(67) 106.8(2) yes
Eu(3) N(7) C(110) 133.15(19) yes
Eu(3) N(7) C(112) 119.8(2) yes
C(110) N(7) C(112) 106.9(2) yes
Eu(3) N(8) C(113) 121.23(18) yes
Eu(3) N(8) C(117) 121.10(19) yes
C(113) N(8) C(117) 117.5(2) yes
Eu(3) N(9) C(118) 119.5(2) yes
Eu(3) N(9) C(120) 133.10(17) yes
C(118) N(9) C(120) 107.3(2) yes
Eu(4) N(10) C(163) 134.93(18) yes
Eu(4) N(10) C(165) 118.9(2) yes
C(163) N(10) C(165) 106.1(2) yes
Eu(4) N(11) C(166) 120.97(18) yes
Eu(4) N(11) C(170) 121.22(19) yes
C(166) N(11) C(170) 117.7(2) yes
Eu(4) N(12) C(171) 118.9(2) yes
Eu(4) N(12) C(173) 133.80(17) yes
C(171) N(12) C(173) 106.8(2) yes
C(2) C(1) C(3) 116.5(5) yes
C(2) C(1) C(4) 124.1(6) yes
C(3) C(1) C(4) 111.6(4) yes
N(1) C(4) C(1) 114.7(3) yes
N(1) C(4) C(5) 103.4(2) yes
C(1) C(4) C(5) 112.4(3) yes
O(1) C(5) C(4) 104.8(2) yes
O(1) C(6) N(1) 119.3(2) yes
O(1) C(6) C(7) 116.7(2) yes
N(1) C(6) C(7) 123.8(2) yes
N(2) C(7) C(6) 114.6(2) yes
N(2) C(7) C(8) 122.3(2) yes
C(6) C(7) C(8) 123.0(2) yes
C(7) C(8) C(9) 118.2(3) yes
C(8) C(9) C(10) 120.2(3) yes
C(9) C(10) C(11) 117.9(3) yes
N(2) C(11) C(10) 122.5(3) yes
N(2) C(11) C(12) 114.1(2) yes
C(10) C(11) C(12) 123.3(2) yes
O(2) C(12) N(3) 118.6(2) yes
O(2) C(12) C(11) 119.1(2) yes
N(3) C(12) C(11) 122.3(2) yes
O(2) C(13) C(14) 104.5(2) yes
N(3) C(14) C(13) 101.9(2) yes
N(3) C(14) C(15) 109.8(2) yes
C(13) C(14) C(15) 115.8(2) yes
C(14) C(15) C(16) 110.5(2) yes
C(14) C(15) C(17) 112.7(2) yes
C(16) C(15) C(17) 111.2(3) yes
F(1) C(18) F(2) 106.8(2) yes
F(1) C(18) F(3) 106.4(2) yes
F(1) C(18) C(19) 112.7(2) yes
F(2) C(18) F(3) 105.9(2) yes
F(2) C(18) C(19) 112.8(2) yes
F(3) C(18) C(19) 111.8(2) yes
O(3) C(19) C(18) 114.9(2) yes
O(3) C(19) C(20) 126.5(2) yes
C(18) C(19) C(20) 118.5(2) yes
C(19) C(20) C(21) 131.5(2) yes
C(19) C(20) C(25) 122.2(2) yes
C(21) C(20) C(25) 105.5(2) yes
C(20) C(21) C(22) 105.7(2) yes
C(20) C(21) C(26) 101.0(2) yes
C(22) C(21) C(26) 103.0(2) yes
C(21) C(22) C(23) 102.0(2) yes
C(22) C(23) C(24) 104.7(2) yes
C(23) C(24) C(25) 103.4(2) yes
C(23) C(24) C(26) 101.9(2) yes
C(23) C(24) C(29) 114.0(2) yes
C(25) C(24) C(26) 99.0(2) yes
C(25) C(24) C(29) 115.3(2) yes
C(26) C(24) C(29) 120.7(2) yes
O(4) C(25) C(20) 129.3(2) yes
O(4) C(25) C(24) 124.1(2) yes
C(20) C(25) C(24) 106.6(2) yes
C(21) C(26) C(24) 93.6(2) yes
C(21) C(26) C(27) 114.5(2) yes
C(21) C(26) C(28) 114.3(2) yes
C(24) C(26) C(27) 112.4(2) yes
C(24) C(26) C(28) 113.2(2) yes
C(27) C(26) C(28) 108.5(3) yes
F(4) C(30) F(5) 106.1(2) yes
F(4) C(30) F(6) 107.1(2) yes
F(4) C(30) C(31) 111.8(2) yes
F(5) C(30) F(6) 106.6(2) yes
F(5) C(30) C(31) 112.0(2) yes
F(6) C(30) C(31) 112.8(2) yes
O(5) C(31) C(30) 113.5(2) yes
O(5) C(31) C(32) 128.7(2) yes
C(30) C(31) C(32) 117.8(2) yes
C(31) C(32) C(33) 130.3(3) yes
C(31) C(32) C(37) 123.4(2) yes
C(33) C(32) C(37) 106.2(2) yes
C(32) C(33) C(34) 106.2(2) yes
C(32) C(33) C(38) 100.7(2) yes
C(34) C(33) C(38) 101.8(2) yes
C(33) C(34) C(35) 102.9(3) yes
C(34) C(35) C(36) 104.4(3) yes
C(35) C(36) C(37) 103.2(2) yes
C(35) C(36) C(38) 101.4(2) yes
C(35) C(36) C(41) 115.1(3) yes
C(37) C(36) C(38) 99.2(2) yes
C(37) C(36) C(41) 116.1(3) yes
C(38) C(36) C(41) 119.1(2) yes
O(6) C(37) C(32) 130.9(2) yes
O(6) C(37) C(36) 122.5(2) yes
C(32) C(37) C(36) 106.6(2) yes
C(33) C(38) C(36) 94.0(2) yes
C(33) C(38) C(39) 113.2(2) yes
C(33) C(38) C(40) 113.7(3) yes
C(36) C(38) C(39) 113.1(3) yes
C(36) C(38) C(40) 114.9(3) yes
C(39) C(38) C(40) 107.8(2) yes
F(7) C(42) F(8) 99.5(2) yes
F(7) C(42) F(9) 102.9(3) yes
F(7) C(42) C(43) 109.9(2) yes
F(8) C(42) F(9) 111.3(3) yes
F(8) C(42) C(43) 112.8(2) yes
F(9) C(42) C(43) 118.2(2) yes
O(7) C(43) C(42) 112.3(2) yes
O(7) C(43) C(44) 126.3(2) yes
C(42) C(43) C(44) 121.2(2) yes
C(43) C(44) C(45) 132.7(2) yes
C(43) C(44) C(49) 122.1(2) yes
C(45) C(44) C(49) 105.2(2) yes
C(44) C(45) C(46) 105.6(2) yes
C(44) C(45) C(50) 100.6(2) yes
C(46) C(45) C(50) 102.7(2) yes
C(45) C(46) C(47) 102.2(2) yes
C(46) C(47) C(48) 104.2(2) yes
C(47) C(48) C(49) 102.2(2) yes
C(47) C(48) C(50) 101.9(2) yes
C(47) C(48) C(53) 115.5(2) yes
C(49) C(48) C(50) 100.9(2) yes
C(49) C(48) C(53) 114.6(2) yes
C(50) C(48) C(53) 119.2(2) yes
O(8) C(49) C(44) 129.7(2) yes
O(8) C(49) C(48) 123.6(2) yes
C(44) C(49) C(48) 106.7(2) yes
C(45) C(50) C(48) 93.8(2) yes
C(45) C(50) C(51) 112.4(3) yes
C(45) C(50) C(52) 114.0(3) yes
C(48) C(50) C(51) 113.4(3) yes
C(48) C(50) C(52) 113.1(3) yes
C(51) C(50) C(52) 109.4(3) yes
C(55) C(54) C(56) 112.0(3) yes
C(55) C(54) C(57) 112.9(2) yes
C(56) C(54) C(57) 108.0(2) yes
N(4) C(57) C(54) 110.6(2) yes
N(4) C(57) C(58) 102.9(2) yes
C(54) C(57) C(58) 115.1(2) yes
O(9) C(58) C(57) 104.0(2) yes
O(9) C(59) N(4) 120.1(2) yes
O(9) C(59) C(60) 116.4(2) yes
N(4) C(59) C(60) 123.4(2) yes
N(5) C(60) C(59) 113.6(2) yes
N(5) C(60) C(61) 123.4(3) yes
C(59) C(60) C(61) 123.0(3) yes
C(60) C(61) C(62) 118.4(3) yes
C(61) C(62) C(63) 119.3(4) yes
C(62) C(63) C(64) 118.0(3) yes
N(5) C(64) C(63) 123.8(3) yes
N(5) C(64) C(65) 113.1(2) yes
C(63) C(64) C(65) 123.1(3) yes
O(10) C(65) N(6) 119.3(3) yes
O(10) C(65) C(64) 116.2(2) yes
N(6) C(65) C(64) 124.5(3) yes
O(10) C(66) C(67) 105.1(2) yes
N(6) C(67) C(66) 103.7(2) yes
N(6) C(67) C(68) 112.2(3) yes
C(66) C(67) C(68) 115.4(3) yes
C(67) C(68) C(69) 112.6(4) yes
C(67) C(68) C(70) 112.6(4) yes
C(69) C(68) C(70) 110.4(4) yes
F(10) C(71) F(11) 99.7(3) yes
F(10) C(71) F(12) 111.4(4) yes
F(10) C(71) C(72) 114.2(3) yes
F(11) C(71) F(12) 105.5(4) yes
F(11) C(71) C(72) 112.1(3) yes
F(12) C(71) C(72) 112.9(3) yes
O(11) C(72) C(71) 113.8(2) yes
O(11) C(72) C(73) 127.0(3) yes
C(71) C(72) C(73) 119.1(3) yes
C(72) C(73) C(74) 132.1(3) yes
C(72) C(73) C(78) 122.9(2) yes
C(74) C(73) C(78) 105.0(2) yes
C(73) C(74) C(75) 105.7(3) yes
C(73) C(74) C(79) 101.3(2) yes
C(75) C(74) C(79) 102.6(3) yes
C(74) C(75) C(76) 102.8(2) yes
C(75) C(76) C(77) 103.0(2) yes
C(76) C(77) C(78) 102.5(2) yes
C(76) C(77) C(79) 102.4(2) yes
C(76) C(77) C(82) 115.1(2) yes
C(78) C(77) C(79) 100.5(2) yes
C(78) C(77) C(82) 115.0(2) yes
C(79) C(77) C(82) 118.9(2) yes
O(12) C(78) C(73) 129.2(2) yes
O(12) C(78) C(77) 124.2(2) yes
C(73) C(78) C(77) 106.5(2) yes
C(74) C(79) C(77) 94.0(2) yes
C(74) C(79) C(80) 113.8(2) yes
C(74) C(79) C(81) 113.8(3) yes
C(77) C(79) C(80) 112.7(2) yes
C(77) C(79) C(81) 114.0(3) yes
C(80) C(79) C(81) 108.2(3) yes
F(13) C(83) F(14) 107.0(2) yes
F(13) C(83) F(15) 106.6(2) yes
F(13) C(83) C(84) 112.4(2) yes
F(14) C(83) F(15) 105.6(2) yes
F(14) C(83) C(84) 112.1(2) yes
F(15) C(83) C(84) 112.7(2) yes
O(13) C(84) C(83) 113.9(2) yes
O(13) C(84) C(85) 128.5(2) yes
C(83) C(84) C(85) 117.6(2) yes
C(84) C(85) C(86) 130.2(2) yes
C(84) C(85) C(90) 124.3(2) yes
C(86) C(85) C(90) 105.4(2) yes
C(85) C(86) C(87) 106.3(2) yes
C(85) C(86) C(91) 101.5(2) yes
C(87) C(86) C(91) 102.8(2) yes
C(86) C(87) C(88) 101.6(2) yes
C(87) C(88) C(89) 104.1(2) yes
C(88) C(89) C(90) 103.3(2) yes
C(88) C(89) C(91) 102.3(2) yes
C(88) C(89) C(94) 114.7(2) yes
C(90) C(89) C(91) 101.4(2) yes
C(90) C(89) C(94) 114.8(2) yes
C(91) C(89) C(94) 118.2(2) yes
O(14) C(90) C(85) 130.1(2) yes
O(14) C(90) C(89) 124.2(2) yes
C(85) C(90) C(89) 105.7(2) yes
C(86) C(91) C(89) 92.7(2) yes
C(86) C(91) C(92) 113.0(2) yes
C(86) C(91) C(93) 114.1(2) yes
C(89) C(91) C(92) 113.5(2) yes
C(89) C(91) C(93) 114.8(2) yes
C(92) C(91) C(93) 108.2(3) yes
F(16) C(95) F(17) 106.4(2) yes
F(16) C(95) F(18) 106.3(2) yes
F(16) C(95) C(96) 113.3(2) yes
F(17) C(95) F(18) 107.1(3) yes
F(17) C(95) C(96) 112.8(2) yes
F(18) C(95) C(96) 110.6(2) yes
O(15) C(96) C(95) 113.0(2) yes
O(15) C(96) C(97) 127.0(2) yes
C(95) C(96) C(97) 119.8(2) yes
C(96) C(97) C(98) 131.7(3) yes
C(96) C(97) C(102) 122.0(2) yes
C(98) C(97) C(102) 105.6(2) yes
C(97) C(98) C(99) 105.7(3) yes
C(97) C(98) C(103) 101.3(2) yes
C(99) C(98) C(103) 102.9(3) yes
C(98) C(99) C(100) 101.4(3) yes
C(99) C(100) C(101) 105.4(3) yes
C(100) C(101) C(102) 103.2(3) yes
C(100) C(101) C(103) 101.9(3) yes
C(100) C(101) C(106) 115.5(3) yes
C(102) C(101) C(103) 99.7(2) yes
C(102) C(101) C(106) 115.1(3) yes
C(103) C(101) C(106) 119.0(3) yes
O(16) C(102) C(97) 129.5(2) yes
O(16) C(102) C(101) 124.0(2) yes
C(97) C(102) C(101) 106.5(2) yes
C(98) C(103) C(101) 93.1(2) yes
C(98) C(103) C(104) 113.2(2) yes
C(98) C(103) C(105) 114.1(3) yes
C(101) C(103) C(104) 112.7(3) yes
C(101) C(103) C(105) 114.4(3) yes
C(104) C(103) C(105) 108.9(3) yes
C(108) C(107) C(109) 112.8(3) yes
C(108) C(107) C(110) 110.3(3) yes
C(109) C(107) C(110) 113.7(3) yes
N(7) C(110) C(107) 112.2(3) yes
N(7) C(110) C(111) 102.8(2) yes
C(107) C(110) C(111) 116.9(3) yes
O(17) C(111) C(110) 104.0(2) yes
O(17) C(112) N(7) 119.3(2) yes
O(17) C(112) C(113) 116.5(2) yes
N(7) C(112) C(113) 124.1(2) yes
N(8) C(113) C(112) 112.9(2) yes
N(8) C(113) C(114) 123.5(2) yes
C(112) C(113) C(114) 123.5(2) yes
C(113) C(114) C(115) 118.2(2) yes
C(114) C(115) C(116) 119.6(2) yes
C(115) C(116) C(117) 118.1(2) yes
N(8) C(117) C(116) 123.2(2) yes
N(8) C(117) C(118) 113.3(2) yes
C(116) C(117) C(118) 123.5(2) yes
O(18) C(118) N(9) 118.5(2) yes
O(18) C(118) C(117) 117.4(2) yes
N(9) C(118) C(117) 124.2(2) yes
O(18) C(119) C(120) 104.9(2) yes
N(9) C(120) C(119) 103.3(2) yes
N(9) C(120) C(121) 112.7(2) yes
C(119) C(120) C(121) 114.9(2) yes
C(120) C(121) C(122) 109.1(2) yes
C(120) C(121) C(123) 112.5(2) yes
C(122) C(121) C(123) 112.6(2) yes
F(19) C(124) F(20) 106.9(2) yes
F(19) C(124) F(21) 106.0(2) yes
F(19) C(124) C(125) 112.1(2) yes
F(20) C(124) F(21) 107.1(2) yes
F(20) C(124) C(125) 111.9(2) yes
F(21) C(124) C(125) 112.4(2) yes
O(19) C(125) C(124) 115.2(2) yes
O(19) C(125) C(126) 126.9(2) yes
C(124) C(125) C(126) 117.8(2) yes
C(125) C(126) C(127) 132.2(2) yes
C(125) C(126) C(131) 122.6(2) yes
C(127) C(126) C(131) 105.2(2) yes
C(126) C(127) C(128) 105.9(2) yes
C(126) C(127) C(132) 101.2(2) yes
C(128) C(127) C(132) 102.7(2) yes
C(127) C(128) C(129) 102.8(2) yes
C(128) C(129) C(130) 104.2(2) yes
C(129) C(130) C(131) 101.7(2) yes
C(129) C(130) C(132) 101.3(2) yes
C(129) C(130) C(135) 116.0(2) yes
C(131) C(130) C(132) 100.0(2) yes
C(131) C(130) C(135) 115.3(2) yes
C(132) C(130) C(135) 119.6(2) yes
O(20) C(131) C(126) 129.5(2) yes
O(20) C(131) C(130) 123.2(2) yes
C(126) C(131) C(130) 107.4(2) yes
C(127) C(132) C(130) 93.6(2) yes
C(127) C(132) C(133) 114.1(2) yes
C(127) C(132) C(134) 112.9(2) yes
C(130) C(132) C(133) 114.2(2) yes
C(130) C(132) C(134) 112.9(2) yes
C(133) C(132) C(134) 108.5(2) yes
F(22) C(136) F(23) 106.2(2) yes
F(22) C(136) F(24) 105.7(2) yes
F(22) C(136) C(137) 110.8(2) yes
F(23) C(136) F(24) 107.4(2) yes
F(23) C(136) C(137) 113.3(2) yes
F(24) C(136) C(137) 113.0(2) yes
O(21) C(137) C(136) 113.6(2) yes
O(21) C(137) C(138) 128.0(2) yes
C(136) C(137) C(138) 118.4(2) yes
C(137) C(138) C(139) 130.6(2) yes
C(137) C(138) C(143) 124.9(2) yes
C(139) C(138) C(143) 104.3(2) yes
C(138) C(139) C(140) 105.8(2) yes
C(138) C(139) C(144) 101.5(2) yes
C(140) C(139) C(144) 102.6(2) yes
C(139) C(140) C(141) 102.3(2) yes
C(140) C(141) C(142) 103.9(2) yes
C(141) C(142) C(143) 102.8(2) yes
C(141) C(142) C(144) 102.4(2) yes
C(141) C(142) C(147) 114.9(2) yes
C(143) C(142) C(144) 100.4(2) yes
C(143) C(142) C(147) 115.5(2) yes
C(144) C(142) C(147) 118.6(2) yes
O(22) C(143) C(138) 129.5(2) yes
O(22) C(143) C(142) 123.1(2) yes
C(138) C(143) C(142) 107.3(2) yes
C(139) C(144) C(142) 93.2(2) yes
C(139) C(144) C(145) 114.2(2) yes
C(139) C(144) C(146) 113.3(2) yes
C(142) C(144) C(145) 113.2(2) yes
C(142) C(144) C(146) 114.0(2) yes
C(145) C(144) C(146) 108.4(2) yes
F(25) C(148) F(26) 106.8(3) yes
F(25) C(148) F(27) 107.1(3) yes
F(25) C(148) C(149) 112.9(3) yes
F(26) C(148) F(27) 106.0(3) yes
F(26) C(148) C(149) 111.0(3) yes
F(27) C(148) C(149) 112.6(3) yes
O(23) C(149) C(148) 115.1(2) yes
O(23) C(149) C(150) 127.5(3) yes
C(148) C(149) C(150) 117.4(3) yes
C(149) C(150) C(151) 132.7(3) yes
C(149) C(150) C(155) 121.6(2) yes
C(151) C(150) C(155) 105.6(2) yes
C(150) C(151) C(152) 105.3(2) yes
C(150) C(151) C(156) 100.6(3) yes
C(152) C(151) C(156) 102.5(2) yes
C(151) C(152) C(153) 102.0(3) yes
C(152) C(153) C(154) 105.4(2) yes
C(153) C(154) C(155) 102.9(2) yes
C(153) C(154) C(156) 101.2(2) yes
C(153) C(154) C(159) 116.2(2) yes
C(155) C(154) C(156) 99.2(2) yes
C(155) C(154) C(159) 114.2(2) yes
C(156) C(154) C(159) 120.4(2) yes
O(24) C(155) C(150) 130.0(2) yes
O(24) C(155) C(154) 122.8(2) yes
C(150) C(155) C(154) 107.2(2) yes
C(151) C(156) C(154) 94.3(2) yes
C(151) C(156) C(157) 113.4(3) yes
C(151) C(156) C(158) 114.0(3) yes
C(154) C(156) C(157) 113.1(3) yes
C(154) C(156) C(158) 114.1(3) yes
C(157) C(156) C(158) 107.8(3) yes
C(161) C(160) C(162) 111.8(3) yes
C(161) C(160) C(163) 110.3(2) yes
C(162) C(160) C(163) 113.9(3) yes
N(10) C(163) C(160) 112.9(2) yes
N(10) C(163) C(164) 103.2(2) yes
C(160) C(163) C(164) 115.0(2) yes
O(25) C(164) C(163) 104.3(2) yes
O(25) C(165) N(10) 119.9(2) yes
O(25) C(165) C(166) 116.1(2) yes
N(10) C(165) C(166) 123.9(2) yes
N(11) C(166) C(165) 114.0(2) yes
N(11) C(166) C(167) 123.3(2) yes
C(165) C(166) C(167) 122.7(2) yes
C(166) C(167) C(168) 118.1(3) yes
C(167) C(168) C(169) 120.0(3) yes
C(168) C(169) C(170) 117.6(2) yes
N(11) C(170) C(169) 123.3(2) yes
N(11) C(170) C(171) 113.8(2) yes
C(169) C(170) C(171) 122.9(2) yes
O(26) C(171) N(12) 118.8(2) yes
O(26) C(171) C(170) 117.3(2) yes
N(12) C(171) C(170) 123.9(2) yes
O(26) C(172) C(173) 105.0(2) yes
N(12) C(173) C(172) 103.1(2) yes
N(12) C(173) C(174) 111.9(2) yes
C(172) C(173) C(174) 115.9(2) yes
C(173) C(174) C(175) 109.2(2) yes
C(173) C(174) C(176) 112.9(2) yes
C(175) C(174) C(176) 112.2(2) yes
F(28) C(177) F(29) 106.7(2) yes
F(28) C(177) F(30) 106.6(2) yes
F(28) C(177) C(178) 112.4(2) yes
F(29) C(177) F(30) 106.9(2) yes
F(29) C(177) C(178) 112.2(2) yes
F(30) C(177) C(178) 111.7(2) yes
O(27) C(178) C(177) 115.0(2) yes
O(27) C(178) C(179) 127.2(2) yes
C(177) C(178) C(179) 117.8(2) yes
C(178) C(179) C(180) 131.7(2) yes
C(178) C(179) C(184) 122.9(2) yes
C(180) C(179) C(184) 105.3(2) yes
C(179) C(180) C(181) 105.7(2) yes
C(179) C(180) C(185) 100.9(2) yes
C(181) C(180) C(185) 102.6(2) yes
C(180) C(181) C(182) 101.3(2) yes
C(181) C(182) C(183) 105.7(2) yes
C(182) C(183) C(184) 102.6(2) yes
C(182) C(183) C(185) 101.3(2) yes
C(182) C(183) C(188) 115.7(2) yes
C(184) C(183) C(185) 99.9(2) yes
C(184) C(183) C(188) 115.4(2) yes
C(185) C(183) C(188) 119.3(2) yes
O(28) C(184) C(179) 129.6(2) yes
O(28) C(184) C(183) 123.4(2) yes
C(179) C(184) C(183) 107.0(2) yes
C(180) C(185) C(183) 94.0(2) yes
C(180) C(185) C(186) 113.6(2) yes
C(180) C(185) C(187) 113.8(2) yes
C(183) C(185) C(186) 112.5(2) yes
C(183) C(185) C(187) 114.4(2) yes
C(186) C(185) C(187) 108.2(2) yes
F(31) C(189) F(32) 105.5(2) yes
F(31) C(189) F(33) 106.7(2) yes
F(31) C(189) C(190) 112.0(2) yes
F(32) C(189) F(33) 106.6(2) yes
F(32) C(189) C(190) 112.5(2) yes
F(33) C(189) C(190) 113.0(2) yes
O(29) C(190) C(189) 114.0(2) yes
O(29) C(190) C(191) 128.5(2) yes
C(189) C(190) C(191) 117.5(2) yes
C(190) C(191) C(192) 130.4(2) yes
C(190) C(191) C(196) 125.1(2) yes
C(192) C(191) C(196) 104.5(2) yes
C(191) C(192) C(193) 106.4(2) yes
C(191) C(192) C(197) 101.3(2) yes
C(193) C(192) C(197) 102.9(2) yes
C(192) C(193) C(194) 101.8(2) yes
C(193) C(194) C(195) 104.5(2) yes
C(194) C(195) C(196) 102.5(2) yes
C(194) C(195) C(197) 102.1(2) yes
C(194) C(195) C(200) 114.4(2) yes
C(196) C(195) C(197) 101.0(2) yes
C(196) C(195) C(200) 115.2(2) yes
C(197) C(195) C(200) 119.3(2) yes
O(30) C(196) C(191) 129.4(2) yes
O(30) C(196) C(195) 123.9(2) yes
C(191) C(196) C(195) 106.6(2) yes
C(192) C(197) C(195) 93.2(2) yes
C(192) C(197) C(198) 113.5(2) yes
C(192) C(197) C(199) 113.8(2) yes
C(195) C(197) C(198) 114.3(2) yes
C(195) C(197) C(199) 114.0(2) yes
C(198) C(197) C(199) 107.8(2) yes
F(34) C(201) F(35) 107.0(2) yes
F(34) C(201) F(36) 106.0(3) yes
F(34) C(201) C(202) 112.0(2) yes
F(35) C(201) F(36) 106.0(2) yes
F(35) C(201) C(202) 112.6(2) yes
F(36) C(201) C(202) 112.8(2) yes
O(31) C(202) C(201) 114.6(2) yes
O(31) C(202) C(203) 127.9(2) yes
C(201) C(202) C(203) 117.4(2) yes
C(202) C(203) C(204) 132.3(2) yes
C(202) C(203) C(208) 122.6(2) yes
C(204) C(203) C(208) 105.1(2) yes
C(203) C(204) C(205) 104.6(2) yes
C(203) C(204) C(209) 101.4(2) yes
C(205) C(204) C(209) 102.3(2) yes
C(204) C(205) C(206) 102.7(2) yes
C(205) C(206) C(207) 104.2(2) yes
C(206) C(207) C(208) 102.0(2) yes
C(206) C(207) C(209) 102.1(2) yes
C(206) C(207) C(212) 116.3(2) yes
C(208) C(207) C(209) 99.8(2) yes
C(208) C(207) C(212) 114.9(2) yes
C(209) C(207) C(212) 119.0(2) yes
O(32) C(208) C(203) 128.9(2) yes
O(32) C(208) C(207) 124.3(2) yes
C(203) C(208) C(207) 106.8(2) yes
C(204) C(209) C(207) 94.6(2) yes
C(204) C(209) C(210) 113.6(3) yes
C(204) C(209) C(211) 113.7(2) yes
C(207) C(209) C(210) 113.5(2) yes
C(207) C(209) C(211) 113.0(2) yes
C(210) C(209) C(211) 108.0(3) yes
C(2) C(1) H(1) 99.4 no
C(3) C(1) H(1) 99.4 no
C(4) C(1) H(1) 99.4 no
C(1) C(2) H(2) 109.5 no
C(1) C(2) H(3) 109.5 no
C(1) C(2) H(4) 109.5 no
H(2) C(2) H(3) 109.5 no
H(2) C(2) H(4) 109.5 no
H(3) C(2) H(4) 109.5 no
C(1) C(3) H(5) 109.5 no
C(1) C(3) H(6) 109.5 no
C(1) C(3) H(7) 109.5 no
H(5) C(3) H(6) 109.5 no
H(5) C(3) H(7) 109.5 no
H(6) C(3) H(7) 109.5 no
N(1) C(4) H(8) 108.7 no
C(1) C(4) H(8) 108.7 no
C(5) C(4) H(8) 108.7 no
O(1) C(5) H(9) 110.8 no
O(1) C(5) H(10) 110.8 no
C(4) C(5) H(9) 110.8 no
C(4) C(5) H(10) 110.8 no
H(9) C(5) H(10) 108.8 no
C(7) C(8) H(11) 120.9 no
C(9) C(8) H(11) 120.9 no
C(8) C(9) H(12) 119.9 no
C(10) C(9) H(12) 119.9 no
C(9) C(10) H(13) 121.1 no
C(11) C(10) H(13) 121.1 no
O(2) C(13) H(14) 110.9 no
O(2) C(13) H(15) 110.9 no
C(14) C(13) H(14) 110.9 no
C(14) C(13) H(15) 110.9 no
H(14) C(13) H(15) 108.9 no
N(3) C(14) H(16) 109.7 no
C(13) C(14) H(16) 109.7 no
C(15) C(14) H(16) 109.7 no
C(14) C(15) H(17) 107.4 no
C(16) C(15) H(17) 107.4 no
C(17) C(15) H(17) 107.4 no
C(15) C(16) H(18) 109.5 no
C(15) C(16) H(19) 109.5 no
C(15) C(16) H(20) 109.5 no
H(18) C(16) H(19) 109.5 no
H(18) C(16) H(20) 109.5 no
H(19) C(16) H(20) 109.5 no
C(15) C(17) H(21) 109.5 no
C(15) C(17) H(22) 109.5 no
C(15) C(17) H(23) 109.5 no
H(21) C(17) H(22) 109.5 no
H(21) C(17) H(23) 109.5 no
H(22) C(17) H(23) 109.5 no
C(20) C(21) H(24) 115.1 no
C(22) C(21) H(24) 115.1 no
C(26) C(21) H(24) 115.1 no
C(21) C(22) H(25) 111.4 no
C(21) C(22) H(26) 111.4 no
C(23) C(22) H(25) 111.4 no
C(23) C(22) H(26) 111.4 no
H(25) C(22) H(26) 109.2 no
C(22) C(23) H(27) 110.8 no
C(22) C(23) H(28) 110.8 no
C(24) C(23) H(27) 110.8 no
C(24) C(23) H(28) 110.8 no
H(27) C(23) H(28) 108.9 no
C(26) C(27) H(29) 109.5 no
C(26) C(27) H(30) 109.5 no
C(26) C(27) H(31) 109.5 no
H(29) C(27) H(30) 109.5 no
H(29) C(27) H(31) 109.5 no
H(30) C(27) H(31) 109.5 no
C(26) C(28) H(32) 109.5 no
C(26) C(28) H(33) 109.5 no
C(26) C(28) H(34) 109.5 no
H(32) C(28) H(33) 109.5 no
H(32) C(28) H(34) 109.5 no
H(33) C(28) H(34) 109.5 no
C(24) C(29) H(35) 109.5 no
C(24) C(29) H(36) 109.5 no
C(24) C(29) H(37) 109.5 no
H(35) C(29) H(36) 109.5 no
H(35) C(29) H(37) 109.5 no
H(36) C(29) H(37) 109.5 no
C(32) C(33) H(38) 115.4 no
C(34) C(33) H(38) 115.4 no
C(38) C(33) H(38) 115.4 no
C(33) C(34) H(39) 111.2 no
C(33) C(34) H(40) 111.2 no
C(35) C(34) H(39) 111.2 no
C(35) C(34) H(40) 111.2 no
H(39) C(34) H(40) 109.1 no
C(34) C(35) H(41) 110.9 no
C(34) C(35) H(42) 110.9 no
C(36) C(35) H(41) 110.9 no
C(36) C(35) H(42) 110.9 no
H(41) C(35) H(42) 108.9 no
C(38) C(39) H(43) 109.5 no
C(38) C(39) H(44) 109.5 no
C(38) C(39) H(45) 109.5 no
H(43) C(39) H(44) 109.5 no
H(43) C(39) H(45) 109.5 no
H(44) C(39) H(45) 109.5 no
C(38) C(40) H(46) 109.5 no
C(38) C(40) H(47) 109.5 no
C(38) C(40) H(48) 109.5 no
H(46) C(40) H(47) 109.5 no
H(46) C(40) H(48) 109.5 no
H(47) C(40) H(48) 109.5 no
C(36) C(41) H(49) 109.5 no
C(36) C(41) H(50) 109.5 no
C(36) C(41) H(51) 109.5 no
H(49) C(41) H(50) 109.5 no
H(49) C(41) H(51) 109.5 no
H(50) C(41) H(51) 109.5 no
C(44) C(45) H(52) 115.4 no
C(46) C(45) H(52) 115.4 no
C(50) C(45) H(52) 115.4 no
C(45) C(46) H(53) 111.3 no
C(45) C(46) H(54) 111.3 no
C(47) C(46) H(53) 111.3 no
C(47) C(46) H(54) 111.3 no
H(53) C(46) H(54) 109.2 no
C(46) C(47) H(55) 110.9 no
C(46) C(47) H(56) 110.9 no
C(48) C(47) H(55) 110.9 no
C(48) C(47) H(56) 110.9 no
H(55) C(47) H(56) 108.9 no
C(50) C(51) H(57) 109.5 no
C(50) C(51) H(58) 109.5 no
C(50) C(51) H(59) 109.5 no
H(57) C(51) H(58) 109.5 no
H(57) C(51) H(59) 109.5 no
H(58) C(51) H(59) 109.5 no
C(50) C(52) H(60) 109.5 no
C(50) C(52) H(61) 109.5 no
C(50) C(52) H(62) 109.5 no
H(60) C(52) H(61) 109.5 no
H(60) C(52) H(62) 109.5 no
H(61) C(52) H(62) 109.5 no
C(48) C(53) H(63) 109.5 no
C(48) C(53) H(64) 109.5 no
C(48) C(53) H(65) 109.5 no
H(63) C(53) H(64) 109.5 no
H(63) C(53) H(65) 109.5 no
H(64) C(53) H(65) 109.5 no
C(55) C(54) H(66) 107.9 no
C(56) C(54) H(66) 107.9 no
C(57) C(54) H(66) 107.9 no
C(54) C(55) H(67) 109.5 no
C(54) C(55) H(68) 109.5 no
C(54) C(55) H(69) 109.5 no
H(67) C(55) H(68) 109.5 no
H(67) C(55) H(69) 109.5 no
H(68) C(55) H(69) 109.5 no
C(54) C(56) H(70) 109.5 no
C(54) C(56) H(71) 109.5 no
C(54) C(56) H(72) 109.5 no
H(70) C(56) H(71) 109.5 no
H(70) C(56) H(72) 109.5 no
H(71) C(56) H(72) 109.5 no
N(4) C(57) H(73) 109.3 no
C(54) C(57) H(73) 109.3 no
C(58) C(57) H(73) 109.3 no
O(9) C(58) H(74) 111.0 no
O(9) C(58) H(75) 111.0 no
C(57) C(58) H(74) 111.0 no
C(57) C(58) H(75) 111.0 no
H(74) C(58) H(75) 109.0 no
C(60) C(61) H(76) 120.8 no
C(62) C(61) H(76) 120.8 no
C(61) C(62) H(77) 120.3 no
C(63) C(62) H(77) 120.3 no
C(62) C(63) H(78) 121.0 no
C(64) C(63) H(78) 121.0 no
O(10) C(66) H(79) 110.7 no
O(10) C(66) H(80) 110.7 no
C(67) C(66) H(79) 110.7 no
C(67) C(66) H(80) 110.7 no
H(79) C(66) H(80) 108.8 no
N(6) C(67) H(81) 108.4 no
C(66) C(67) H(81) 108.4 no
C(68) C(67) H(81) 108.5 no
C(67) C(68) H(82) 107.0 no
C(69) C(68) H(82) 107.0 no
C(70) C(68) H(82) 107.0 no
C(68) C(69) H(83) 109.5 no
C(68) C(69) H(84) 109.5 no
C(68) C(69) H(85) 109.5 no
H(83) C(69) H(84) 109.5 no
H(83) C(69) H(85) 109.5 no
H(84) C(69) H(85) 109.5 no
C(68) C(70) H(86) 109.5 no
C(68) C(70) H(87) 109.5 no
C(68) C(70) H(88) 109.5 no
H(86) C(70) H(87) 109.5 no
H(86) C(70) H(88) 109.5 no
H(87) C(70) H(88) 109.5 no
C(73) C(74) H(89) 115.2 no
C(75) C(74) H(89) 115.2 no
C(79) C(74) H(89) 115.2 no
C(74) C(75) H(90) 111.2 no
C(74) C(75) H(91) 111.2 no
C(76) C(75) H(90) 111.2 no
C(76) C(75) H(91) 111.2 no
H(90) C(75) H(91) 109.1 no
C(75) C(76) H(92) 111.2 no
C(75) C(76) H(93) 111.2 no
C(77) C(76) H(92) 111.2 no
C(77) C(76) H(93) 111.2 no
H(92) C(76) H(93) 109.1 no
C(79) C(80) H(94) 109.5 no
C(79) C(80) H(95) 109.5 no
C(79) C(80) H(96) 109.5 no
H(94) C(80) H(95) 109.5 no
H(94) C(80) H(96) 109.5 no
H(95) C(80) H(96) 109.5 no
C(79) C(81) H(97) 109.5 no
C(79) C(81) H(98) 109.5 no
C(79) C(81) H(99) 109.5 no
H(97) C(81) H(98) 109.5 no
H(97) C(81) H(99) 109.5 no
H(98) C(81) H(99) 109.5 no
C(77) C(82) H(100) 109.5 no
C(77) C(82) H(101) 109.5 no
C(77) C(82) H(102) 109.5 no
H(100) C(82) H(101) 109.5 no
H(100) C(82) H(102) 109.5 no
H(101) C(82) H(102) 109.5 no
C(85) C(86) H(103) 114.9 no
C(87) C(86) H(103) 114.9 no
C(91) C(86) H(103) 114.9 no
C(86) C(87) H(104) 111.4 no
C(86) C(87) H(105) 111.5 no
C(88) C(87) H(104) 111.4 no
C(88) C(87) H(105) 111.4 no
H(104) C(87) H(105) 109.3 no
C(87) C(88) H(106) 110.9 no
C(87) C(88) H(107) 110.9 no
C(89) C(88) H(106) 110.9 no
C(89) C(88) H(107) 110.9 no
H(106) C(88) H(107) 108.9 no
C(91) C(92) H(108) 109.5 no
C(91) C(92) H(109) 109.5 no
C(91) C(92) H(110) 109.5 no
H(108) C(92) H(109) 109.5 no
H(108) C(92) H(110) 109.5 no
H(109) C(92) H(110) 109.5 no
C(91) C(93) H(111) 109.5 no
C(91) C(93) H(112) 109.5 no
C(91) C(93) H(113) 109.5 no
H(111) C(93) H(112) 109.5 no
H(111) C(93) H(113) 109.5 no
H(112) C(93) H(113) 109.5 no
C(89) C(94) H(114) 109.5 no
C(89) C(94) H(115) 109.5 no
C(89) C(94) H(116) 109.5 no
H(114) C(94) H(115) 109.5 no
H(114) C(94) H(116) 109.5 no
H(115) C(94) H(116) 109.5 no
C(97) C(98) H(117) 115.1 no
C(99) C(98) H(117) 115.1 no
C(103) C(98) H(117) 115.1 no
C(98) C(99) H(118) 111.5 no
C(98) C(99) H(119) 111.5 no
C(100) C(99) H(118) 111.5 no
C(100) C(99) H(119) 111.5 no
H(118) C(99) H(119) 109.3 no
C(99) C(100) H(120) 110.7 no
C(99) C(100) H(121) 110.7 no
C(101) C(100) H(120) 110.7 no
C(101) C(100) H(121) 110.7 no
H(120) C(100) H(121) 108.8 no
C(103) C(104) H(122) 109.5 no
C(103) C(104) H(123) 109.5 no
C(103) C(104) H(124) 109.5 no
H(122) C(104) H(123) 109.5 no
H(122) C(104) H(124) 109.5 no
H(123) C(104) H(124) 109.5 no
C(103) C(105) H(125) 109.5 no
C(103) C(105) H(126) 109.5 no
C(103) C(105) H(127) 109.5 no
H(125) C(105) H(126) 109.5 no
H(125) C(105) H(127) 109.5 no
H(126) C(105) H(127) 109.5 no
C(101) C(106) H(128) 109.5 no
C(101) C(106) H(129) 109.5 no
C(101) C(106) H(130) 109.5 no
H(128) C(106) H(129) 109.5 no
H(128) C(106) H(130) 109.5 no
H(129) C(106) H(130) 109.5 no
C(108) C(107) H(131) 106.5 no
C(109) C(107) H(131) 106.5 no
C(110) C(107) H(131) 106.5 no
C(107) C(108) H(132) 109.5 no
C(107) C(108) H(133) 109.5 no
C(107) C(108) H(134) 109.5 no
H(132) C(108) H(133) 109.5 no
H(132) C(108) H(134) 109.5 no
H(133) C(108) H(134) 109.5 no
C(107) C(109) H(135) 109.5 no
C(107) C(109) H(136) 109.5 no
C(107) C(109) H(137) 109.5 no
H(135) C(109) H(136) 109.5 no
H(135) C(109) H(137) 109.5 no
H(136) C(109) H(137) 109.5 no
N(7) C(110) H(138) 108.2 no
C(107) C(110) H(138) 108.2 no
C(111) C(110) H(138) 108.2 no
O(17) C(111) H(139) 110.9 no
O(17) C(111) H(140) 110.9 no
C(110) C(111) H(139) 111.0 no
C(110) C(111) H(140) 111.0 no
H(139) C(111) H(140) 109.0 no
C(113) C(114) H(141) 120.9 no
C(115) C(114) H(141) 120.9 no
C(114) C(115) H(142) 120.2 no
C(116) C(115) H(142) 120.2 no
C(115) C(116) H(143) 120.9 no
C(117) C(116) H(143) 120.9 no
O(18) C(119) H(144) 110.8 no
O(18) C(119) H(145) 110.8 no
C(120) C(119) H(144) 110.8 no
C(120) C(119) H(145) 110.8 no
H(144) C(119) H(145) 108.8 no
N(9) C(120) H(146) 108.6 no
C(119) C(120) H(146) 108.5 no
C(121) C(120) H(146) 108.6 no
C(120) C(121) H(147) 107.5 no
C(122) C(121) H(147) 107.5 no
C(123) C(121) H(147) 107.5 no
C(121) C(122) H(151) 109.5 no
C(121) C(122) H(152) 109.5 no
C(121) C(122) H(153) 109.5 no
H(151) C(122) H(152) 109.5 no
H(151) C(122) H(153) 109.5 no
H(152) C(122) H(153) 109.5 no
C(121) C(123) H(148) 109.5 no
C(121) C(123) H(149) 109.5 no
C(121) C(123) H(150) 109.5 no
H(148) C(123) H(149) 109.5 no
H(148) C(123) H(150) 109.5 no
H(149) C(123) H(150) 109.5 no
C(126) C(127) H(154) 115.1 no
C(128) C(127) H(154) 115.1 no
C(132) C(127) H(154) 115.1 no
C(127) C(128) H(155) 111.2 no
C(127) C(128) H(156) 111.2 no
C(129) C(128) H(155) 111.2 no
C(129) C(128) H(156) 111.2 no
H(155) C(128) H(156) 109.1 no
C(128) C(129) H(157) 110.9 no
C(128) C(129) H(158) 110.9 no
C(130) C(129) H(157) 110.9 no
C(130) C(129) H(158) 110.9 no
H(157) C(129) H(158) 108.9 no
C(132) C(133) H(159) 109.5 no
C(132) C(133) H(160) 109.5 no
C(132) C(133) H(161) 109.5 no
H(159) C(133) H(160) 109.5 no
H(159) C(133) H(161) 109.5 no
H(160) C(133) H(161) 109.5 no
C(132) C(134) H(162) 109.5 no
C(132) C(134) H(163) 109.5 no
C(132) C(134) H(164) 109.5 no
H(162) C(134) H(163) 109.5 no
H(162) C(134) H(164) 109.5 no
H(163) C(134) H(164) 109.5 no
C(130) C(135) H(165) 109.5 no
C(130) C(135) H(166) 109.5 no
C(130) C(135) H(167) 109.5 no
H(165) C(135) H(166) 109.5 no
H(165) C(135) H(167) 109.5 no
H(166) C(135) H(167) 109.5 no
C(138) C(139) H(168) 115.1 no
C(140) C(139) H(168) 115.1 no
C(144) C(139) H(168) 115.1 no
C(139) C(140) H(169) 111.3 no
C(139) C(140) H(170) 111.3 no
C(141) C(140) H(169) 111.3 no
C(141) C(140) H(170) 111.3 no
H(169) C(140) H(170) 109.2 no
C(140) C(141) H(171) 111.0 no
C(140) C(141) H(172) 111.0 no
C(142) C(141) H(171) 111.0 no
C(142) C(141) H(172) 111.0 no
H(171) C(141) H(172) 109.0 no
C(144) C(145) H(173) 109.5 no
C(144) C(145) H(174) 109.5 no
C(144) C(145) H(175) 109.5 no
H(173) C(145) H(174) 109.5 no
H(173) C(145) H(175) 109.5 no
H(174) C(145) H(175) 109.5 no
C(144) C(146) H(176) 109.5 no
C(144) C(146) H(177) 109.5 no
C(144) C(146) H(178) 109.5 no
H(176) C(146) H(177) 109.5 no
H(176) C(146) H(178) 109.5 no
H(177) C(146) H(178) 109.5 no
C(142) C(147) H(179) 109.5 no
C(142) C(147) H(180) 109.5 no
C(142) C(147) H(181) 109.5 no
H(179) C(147) H(180) 109.5 no
H(179) C(147) H(181) 109.5 no
H(180) C(147) H(181) 109.5 no
C(150) C(151) H(182) 115.5 no
C(152) C(151) H(182) 115.5 no
C(156) C(151) H(182) 115.5 no
C(151) C(152) H(183) 111.4 no
C(151) C(152) H(184) 111.4 no
C(153) C(152) H(183) 111.4 no
C(153) C(152) H(184) 111.4 no
H(183) C(152) H(184) 109.2 no
C(152) C(153) H(185) 110.6 no
C(152) C(153) H(186) 110.7 no
C(154) C(153) H(185) 110.7 no
C(154) C(153) H(186) 110.7 no
H(185) C(153) H(186) 108.8 no
C(156) C(157) H(187) 109.5 no
C(156) C(157) H(188) 109.5 no
C(156) C(157) H(189) 109.5 no
H(187) C(157) H(188) 109.5 no
H(187) C(157) H(189) 109.5 no
H(188) C(157) H(189) 109.5 no
C(156) C(158) H(190) 109.5 no
C(156) C(158) H(191) 109.5 no
C(156) C(158) H(192) 109.5 no
H(190) C(158) H(191) 109.5 no
H(190) C(158) H(192) 109.5 no
H(191) C(158) H(192) 109.5 no
C(154) C(159) H(193) 109.5 no
C(154) C(159) H(194) 109.5 no
C(154) C(159) H(195) 109.5 no
H(193) C(159) H(194) 109.5 no
H(193) C(159) H(195) 109.5 no
H(194) C(159) H(195) 109.5 no
C(161) C(160) H(196) 106.8 no
C(162) C(160) H(196) 106.8 no
C(163) C(160) H(196) 106.8 no
C(160) C(161) H(197) 109.5 no
C(160) C(161) H(198) 109.5 no
C(160) C(161) H(199) 109.5 no
H(197) C(161) H(198) 109.5 no
H(197) C(161) H(199) 109.5 no
H(198) C(161) H(199) 109.5 no
C(160) C(162) H(200) 109.5 no
C(160) C(162) H(201) 109.5 no
C(160) C(162) H(202) 109.5 no
H(200) C(162) H(201) 109.5 no
H(200) C(162) H(202) 109.5 no
H(201) C(162) H(202) 109.5 no
N(10) C(163) H(203) 108.5 no
C(160) C(163) H(203) 108.5 no
C(164) C(163) H(203) 108.5 no
O(25) C(164) H(204) 110.9 no
O(25) C(164) H(205) 110.9 no
C(163) C(164) H(204) 110.9 no
C(163) C(164) H(205) 110.9 no
H(204) C(164) H(205) 108.9 no
C(166) C(167) H(206) 121.0 no
C(168) C(167) H(206) 121.0 no
C(167) C(168) H(207) 120.0 no
C(169) C(168) H(207) 120.0 no
C(168) C(169) H(208) 121.2 no
C(170) C(169) H(208) 121.2 no
O(26) C(172) H(209) 110.7 no
O(26) C(172) H(210) 110.8 no
C(173) C(172) H(209) 110.7 no
C(173) C(172) H(210) 110.7 no
H(209) C(172) H(210) 108.8 no
N(12) C(173) H(211) 108.5 no
C(172) C(173) H(211) 108.5 no
C(174) C(173) H(211) 108.5 no
C(173) C(174) H(212) 107.4 no
C(175) C(174) H(212) 107.4 no
C(176) C(174) H(212) 107.4 no
C(174) C(175) H(213) 109.5 no
C(174) C(175) H(214) 109.5 no
C(174) C(175) H(215) 109.5 no
H(213) C(175) H(214) 109.5 no
H(213) C(175) H(215) 109.5 no
H(214) C(175) H(215) 109.5 no
C(174) C(176) H(216) 109.5 no
C(174) C(176) H(217) 109.5 no
C(174) C(176) H(218) 109.5 no
H(216) C(176) H(217) 109.5 no
H(216) C(176) H(218) 109.5 no
H(217) C(176) H(218) 109.5 no
C(179) C(180) H(219) 115.3 no
C(181) C(180) H(219) 115.3 no
C(185) C(180) H(219) 115.3 no
C(180) C(181) H(220) 111.5 no
C(180) C(181) H(221) 111.5 no
C(182) C(181) H(220) 111.5 no
C(182) C(181) H(221) 111.5 no
H(220) C(181) H(221) 109.3 no
C(181) C(182) H(222) 110.6 no
C(181) C(182) H(223) 110.6 no
C(183) C(182) H(222) 110.6 no
C(183) C(182) H(223) 110.6 no
H(222) C(182) H(223) 108.7 no
C(185) C(186) H(224) 109.5 no
C(185) C(186) H(225) 109.5 no
C(185) C(186) H(226) 109.5 no
H(224) C(186) H(225) 109.5 no
H(224) C(186) H(226) 109.5 no
H(225) C(186) H(226) 109.5 no
C(185) C(187) H(227) 109.5 no
C(185) C(187) H(228) 109.5 no
C(185) C(187) H(229) 109.5 no
H(227) C(187) H(228) 109.5 no
H(227) C(187) H(229) 109.5 no
H(228) C(187) H(229) 109.5 no
C(183) C(188) H(230) 109.5 no
C(183) C(188) H(231) 109.5 no
C(183) C(188) H(232) 109.5 no
H(230) C(188) H(231) 109.5 no
H(230) C(188) H(232) 109.5 no
H(231) C(188) H(232) 109.5 no
C(191) C(192) H(233) 114.9 no
C(193) C(192) H(233) 114.9 no
C(197) C(192) H(233) 114.9 no
C(192) C(193) H(234) 111.4 no
C(192) C(193) H(235) 111.4 no
C(194) C(193) H(234) 111.4 no
C(194) C(193) H(235) 111.4 no
H(234) C(193) H(235) 109.3 no
C(193) C(194) H(236) 110.9 no
C(193) C(194) H(237) 110.9 no
C(195) C(194) H(236) 110.9 no
C(195) C(194) H(237) 110.8 no
H(236) C(194) H(237) 108.9 no
C(197) C(198) H(238) 109.5 no
C(197) C(198) H(239) 109.5 no
C(197) C(198) H(240) 109.5 no
H(238) C(198) H(239) 109.5 no
H(238) C(198) H(240) 109.5 no
H(239) C(198) H(240) 109.5 no
C(197) C(199) H(241) 109.5 no
C(197) C(199) H(242) 109.5 no
C(197) C(199) H(243) 109.5 no
H(241) C(199) H(242) 109.5 no
H(241) C(199) H(243) 109.5 no
H(242) C(199) H(243) 109.5 no
C(195) C(200) H(244) 109.5 no
C(195) C(200) H(245) 109.5 no
C(195) C(200) H(246) 109.5 no
H(244) C(200) H(245) 109.5 no
H(244) C(200) H(246) 109.5 no
H(245) C(200) H(246) 109.5 no
C(203) C(204) H(247) 115.6 no
C(205) C(204) H(247) 115.5 no
C(209) C(204) H(247) 115.5 no
C(204) C(205) H(248) 111.2 no
C(204) C(205) H(249) 111.2 no
C(206) C(205) H(248) 111.2 no
C(206) C(205) H(249) 111.2 no
H(248) C(205) H(249) 109.1 no
C(205) C(206) H(250) 110.9 no
C(205) C(206) H(251) 110.9 no
C(207) C(206) H(250) 110.9 no
C(207) C(206) H(251) 110.9 no
H(250) C(206) H(251) 108.9 no
C(209) C(210) H(252) 109.5 no
C(209) C(210) H(253) 109.5 no
C(209) C(210) H(254) 109.5 no
H(252) C(210) H(253) 109.5 no
H(252) C(210) H(254) 109.5 no
H(253) C(210) H(254) 109.5 no
C(209) C(211) H(255) 109.5 no
C(209) C(211) H(256) 109.5 no
C(209) C(211) H(257) 109.5 no
H(255) C(211) H(256) 109.5 no
H(255) C(211) H(257) 109.5 no
H(256) C(211) H(257) 109.5 no
C(207) C(212) H(258) 109.5 no
C(207) C(212) H(259) 109.5 no
C(207) C(212) H(260) 109.5 no
H(258) C(212) H(259) 109.5 no
H(258) C(212) H(260) 109.5 no
H(259) C(212) H(260) 109.5 no

loop_
_geom_bond_atom_site_label_1
_geom_bond_atom_site_label_2
_geom_bond_distance
_geom_bond_publ_flag
Eu(1) O(3) 2.403(2) yes
Eu(1) O(4) 2.4374(19) yes
Eu(1) O(5) 2.3552(19) yes
Eu(1) O(6) 2.401(2) yes
Eu(1) O(7) 2.341(2) yes
Eu(1) O(8) 2.510(2) yes
Eu(1) N(1) 2.687(2) yes
Eu(1) N(2) 2.668(2) yes
Eu(1) N(3) 2.591(2) yes
Eu(2) O(11) 2.350(2) yes
Eu(2) O(12) 2.502(2) yes
Eu(2) O(13) 2.3718(19) yes
Eu(2) O(14) 2.3915(19) yes
Eu(2) O(15) 2.378(2) yes
Eu(2) O(16) 2.4531(19) yes
Eu(2) N(4) 2.654(2) yes
Eu(2) N(5) 2.712(2) yes
Eu(2) N(6) 2.660(2) yes
Eu(3) O(19) 2.358(2) yes
Eu(3) O(20) 2.4676(19) yes
Eu(3) O(21) 2.3515(19) yes
Eu(3) O(22) 2.3995(19) yes
Eu(3) O(23) 2.435(2) yes
Eu(3) O(24) 2.4299(19) yes
Eu(3) N(7) 2.617(2) yes
Eu(3) N(8) 2.670(2) yes
Eu(3) N(9) 2.614(2) yes
Eu(4) O(27) 2.4342(19) yes
Eu(4) O(28) 2.4135(19) yes
Eu(4) O(29) 2.3489(17) yes
Eu(4) O(30) 2.4082(19) yes
Eu(4) O(31) 2.364(2) yes
Eu(4) O(32) 2.473(2) yes
Eu(4) N(10) 2.632(2) yes
Eu(4) N(11) 2.660(2) yes
Eu(4) N(12) 2.638(2) yes
F(1) C(18) 1.331(3) yes
F(2) C(18) 1.336(3) yes
F(3) C(18) 1.343(3) yes
F(4) C(30) 1.336(4) yes
F(5) C(30) 1.338(4) yes
F(6) C(30) 1.312(4) yes
F(7) C(42) 1.377(4) yes
F(8) C(42) 1.315(4) yes
F(9) C(42) 1.276(5) yes
F(10) C(71) 1.289(5) yes
F(11) C(71) 1.331(4) yes
F(12) C(71) 1.266(6) yes
F(13) C(83) 1.318(4) yes
F(14) C(83) 1.339(4) yes
F(15) C(83) 1.345(3) yes
F(16) C(95) 1.342(3) yes
F(17) C(95) 1.324(4) yes
F(18) C(95) 1.341(4) yes
F(19) C(124) 1.336(4) yes
F(20) C(124) 1.333(4) yes
F(21) C(124) 1.348(4) yes
F(22) C(136) 1.345(3) yes
F(23) C(136) 1.314(4) yes
F(24) C(136) 1.326(4) yes
F(25) C(148) 1.321(4) yes
F(26) C(148) 1.345(4) yes
F(27) C(148) 1.335(5) yes
F(28) C(177) 1.340(3) yes
F(29) C(177) 1.330(3) yes
F(30) C(177) 1.339(3) yes
F(31) C(189) 1.331(4) yes
F(32) C(189) 1.340(3) yes
F(33) C(189) 1.325(3) yes
F(34) C(201) 1.351(4) yes
F(35) C(201) 1.336(4) yes
F(36) C(201) 1.343(4) yes
O(1) C(5) 1.446(5) yes
O(1) C(6) 1.341(3) yes
O(2) C(12) 1.343(3) yes
O(2) C(13) 1.458(4) yes
O(3) C(19) 1.265(3) yes
O(4) C(25) 1.250(3) yes
O(5) C(31) 1.266(3) yes
O(6) C(37) 1.252(3) yes
O(7) C(43) 1.285(3) yes
O(8) C(49) 1.251(3) yes
O(9) C(58) 1.455(4) yes
O(9) C(59) 1.340(3) yes
O(10) C(65) 1.355(4) yes
O(10) C(66) 1.453(4) yes
O(11) C(72) 1.276(4) yes
O(12) C(78) 1.237(3) yes
O(13) C(84) 1.258(3) yes
O(14) C(90) 1.237(3) yes
O(15) C(96) 1.268(3) yes
O(16) C(102) 1.237(3) yes
O(17) C(111) 1.469(4) yes
O(17) C(112) 1.345(3) yes
O(18) C(118) 1.364(3) yes
O(18) C(119) 1.457(3) yes
O(19) C(125) 1.270(3) yes
O(20) C(131) 1.250(3) yes
O(21) C(137) 1.271(3) yes
O(22) C(143) 1.252(3) yes
O(23) C(149) 1.254(3) yes
O(24) C(155) 1.245(3) yes
O(25) C(164) 1.466(4) yes
O(25) C(165) 1.347(3) yes
O(26) C(171) 1.355(3) yes
O(26) C(172) 1.446(3) yes
O(27) C(178) 1.259(3) yes
O(28) C(184) 1.249(3) yes
O(29) C(190) 1.272(3) yes
O(30) C(196) 1.243(3) yes
O(31) C(202) 1.265(3) yes
O(32) C(208) 1.242(3) yes
N(1) C(4) 1.490(4) yes
N(1) C(6) 1.269(3) yes
N(2) C(7) 1.328(4) yes
N(2) C(11) 1.328(3) yes
N(3) C(12) 1.278(3) yes
N(3) C(14) 1.489(4) yes
N(4) C(57) 1.482(4) yes
N(4) C(59) 1.271(4) yes
N(5) C(60) 1.344(4) yes
N(5) C(64) 1.331(4) yes
N(6) C(65) 1.251(4) yes
N(6) C(67) 1.489(4) yes
N(7) C(110) 1.490(4) yes
N(7) C(112) 1.269(4) yes
N(8) C(113) 1.342(3) yes
N(8) C(117) 1.335(3) yes
N(9) C(118) 1.276(3) yes
N(9) C(120) 1.483(3) yes
N(10) C(163) 1.491(3) yes
N(10) C(165) 1.265(4) yes
N(11) C(166) 1.329(3) yes
N(11) C(170) 1.336(3) yes
N(12) C(171) 1.273(3) yes
N(12) C(173) 1.484(3) yes
C(1) C(2) 1.319(9) yes
C(1) C(3) 1.506(8) yes
C(1) C(4) 1.500(5) yes
C(4) C(5) 1.533(5) yes
C(6) C(7) 1.475(4) yes
C(7) C(8) 1.397(4) yes
C(8) C(9) 1.374(5) yes
C(9) C(10) 1.369(5) yes
C(10) C(11) 1.401(4) yes
C(11) C(12) 1.464(4) yes
C(13) C(14) 1.536(4) yes
C(14) C(15) 1.532(4) yes
C(15) C(16) 1.530(4) yes
C(15) C(17) 1.524(5) yes
C(18) C(19) 1.528(4) yes
C(19) C(20) 1.385(4) yes
C(20) C(21) 1.523(4) yes
C(20) C(25) 1.421(4) yes
C(21) C(22) 1.544(5) yes
C(21) C(26) 1.549(4) yes
C(22) C(23) 1.543(5) yes
C(23) C(24) 1.570(4) yes
C(24) C(25) 1.525(4) yes
C(24) C(26) 1.559(4) yes
C(24) C(29) 1.504(4) yes
C(26) C(27) 1.518(5) yes
C(26) C(28) 1.532(4) yes
C(30) C(31) 1.544(4) yes
C(31) C(32) 1.382(4) yes
C(32) C(33) 1.509(4) yes
C(32) C(37) 1.428(4) yes
C(33) C(34) 1.546(5) yes
C(33) C(38) 1.560(5) yes
C(34) C(35) 1.549(6) yes
C(35) C(36) 1.569(4) yes
C(36) C(37) 1.530(4) yes
C(36) C(38) 1.565(5) yes
C(36) C(41) 1.500(5) yes
C(38) C(39) 1.525(5) yes
C(38) C(40) 1.543(5) yes
C(42) C(43) 1.511(4) yes
C(43) C(44) 1.372(4) yes
C(44) C(45) 1.523(4) yes
C(44) C(49) 1.424(4) yes
C(45) C(46) 1.552(4) yes
C(45) C(50) 1.542(4) yes
C(46) C(47) 1.551(5) yes
C(47) C(48) 1.549(4) yes
C(48) C(49) 1.519(4) yes
C(48) C(50) 1.554(4) yes
C(48) C(53) 1.510(4) yes
C(50) C(51) 1.523(6) yes
C(50) C(52) 1.546(6) yes
C(54) C(55) 1.514(5) yes
C(54) C(56) 1.545(5) yes
C(54) C(57) 1.547(4) yes
C(57) C(58) 1.526(4) yes
C(59) C(60) 1.478(4) yes
C(60) C(61) 1.386(5) yes
C(61) C(62) 1.376(6) yes
C(62) C(63) 1.386(6) yes
C(63) C(64) 1.386(5) yes
C(64) C(65) 1.480(4) yes
C(66) C(67) 1.515(5) yes
C(67) C(68) 1.497(6) yes
C(68) C(69) 1.503(7) yes
C(68) C(70) 1.490(8) yes
C(71) C(72) 1.535(5) yes
C(72) C(73) 1.366(4) yes
C(73) C(74) 1.518(4) yes
C(73) C(78) 1.432(4) yes
C(74) C(75) 1.550(5) yes
C(74) C(79) 1.547(5) yes
C(75) C(76) 1.564(6) yes
C(76) C(77) 1.568(4) yes
C(77) C(78) 1.535(4) yes
C(77) C(79) 1.546(4) yes
C(77) C(82) 1.506(4) yes
C(79) C(80) 1.534(5) yes
C(79) C(81) 1.534(5) yes
C(83) C(84) 1.539(4) yes
C(84) C(85) 1.376(4) yes
C(85) C(86) 1.526(4) yes
C(85) C(90) 1.435(4) yes
C(86) C(87) 1.543(5) yes
C(86) C(91) 1.559(4) yes
C(87) C(88) 1.562(5) yes
C(88) C(89) 1.557(4) yes
C(89) C(90) 1.525(4) yes
C(89) C(91) 1.554(4) yes
C(89) C(94) 1.521(4) yes
C(91) C(92) 1.524(5) yes
C(91) C(93) 1.541(5) yes
C(95) C(96) 1.536(4) yes
C(96) C(97) 1.369(4) yes
C(97) C(98) 1.520(4) yes
C(97) C(102) 1.431(4) yes
C(98) C(99) 1.550(6) yes
C(98) C(103) 1.564(5) yes
C(99) C(100) 1.555(6) yes
C(100) C(101) 1.551(6) yes
C(101) C(102) 1.534(4) yes
C(101) C(103) 1.569(5) yes
C(101) C(106) 1.508(5) yes
C(103) C(104) 1.519(5) yes
C(103) C(105) 1.526(5) yes
C(107) C(108) 1.529(7) yes
C(107) C(109) 1.499(8) yes
C(107) C(110) 1.527(5) yes
C(110) C(111) 1.541(5) yes
C(112) C(113) 1.482(4) yes
C(113) C(114) 1.377(4) yes
C(114) C(115) 1.389(4) yes
C(115) C(116) 1.373(4) yes
C(116) C(117) 1.395(4) yes
C(117) C(118) 1.462(4) yes
C(119) C(120) 1.539(4) yes
C(120) C(121) 1.525(4) yes
C(121) C(122) 1.529(4) yes
C(121) C(123) 1.518(4) yes
C(124) C(125) 1.536(4) yes
C(125) C(126) 1.376(4) yes
C(126) C(127) 1.523(4) yes
C(126) C(131) 1.418(4) yes
C(127) C(128) 1.533(4) yes
C(127) C(132) 1.550(4) yes
C(128) C(129) 1.547(4) yes
C(129) C(130) 1.567(4) yes
C(130) C(131) 1.530(4) yes
C(130) C(132) 1.566(4) yes
C(130) C(135) 1.498(4) yes
C(132) C(133) 1.525(4) yes
C(132) C(134) 1.529(4) yes
C(136) C(137) 1.541(4) yes
C(137) C(138) 1.367(4) yes
C(138) C(139) 1.534(4) yes
C(138) C(143) 1.433(3) yes
C(139) C(140) 1.544(4) yes
C(139) C(144) 1.551(4) yes
C(140) C(141) 1.560(4) yes
C(141) C(142) 1.550(4) yes
C(142) C(143) 1.519(4) yes
C(142) C(144) 1.563(4) yes
C(142) C(147) 1.518(4) yes
C(144) C(145) 1.532(4) yes
C(144) C(146) 1.522(4) yes
C(148) C(149) 1.532(5) yes
C(149) C(150) 1.379(4) yes
C(150) C(151) 1.529(5) yes
C(150) C(155) 1.422(4) yes
C(151) C(152) 1.541(5) yes
C(151) C(156) 1.566(5) yes
C(152) C(153) 1.554(5) yes
C(153) C(154) 1.554(5) yes
C(154) C(155) 1.540(4) yes
C(154) C(156) 1.557(4) yes
C(154) C(159) 1.493(4) yes
C(156) C(157) 1.530(6) yes
C(156) C(158) 1.536(6) yes
C(160) C(161) 1.529(5) yes
C(160) C(162) 1.506(5) yes
C(160) C(163) 1.534(4) yes
C(163) C(164) 1.527(4) yes
C(165) C(166) 1.478(4) yes
C(166) C(167) 1.385(4) yes
C(167) C(168) 1.374(4) yes
C(168) C(169) 1.382(4) yes
C(169) C(170) 1.385(4) yes
C(170) C(171) 1.473(4) yes
C(172) C(173) 1.537(4) yes
C(173) C(174) 1.542(4) yes
C(174) C(175) 1.531(4) yes
C(174) C(176) 1.519(4) yes
C(177) C(178) 1.543(4) yes
C(178) C(179) 1.372(3) yes
C(179) C(180) 1.528(4) yes
C(179) C(184) 1.427(4) yes
C(180) C(181) 1.550(4) yes
C(180) C(185) 1.561(4) yes
C(181) C(182) 1.548(4) yes
C(182) C(183) 1.558(4) yes
C(183) C(184) 1.527(3) yes
C(183) C(185) 1.553(4) yes
C(183) C(188) 1.495(4) yes
C(185) C(186) 1.533(4) yes
C(185) C(187) 1.522(4) yes
C(189) C(190) 1.528(4) yes
C(190) C(191) 1.369(4) yes
C(191) C(192) 1.530(4) yes
C(191) C(196) 1.437(3) yes
C(192) C(193) 1.551(4) yes
C(192) C(197) 1.543(4) yes
C(193) C(194) 1.544(4) yes
C(194) C(195) 1.557(4) yes
C(195) C(196) 1.515(4) yes
C(195) C(197) 1.557(4) yes
C(195) C(200) 1.519(4) yes
C(197) C(198) 1.529(4) yes
C(197) C(199) 1.538(4) yes
C(201) C(202) 1.533(4) yes
C(202) C(203) 1.361(4) yes
C(203) C(204) 1.527(4) yes
C(203) C(208) 1.434(4) yes
C(204) C(205) 1.559(4) yes
C(204) C(209) 1.538(5) yes
C(205) C(206) 1.554(5) yes
C(206) C(207) 1.552(4) yes
C(207) C(208) 1.539(4) yes
C(207) C(209) 1.561(4) yes
C(207) C(212) 1.502(4) yes
C(209) C(210) 1.519(5) yes
C(209) C(211) 1.545(5) yes
C(1) H(1) 1.000 no
C(2) H(2) 0.980 no
C(2) H(3) 0.980 no
C(2) H(4) 0.980 no
C(3) H(5) 0.980 no
C(3) H(6) 0.980 no
C(3) H(7) 0.980 no
C(4) H(8) 1.000 no
C(5) H(9) 0.990 no
C(5) H(10) 0.990 no
C(8) H(11) 0.950 no
C(9) H(12) 0.950 no
C(10) H(13) 0.950 no
C(13) H(14) 0.990 no
C(13) H(15) 0.990 no
C(14) H(16) 1.000 no
C(15) H(17) 1.000 no
C(16) H(18) 0.980 no
C(16) H(19) 0.980 no
C(16) H(20) 0.980 no
C(17) H(21) 0.980 no
C(17) H(22) 0.980 no
C(17) H(23) 0.980 no
C(21) H(24) 1.000 no
C(22) H(25) 0.990 no
C(22) H(26) 0.990 no
C(23) H(27) 0.990 no
C(23) H(28) 0.990 no
C(27) H(29) 0.980 no
C(27) H(30) 0.980 no
C(27) H(31) 0.980 no
C(28) H(32) 0.980 no
C(28) H(33) 0.980 no
C(28) H(34) 0.980 no
C(29) H(35) 0.980 no
C(29) H(36) 0.980 no
C(29) H(37) 0.980 no
C(33) H(38) 1.000 no
C(34) H(39) 0.990 no
C(34) H(40) 0.990 no
C(35) H(41) 0.990 no
C(35) H(42) 0.990 no
C(39) H(43) 0.980 no
C(39) H(44) 0.980 no
C(39) H(45) 0.980 no
C(40) H(46) 0.980 no
C(40) H(47) 0.980 no
C(40) H(48) 0.980 no
C(41) H(49) 0.980 no
C(41) H(50) 0.980 no
C(41) H(51) 0.980 no
C(45) H(52) 1.000 no
C(46) H(53) 0.990 no
C(46) H(54) 0.990 no
C(47) H(55) 0.990 no
C(47) H(56) 0.990 no
C(51) H(57) 0.980 no
C(51) H(58) 0.980 no
C(51) H(59) 0.980 no
C(52) H(60) 0.980 no
C(52) H(61) 0.980 no
C(52) H(62) 0.980 no
C(53) H(63) 0.980 no
C(53) H(64) 0.980 no
C(53) H(65) 0.980 no
C(54) H(66) 1.000 no
C(55) H(67) 0.980 no
C(55) H(68) 0.980 no
C(55) H(69) 0.980 no
C(56) H(70) 0.980 no
C(56) H(71) 0.980 no
C(56) H(72) 0.980 no
C(57) H(73) 1.000 no
C(58) H(74) 0.990 no
C(58) H(75) 0.990 no
C(61) H(76) 0.950 no
C(62) H(77) 0.950 no
C(63) H(78) 0.950 no
C(66) H(79) 0.990 no
C(66) H(80) 0.990 no
C(67) H(81) 1.000 no
C(68) H(82) 1.000 no
C(69) H(83) 0.980 no
C(69) H(84) 0.980 no
C(69) H(85) 0.980 no
C(70) H(86) 0.980 no
C(70) H(87) 0.980 no
C(70) H(88) 0.980 no
C(74) H(89) 1.000 no
C(75) H(90) 0.990 no
C(75) H(91) 0.990 no
C(76) H(92) 0.990 no
C(76) H(93) 0.990 no
C(80) H(94) 0.980 no
C(80) H(95) 0.980 no
C(80) H(96) 0.980 no
C(81) H(97) 0.980 no
C(81) H(98) 0.980 no
C(81) H(99) 0.980 no
C(82) H(100) 0.980 no
C(82) H(101) 0.980 no
C(82) H(102) 0.980 no
C(86) H(103) 1.000 no
C(87) H(104) 0.990 no
C(87) H(105) 0.990 no
C(88) H(106) 0.990 no
C(88) H(107) 0.990 no
C(92) H(108) 0.980 no
C(92) H(109) 0.980 no
C(92) H(110) 0.980 no
C(93) H(111) 0.980 no
C(93) H(112) 0.980 no
C(93) H(113) 0.980 no
C(94) H(114) 0.980 no
C(94) H(115) 0.980 no
C(94) H(116) 0.980 no
C(98) H(117) 1.000 no
C(99) H(118) 0.990 no
C(99) H(119) 0.990 no
C(100) H(120) 0.990 no
C(100) H(121) 0.990 no
C(104) H(122) 0.980 no
C(104) H(123) 0.980 no
C(104) H(124) 0.980 no
C(105) H(125) 0.980 no
C(105) H(126) 0.980 no
C(105) H(127) 0.980 no
C(106) H(128) 0.980 no
C(106) H(129) 0.980 no
C(106) H(130) 0.980 no
C(107) H(131) 1.000 no
C(108) H(132) 0.980 no
C(108) H(133) 0.980 no
C(108) H(134) 0.980 no
C(109) H(135) 0.980 no
C(109) H(136) 0.980 no
C(109) H(137) 0.980 no
C(110) H(138) 1.000 no
C(111) H(139) 0.990 no
C(111) H(140) 0.990 no
C(114) H(141) 0.950 no
C(115) H(142) 0.950 no
C(116) H(143) 0.950 no
C(119) H(144) 0.990 no
C(119) H(145) 0.990 no
C(120) H(146) 1.000 no
C(121) H(147) 1.000 no
C(122) H(151) 0.980 no
C(122) H(152) 0.980 no
C(122) H(153) 0.980 no
C(123) H(148) 0.980 no
C(123) H(149) 0.980 no
C(123) H(150) 0.980 no
C(127) H(154) 1.000 no
C(128) H(155) 0.990 no
C(128) H(156) 0.990 no
C(129) H(157) 0.990 no
C(129) H(158) 0.990 no
C(133) H(159) 0.980 no
C(133) H(160) 0.980 no
C(133) H(161) 0.980 no
C(134) H(162) 0.980 no
C(134) H(163) 0.980 no
C(134) H(164) 0.980 no
C(135) H(165) 0.980 no
C(135) H(166) 0.980 no
C(135) H(167) 0.980 no
C(139) H(168) 1.000 no
C(140) H(169) 0.990 no
C(140) H(170) 0.990 no
C(141) H(171) 0.990 no
C(141) H(172) 0.990 no
C(145) H(173) 0.980 no
C(145) H(174) 0.980 no
C(145) H(175) 0.980 no
C(146) H(176) 0.980 no
C(146) H(177) 0.980 no
C(146) H(178) 0.980 no
C(147) H(179) 0.980 no
C(147) H(180) 0.980 no
C(147) H(181) 0.980 no
C(151) H(182) 1.000 no
C(152) H(183) 0.990 no
C(152) H(184) 0.990 no
C(153) H(185) 0.990 no
C(153) H(186) 0.990 no
C(157) H(187) 0.980 no
C(157) H(188) 0.980 no
C(157) H(189) 0.980 no
C(158) H(190) 0.980 no
C(158) H(191) 0.980 no
C(158) H(192) 0.980 no
C(159) H(193) 0.980 no
C(159) H(194) 0.980 no
C(159) H(195) 0.980 no
C(160) H(196) 1.000 no
C(161) H(197) 0.980 no
C(161) H(198) 0.980 no
C(161) H(199) 0.980 no
C(162) H(200) 0.980 no
C(162) H(201) 0.980 no
C(162) H(202) 0.980 no
C(163) H(203) 1.000 no
C(164) H(204) 0.990 no
C(164) H(205) 0.990 no
C(167) H(206) 0.950 no
C(168) H(207) 0.950 no
C(169) H(208) 0.950 no
C(172) H(209) 0.990 no
C(172) H(210) 0.990 no
C(173) H(211) 1.000 no
C(174) H(212) 1.000 no
C(175) H(213) 0.980 no
C(175) H(214) 0.980 no
C(175) H(215) 0.980 no
C(176) H(216) 0.980 no
C(176) H(217) 0.980 no
C(176) H(218) 0.980 no
C(180) H(219) 1.000 no
C(181) H(220) 0.990 no
C(181) H(221) 0.990 no
C(182) H(222) 0.990 no
C(182) H(223) 0.990 no
C(186) H(224) 0.980 no
C(186) H(225) 0.980 no
C(186) H(226) 0.980 no
C(187) H(227) 0.980 no
C(187) H(228) 0.980 no
C(187) H(229) 0.980 no
C(188) H(230) 0.980 no
C(188) H(231) 0.980 no
C(188) H(232) 0.980 no
C(192) H(233) 1.000 no
C(193) H(234) 0.990 no
C(193) H(235) 0.990 no
C(194) H(236) 0.990 no
C(194) H(237) 0.990 no
C(198) H(238) 0.980 no
C(198) H(239) 0.980 no
C(198) H(240) 0.980 no
C(199) H(241) 0.980 no
C(199) H(242) 0.980 no
C(199) H(243) 0.980 no
C(200) H(244) 0.980 no
C(200) H(245) 0.980 no
C(200) H(246) 0.980 no
C(204) H(247) 1.000 no
C(205) H(248) 0.990 no
C(205) H(249) 0.990 no
C(206) H(250) 0.990 no
C(206) H(251) 0.990 no
C(210) H(252) 0.980 no
C(210) H(253) 0.980 no
C(210) H(254) 0.980 no
C(211) H(255) 0.980 no
C(211) H(256) 0.980 no
C(211) H(257) 0.980 no
C(212) H(258) 0.980 no
C(212) H(259) 0.980 no
C(212) H(260) 0.980 no

loop_
_geom_contact_atom_site_label_1
_geom_contact_atom_site_label_2
_geom_contact_distance
_geom_contact_site_symmetry_2
F(2) F(16) 3.152(2) 1_565
F(2) C(88) 3.309(4) 1_565
F(2) C(104) 3.418(4) 1_565
F(3) F(16) 3.223(2) 1_565
F(3) O(25) 3.406(3) 2_656
F(3) C(164) 3.150(4) 2_656
F(5) C(61) 3.366(4) 2_656
F(6) C(100) 3.453(5) 2_656
F(7) C(108) 3.470(5) 2_646
F(7) C(111) 3.417(4) 2_646
F(8) F(10) 3.420(5) .
F(8) C(111) 3.235(4) 2_646
F(9) C(105) 3.312(5) 2_656
F(10) F(8) 3.420(5) .
F(11) O(2) 2.863(3) .
F(11) C(10) 3.483(4) .
F(11) C(11) 3.411(4) .
F(11) C(12) 3.176(3) .
F(11) C(13) 3.506(4) .
F(11) C(51) 3.402(6) .
F(12) C(10) 3.547(5) .
F(13) C(23) 3.216(4) 2_546
F(13) C(29) 3.313(4) 2_546
F(14) C(8) 3.162(4) 2_546
F(14) C(9) 3.228(4) 2_546
F(15) C(114) 3.454(3) 1_445
F(15) C(115) 3.287(3) 1_445
F(16) F(2) 3.152(2) 1_545
F(16) F(3) 3.223(2) 1_545
F(16) C(164) 3.433(4) 2_646
F(18) F(30) 3.273(3) 2_646
F(18) C(163) 3.452(3) 2_646
F(18) C(164) 3.287(4) 2_646
F(19) F(35) 3.389(3) 1_565
F(19) F(36) 3.487(3) 1_565
F(19) N(11) 3.595(3) 1_565
F(19) C(168) 3.440(4) 1_565
F(19) C(169) 3.242(3) 1_565
F(19) C(170) 3.313(3) 1_565
F(20) F(36) 3.455(3) 1_565
F(20) C(3) 3.335(6) 2_656
F(21) C(168) 3.510(4) 1_565
F(22) C(172) 3.492(3) 2_657
F(22) C(175) 3.552(3) 2_657
F(22) C(176) 3.563(3) 2_657
F(24) C(40) 3.578(5) .
F(26) F(28) 3.154(3) .
F(26) C(180) 3.375(3) .
F(26) C(186) 3.481(4) .
F(27) C(58) 3.425(4) 2_656
F(28) F(26) 3.154(3) .
F(30) F(18) 3.273(3) 2_656
F(30) C(56) 3.434(4) 2_656
F(30) C(58) 3.363(3) 2_656
F(31) C(13) 3.414(4) 1_655
F(31) C(16) 3.462(4) 1_655
F(32) C(123) 3.372(3) 2_747
F(33) C(81) 3.487(5) 1_655
F(34) C(115) 3.226(3) 1_545
F(34) C(116) 3.238(3) 1_545
F(35) F(19) 3.389(3) 1_545
F(35) O(19) 3.598(2) 1_545
F(35) N(8) 3.422(2) 1_545
F(35) C(116) 3.211(3) 1_545
F(35) C(117) 3.085(3) 1_545
F(35) C(118) 3.534(3) 1_545
F(36) F(19) 3.487(3) 1_545
F(36) F(20) 3.455(3) 1_545
O(1) O(17) 3.005(3) 2_646
O(1) C(114) 3.356(3) 2_646
O(2) F(11) 2.863(3) .
O(10) C(168) 3.280(4) .
O(17) O(1) 3.005(3) 2_656
O(17) C(6) 3.430(4) 2_656
O(17) C(8) 3.386(4) 2_656
O(19) F(35) 3.598(2) 1_565
O(25) F(3) 3.406(3) 2_646
N(8) F(35) 3.422(2) 1_565
N(11) F(19) 3.595(3) 1_545
C(3) F(20) 3.335(6) 2_646
C(6) O(17) 3.430(4) 2_646
C(8) F(14) 3.162(4) 2_556
C(8) O(17) 3.386(4) 2_646
C(9) F(14) 3.228(4) 2_556
C(10) F(11) 3.483(4) .
C(10) F(12) 3.547(5) .
C(11) F(11) 3.411(4) .
C(12) F(11) 3.176(3) .
C(13) F(11) 3.506(4) .
C(13) F(31) 3.414(4) 1_455
C(16) F(31) 3.462(4) 1_455
C(23) F(13) 3.216(4) 2_556
C(29) F(13) 3.313(4) 2_556
C(29) C(56) 3.591(4) 2_556
C(40) F(24) 3.578(5) .
C(47) C(182) 3.589(4) .
C(51) F(11) 3.402(6) .
C(56) F(30) 3.434(4) 2_646
C(56) C(29) 3.591(4) 2_546
C(58) F(27) 3.425(4) 2_646
C(58) F(30) 3.363(3) 2_646
C(61) F(5) 3.366(4) 2_646
C(81) F(33) 3.487(5) 1_455
C(88) F(2) 3.309(4) 1_545
C(100) F(6) 3.453(5) 2_646
C(104) F(2) 3.418(4) 1_545
C(105) F(9) 3.312(5) 2_646
C(108) F(7) 3.470(5) 2_656
C(111) F(7) 3.417(4) 2_656
C(111) F(8) 3.235(4) 2_656
C(114) F(15) 3.454(3) 1_665
C(114) O(1) 3.356(3) 2_656
C(115) F(15) 3.287(3) 1_665
C(115) F(34) 3.226(3) 1_565
C(116) F(34) 3.238(3) 1_565
C(116) F(35) 3.211(3) 1_565
C(117) F(35) 3.085(3) 1_565
C(118) F(35) 3.534(3) 1_565
C(123) F(32) 3.372(3) 2_757
C(134) C(210) 3.522(4) 1_565
C(163) F(18) 3.452(3) 2_656
C(164) F(3) 3.150(4) 2_646
C(164) F(16) 3.433(4) 2_656
C(164) F(18) 3.287(4) 2_656
C(168) F(19) 3.440(4) 1_545
C(168) F(21) 3.510(4) 1_545
C(168) O(10) 3.280(4) .
C(169) F(19) 3.242(3) 1_545
C(170) F(19) 3.313(3) 1_545
C(172) F(22) 3.492(3) 2_647
C(175) F(22) 3.552(3) 2_647
C(176) F(22) 3.563(3) 2_647
C(180) F(26) 3.375(3) .
C(182) C(47) 3.589(4) .
C(186) F(26) 3.481(4) .
C(210) C(134) 3.522(4) 1_545
F(1) H(77) 3.540 2_656
F(1) H(117) 3.477 1_565
F(1) H(124) 3.001 1_565
F(1) H(126) 2.920 1_565
F(2) H(106) 2.898 1_565
F(2) H(107) 2.829 1_565
F(2) H(117) 3.012 1_565
F(2) H(124) 2.514 1_565
F(3) H(117) 2.940 1_565
F(3) H(204) 2.870 2_656
F(3) H(205) 2.841 2_656
F(4) H(220) 2.808 .
F(4) H(223) 3.101 .
F(4) H(227) 2.729 .
F(5) H(76) 2.674 2_656
F(5) H(77) 3.526 2_656
F(6) H(76) 3.406 2_656
F(6) H(120) 3.097 2_656
F(6) H(121) 2.904 2_656
F(6) H(130) 3.352 2_656
F(7) H(127) 3.429 2_656
F(7) H(128) 2.983 2_656
F(7) H(132) 2.548 2_646
F(7) H(135) 2.853 2_646
F(7) H(139) 3.384 2_646
F(7) H(140) 2.635 2_646
F(8) H(68) 3.324 .
F(8) H(132) 2.865 2_646
F(8) H(139) 2.614 2_646
F(8) H(140) 2.975 2_646
F(9) H(125) 2.956 2_656
F(9) H(127) 2.800 2_656
F(9) H(132) 3.104 2_646
F(10) H(57) 3.473 .
F(11) H(13) 3.228 .
F(11) H(14) 3.113 .
F(11) H(57) 2.689 .
F(11) H(58) 3.529 .
F(11) H(59) 3.513 .
F(12) H(13) 3.003 .
F(12) H(28) 3.379 2_546
F(12) H(34) 3.375 2_546
F(13) H(27) 3.041 2_546
F(13) H(28) 2.634 2_546
F(13) H(36) 3.110 2_546
F(13) H(37) 2.762 2_546
F(14) H(11) 3.040 2_546
F(14) H(12) 3.175 2_546
F(14) H(36) 3.569 2_546
F(15) H(11) 3.475 2_546
F(15) H(141) 2.928 1_445
F(15) H(142) 2.572 1_445
F(16) H(24) 3.006 1_545
F(16) H(198) 3.390 2_646
F(16) H(204) 2.539 2_646
F(16) H(205) 3.551 2_646
F(17) H(197) 3.254 2_646
F(17) H(198) 3.583 2_646
F(18) H(197) 2.978 2_646
F(18) H(198) 3.552 2_646
F(18) H(203) 2.797 2_646
F(18) H(204) 2.456 2_646
F(19) H(208) 3.573 1_565
F(20) H(1) 3.061 2_656
F(20) H(6) 2.904 2_656
F(20) H(7) 3.038 2_656
F(20) H(10) 2.852 2_656
F(21) H(7) 3.540 2_656
F(21) H(80) 3.127 1_565
F(21) H(88) 3.362 1_565
F(21) H(207) 3.378 1_565
F(22) H(210) 2.546 2_657
F(22) H(213) 2.650 2_657
F(22) H(216) 2.694 2_657
F(23) H(87) 3.175 1_565
F(24) H(40) 3.599 .
F(24) H(46) 3.303 .
F(24) H(48) 2.948 .
F(24) H(210) 3.566 2_657
F(25) H(228) 2.896 .
F(26) H(219) 2.524 .
F(26) H(224) 2.646 .
F(26) H(228) 3.205 .
F(27) H(67) 2.662 2_656
F(27) H(71) 3.029 2_656
F(27) H(75) 2.491 2_656
F(27) H(219) 3.349 .
F(28) H(71) 3.256 2_656
F(28) H(182) 2.812 .
F(28) H(187) 3.398 .
F(29) H(21) 3.304 1_655
F(30) H(70) 2.938 2_656
F(30) H(71) 3.048 2_656
F(30) H(73) 3.368 2_656
F(30) H(74) 2.912 2_656
F(30) H(75) 3.127 2_656
F(31) H(15) 2.424 1_655
F(31) H(20) 2.546 1_655
F(31) H(21) 2.810 1_655
F(31) H(153) 3.529 2_747
F(32) H(15) 3.491 1_655
F(32) H(97) 2.875 1_655
F(32) H(145) 2.819 2_747
F(32) H(148) 2.537 2_747
F(32) H(150) 3.489 2_747
F(32) H(153) 2.888 2_747
F(33) H(15) 2.964 1_655
F(33) H(97) 2.966 1_655
F(33) H(99) 3.109 1_655
F(34) H(91) 3.109 1_655
F(34) H(93) 3.268 1_655
F(34) H(142) 3.204 1_545
F(34) H(143) 3.245 1_545
F(35) H(143) 3.512 1_545
F(36) H(6) 3.548 2_646
F(36) H(9) 3.066 2_646
F(36) H(10) 3.241 2_646
O(1) H(141) 2.598 2_646
O(2) H(89) 3.525 .
O(2) H(199) 3.167 1_455
O(10) H(60) 2.684 .
O(10) H(207) 2.338 .
O(11) H(59) 3.142 .
O(17) H(10) 3.358 2_656
O(17) H(11) 2.813 2_656
O(18) H(233) 3.399 2_757
O(18) H(240) 3.164 2_757
O(18) H(242) 2.691 2_757
O(18) H(247) 3.054 1_565
O(18) H(253) 3.225 1_565
O(18) H(256) 3.099 1_565
O(25) H(5) 3.252 2_646
O(25) H(6) 3.311 2_646
O(26) H(160) 3.136 1_545
O(26) H(162) 2.980 1_545
O(26) H(168) 3.234 2_647
O(26) H(174) 2.759 2_647
O(26) H(177) 2.892 2_647
C(2) H(130) 3.290 2_656
C(3) H(206) 3.010 2_656
C(5) H(141) 3.430 2_646
C(6) H(140) 3.564 2_646
C(8) H(141) 3.405 2_646
C(9) H(32) 3.428 2_546
C(9) H(34) 3.506 2_546
C(13) H(153) 3.480 2_647
C(16) H(144) 3.236 2_647
C(16) H(153) 3.301 2_647
C(16) H(257) 3.240 2_657
C(18) H(117) 3.391 1_565
C(18) H(124) 3.312 1_565
C(22) H(198) 3.335 2_656
C(22) H(201) 3.375 2_656
C(22) H(205) 3.288 2_656
C(26) H(105) 3.487 1_565
C(27) H(105) 3.150 1_565
C(27) H(113) 3.462 1_565
C(27) H(192) 3.418 1_455
C(28) H(12) 3.037 2_556
C(28) H(105) 3.352 1_565
C(29) H(70) 3.398 2_556
C(29) H(72) 2.946 2_556
C(30) H(76) 3.582 2_656
C(34) H(124) 3.396 1_565
C(39) H(161) 3.169 2_647
C(39) H(164) 3.453 2_647
C(39) H(166) 3.310 2_647
C(39) H(167) 3.508 2_647
C(40) H(161) 3.493 2_647
C(40) H(164) 3.579 2_647
C(40) H(209) 3.084 2_657
C(41) H(252) 3.396 2_657
C(42) H(132) 3.120 2_646
C(42) H(140) 3.464 2_646
C(46) H(119) 3.596 2_656
C(46) H(120) 3.450 2_656
C(46) H(222) 3.403 .
C(46) H(223) 2.949 .
C(47) H(223) 2.718 .
C(47) H(231) 3.513 .
C(51) H(94) 3.535 .
C(51) H(95) 3.094 .
C(52) H(79) 3.571 .
C(52) H(207) 3.326 .
C(53) H(151) 3.534 2_647
C(53) H(152) 3.141 2_647
C(54) H(37) 3.483 2_546
C(55) H(183) 3.461 2_646
C(56) H(33) 3.599 2_546
C(56) H(35) 3.232 2_546
C(56) H(37) 3.049 2_546
C(56) H(182) 3.521 2_646
C(56) H(184) 3.190 2_646
C(58) H(220) 3.348 2_646
C(58) H(221) 3.493 2_646
C(62) H(4) 3.586 2_646
C(62) H(126) 3.556 2_656
C(63) H(207) 3.600 .
C(64) H(59) 3.540 .
C(64) H(60) 3.550 .
C(65) H(60) 3.165 .
C(65) H(207) 3.566 .
C(66) H(60) 3.256 .
C(66) H(175) 3.232 2_647
C(66) H(207) 3.057 .
C(69) H(155) 3.569 1_545
C(69) H(156) 3.537 1_545
C(69) H(214) 3.546 2_647
C(69) H(218) 3.531 2_647
C(71) H(13) 3.599 .
C(71) H(57) 3.450 .
C(72) H(59) 3.340 .
C(75) H(200) 3.379 1_455
C(76) H(142) 3.253 1_445
C(80) H(58) 2.870 .
C(80) H(151) 3.038 2_647
C(80) H(179) 3.592 2_647
C(81) H(150) 3.459 2_647
C(81) H(248) 3.592 1_455
C(81) H(249) 2.888 1_455
C(82) H(243) 3.437 2_647
C(82) H(244) 3.242 2_647
C(87) H(24) 3.304 1_545
C(87) H(29) 3.153 1_545
C(87) H(32) 3.382 1_545
C(88) H(24) 3.409 1_545
C(88) H(29) 3.560 1_545
C(92) H(239) 3.110 2_647
C(93) H(29) 3.498 1_545
C(93) H(185) 3.266 1_445
C(93) H(195) 3.298 1_445
C(94) H(42) 3.440 1_545
C(94) H(214) 3.188 2_647
C(95) H(197) 3.574 2_646
C(95) H(204) 3.060 2_646
C(99) H(221) 3.419 2_646
C(100) H(54) 3.362 2_646
C(104) H(39) 3.469 1_545
C(105) H(77) 3.405 2_646
C(106) H(2) 3.277 2_646
C(106) H(135) 3.468 1_545
C(109) H(128) 3.474 1_565
C(114) H(11) 3.386 2_656
C(115) H(108) 3.502 1_665
C(116) H(242) 3.561 2_757
C(116) H(247) 3.483 1_565
C(119) H(20) 3.551 2_657
C(119) H(233) 3.096 2_757
C(119) H(242) 3.506 2_757
C(119) H(253) 3.116 1_565
C(119) H(256) 3.076 1_565
C(120) H(253) 3.529 1_565
C(122) H(14) 3.496 2_657
C(122) H(19) 3.460 2_657
C(122) H(20) 3.546 2_657
C(122) H(65) 3.209 2_657
C(122) H(94) 3.332 2_657
C(123) H(97) 3.552 2_657
C(128) H(83) 3.068 1_565
C(129) H(216) 3.531 2_657
C(129) H(232) 3.529 2_657
C(133) H(44) 3.511 2_657
C(133) H(46) 3.251 2_657
C(133) H(170) 2.977 2_657
C(133) H(173) 3.451 2_657
C(133) H(174) 3.398 2_657
C(133) H(209) 3.500 1_565
C(133) H(229) 3.493 2_657
C(134) H(43) 3.559 2_657
C(134) H(209) 3.380 1_565
C(134) H(252) 3.554 1_565
C(134) H(253) 3.397 1_565
C(134) H(254) 3.055 1_565
C(135) H(43) 3.341 2_657
C(135) H(63) 3.527 2_657
C(135) H(64) 3.466 2_657
C(135) H(231) 3.480 2_657
C(136) H(210) 3.583 2_657
C(139) H(160) 3.577 2_647
C(139) H(210) 3.382 2_657
C(140) H(159) 3.563 2_647
C(140) H(160) 3.492 2_647
C(140) H(224) 3.038 .
C(140) H(226) 3.405 .
C(140) H(228) 3.402 .
C(141) H(224) 2.982 .
C(145) H(79) 3.301 2_657
C(145) H(159) 3.512 2_647
C(145) H(160) 3.335 2_647
C(145) H(208) 3.103 2_657
C(147) H(96) 3.013 2_657
C(148) H(219) 3.405 .
C(151) H(71) 3.362 2_656
C(152) H(71) 3.328 2_656
C(152) H(72) 3.328 2_656
C(153) H(111) 3.569 1_665
C(157) H(234) 3.189 .
C(157) H(237) 3.263 .
C(157) H(255) 3.414 2_757
C(158) H(23) 3.401 1_655
C(158) H(31) 3.549 1_655
C(158) H(255) 3.422 2_757
C(158) H(257) 3.552 2_757
C(159) H(111) 3.096 1_665
C(159) H(240) 3.567 2_757
C(159) H(250) 3.086 2_757
C(159) H(258) 3.493 2_757
C(161) H(25) 3.475 2_646
C(162) H(91) 3.344 1_655
C(164) H(26) 3.429 2_646
C(167) H(5) 3.540 2_646
C(167) H(6) 3.395 2_646
C(167) H(7) 3.337 2_646
C(167) H(78) 3.457 .
C(168) H(60) 3.475 .
C(168) H(62) 3.207 .
C(168) H(78) 3.426 .
C(169) H(154) 3.551 1_545
C(169) H(174) 3.332 2_647
C(171) H(162) 3.471 1_545
C(172) H(47) 3.536 2_647
C(172) H(160) 3.287 1_545
C(172) H(162) 3.220 1_545
C(172) H(168) 2.972 2_647
C(172) H(177) 3.508 2_647
C(175) H(84) 3.427 2_657
C(175) H(114) 3.497 2_657
C(175) H(116) 3.323 2_657
C(180) H(74) 3.569 2_656
C(181) H(74) 2.958 2_656
C(181) H(118) 3.328 2_656
C(182) H(53) 3.199 .
C(182) H(55) 3.100 .
C(182) H(56) 3.598 .
C(186) H(169) 3.563 .
C(186) H(170) 3.255 .
C(186) H(171) 3.343 .
C(187) H(44) 3.370 .
C(187) H(169) 3.450 .
C(188) H(55) 3.119 .
C(188) H(158) 3.267 2_647
C(188) H(166) 3.415 2_647
C(189) H(15) 3.165 1_655
C(189) H(97) 3.514 1_655
C(192) H(145) 3.378 2_747
C(193) H(187) 2.939 .
C(194) H(187) 2.976 .
C(198) H(108) 3.416 2_657
C(199) H(101) 3.358 2_657
C(199) H(143) 3.193 2_747
C(199) H(248) 3.415 2_757
C(199) H(256) 3.580 2_757
C(205) H(98) 3.268 1_655
C(205) H(99) 3.290 1_655
C(206) H(189) 3.598 2_747
C(206) H(193) 3.338 2_747
C(210) H(144) 3.292 1_545
C(210) H(162) 3.522 1_545
C(210) H(163) 3.159 1_545
C(210) H(164) 3.312 1_545
C(211) H(18) 3.146 2_647
C(211) H(144) 3.158 1_545
C(211) H(189) 3.489 2_747
C(211) H(191) 2.992 2_747
C(211) H(234) 3.351 2_747
C(212) H(112) 3.587 2_657
C(212) H(195) 3.366 2_747
H(1) F(20) 3.061 2_646
H(1) H(135) 3.151 2_646
H(1) H(136) 3.381 2_646
H(1) H(140) 3.201 2_646
H(2) C(106) 3.277 2_656
H(2) H(128) 3.184 2_656
H(2) H(130) 2.581 2_656
H(2) H(135) 2.874 2_646
H(2) H(140) 3.568 2_646
H(4) C(62) 3.586 2_656
H(4) H(77) 3.341 2_656
H(4) H(130) 3.194 2_656
H(5) O(25) 3.252 2_656
H(5) C(167) 3.540 2_656
H(5) H(77) 3.425 2_656
H(5) H(78) 3.377 2_656
H(5) H(206) 2.754 2_656
H(6) F(20) 2.904 2_646
H(6) F(36) 3.548 2_656
H(6) O(25) 3.311 2_656
H(6) C(167) 3.395 2_656
H(6) H(206) 2.972 2_656
H(7) F(20) 3.038 2_646
H(7) F(21) 3.540 2_646
H(7) C(167) 3.337 2_656
H(7) H(78) 2.959 2_656
H(7) H(206) 2.794 2_656
H(9) F(36) 3.066 2_656
H(9) H(201) 3.563 2_656
H(10) F(20) 2.852 2_646
H(10) F(36) 3.241 2_656
H(10) O(17) 3.358 2_646
H(10) H(141) 3.365 2_646
H(11) F(14) 3.040 2_556
H(11) F(15) 3.475 2_556
H(11) O(17) 2.813 2_646
H(11) C(114) 3.386 2_646
H(11) H(141) 2.512 2_646
H(12) F(14) 3.175 2_556
H(12) C(28) 3.037 2_546
H(12) H(32) 2.520 2_546
H(12) H(33) 3.421 2_546
H(12) H(34) 2.761 2_546
H(12) H(104) 3.414 2_556
H(12) H(105) 3.585 2_556
H(13) F(11) 3.228 .
H(13) F(12) 3.003 .
H(13) C(71) 3.599 .
H(13) H(34) 3.318 2_546
H(13) H(198) 3.459 1_455
H(13) H(199) 3.024 1_455
H(14) F(11) 3.113 .
H(14) C(122) 3.496 2_647
H(14) H(89) 3.160 .
H(14) H(94) 2.703 .
H(14) H(151) 3.181 2_647
H(14) H(153) 3.132 2_647
H(15) F(31) 2.424 1_455
H(15) F(32) 3.491 1_455
H(15) F(33) 2.964 1_455
H(15) C(189) 3.165 1_455
H(15) H(153) 3.137 2_647
H(16) H(152) 3.326 2_647
H(16) H(153) 3.527 2_647
H(18) C(211) 3.146 2_657
H(18) H(144) 3.278 2_647
H(18) H(190) 3.457 1_455
H(18) H(191) 3.323 1_455
H(18) H(256) 3.077 2_657
H(18) H(257) 2.401 2_657
H(19) C(122) 3.460 2_647
H(19) H(144) 2.924 2_647
H(19) H(152) 3.005 2_647
H(19) H(153) 3.000 2_647
H(19) H(257) 3.338 2_657
H(20) F(31) 2.546 1_455
H(20) C(119) 3.551 2_647
H(20) C(122) 3.546 2_647
H(20) H(144) 2.973 2_647
H(20) H(145) 3.233 2_647
H(20) H(152) 3.530 2_647
H(20) H(153) 2.724 2_647
H(20) H(233) 3.408 1_455
H(21) F(29) 3.304 1_455
H(21) F(31) 2.810 1_455
H(23) C(158) 3.401 1_455
H(23) H(190) 2.709 1_455
H(23) H(192) 3.385 1_455
H(24) F(16) 3.006 1_565
H(24) C(87) 3.304 1_565
H(24) C(88) 3.409 1_565
H(24) H(104) 3.112 1_565
H(24) H(105) 3.024 1_565
H(24) H(106) 3.131 1_565
H(24) H(107) 3.308 1_565
H(25) C(161) 3.475 2_656
H(25) H(198) 2.558 2_656
H(25) H(201) 3.073 2_656
H(25) H(205) 3.241 2_656
H(26) C(164) 3.429 2_656
H(26) H(198) 3.271 2_656
H(26) H(201) 2.880 2_656
H(26) H(204) 3.591 2_656
H(26) H(205) 2.506 2_656
H(27) F(13) 3.041 2_556
H(28) F(12) 3.379 2_556
H(28) F(13) 2.634 2_556
H(28) H(90) 3.565 2_556
H(29) C(87) 3.153 1_565
H(29) C(88) 3.560 1_565
H(29) C(93) 3.498 1_565
H(29) H(105) 2.256 1_565
H(29) H(106) 3.002 1_565
H(29) H(113) 2.534 1_565
H(29) H(185) 3.158 1_455
H(29) H(192) 3.302 1_455
H(30) H(106) 3.596 1_565
H(31) C(158) 3.549 1_455
H(31) H(72) 3.386 2_556
H(31) H(184) 2.886 1_455
H(31) H(185) 3.393 1_455
H(31) H(190) 3.517 1_455
H(31) H(192) 2.740 1_455
H(32) C(9) 3.428 2_556
H(32) C(87) 3.382 1_565
H(32) H(12) 2.520 2_556
H(32) H(104) 3.350 1_565
H(32) H(105) 2.569 1_565
H(32) H(184) 3.445 1_455
H(33) C(56) 3.599 2_556
H(33) H(12) 3.421 2_556
H(33) H(66) 3.502 2_556
H(33) H(69) 3.103 2_556
H(33) H(72) 2.716 2_556
H(33) H(184) 3.219 1_455
H(34) F(12) 3.375 2_556
H(34) C(9) 3.506 2_556
H(34) H(12) 2.761 2_556
H(34) H(13) 3.318 2_556
H(35) C(56) 3.232 2_556
H(35) H(70) 3.059 2_556
H(35) H(72) 2.537 2_556
H(36) F(13) 3.110 2_556
H(36) F(14) 3.569 2_556
H(37) F(13) 2.762 2_556
H(37) C(54) 3.483 2_556
H(37) C(56) 3.049 2_556
H(37) H(66) 2.901 2_556
H(37) H(70) 2.951 2_556
H(37) H(72) 2.487 2_556
H(38) H(227) 3.207 .
H(38) H(228) 3.582 .
H(39) C(104) 3.469 1_565
H(39) H(123) 3.294 1_565
H(39) H(124) 2.761 1_565
H(40) F(24) 3.599 .
H(40) H(123) 3.287 1_565
H(40) H(124) 3.364 1_565
H(41) H(106) 3.036 1_565
H(41) H(124) 3.535 1_565
H(42) C(94) 3.440 1_565
H(42) H(106) 3.310 1_565
H(42) H(115) 3.317 1_565
H(42) H(116) 2.709 1_565
H(42) H(215) 3.513 2_657
H(43) C(134) 3.559 2_647
H(43) C(135) 3.341 2_647
H(43) H(161) 2.966 2_647
H(43) H(164) 2.629 2_647
H(43) H(166) 3.001 2_647
H(43) H(167) 2.805 2_647
H(44) C(133) 3.511 2_647
H(44) C(187) 3.370 .
H(44) H(161) 2.539 2_647
H(44) H(164) 3.535 2_647
H(44) H(166) 2.890 2_647
H(44) H(167) 3.512 2_647
H(44) H(227) 3.226 .
H(44) H(229) 2.688 .
H(44) H(231) 3.528 .
H(45) H(166) 3.537 2_647
H(46) F(24) 3.303 .
H(46) C(133) 3.251 2_647
H(46) H(160) 2.972 2_647
H(46) H(161) 2.647 2_647
H(46) H(164) 3.261 2_647
H(46) H(209) 2.792 2_657
H(46) H(229) 3.590 .
H(47) C(172) 3.536 2_657
H(47) H(164) 3.118 2_647
H(47) H(209) 2.674 2_657
H(47) H(211) 3.441 2_657
H(47) H(213) 3.405 2_657
H(47) H(215) 3.045 2_657
H(48) F(24) 2.948 .
H(48) H(209) 3.311 2_657
H(48) H(213) 3.173 2_657
H(48) H(215) 3.422 2_657
H(49) H(252) 2.997 2_657
H(51) H(252) 2.916 2_657
H(51) H(258) 3.515 2_657
H(51) H(259) 2.927 2_657
H(52) H(125) 3.468 2_656
H(53) C(182) 3.199 .
H(53) H(119) 3.143 2_656
H(53) H(222) 2.736 .
H(53) H(223) 2.752 .
H(54) C(100) 3.362 2_656
H(54) H(119) 3.158 2_656
H(54) H(120) 2.572 2_656
H(54) H(125) 3.556 2_656
H(54) H(222) 3.528 .
H(54) H(223) 2.956 .
H(55) C(182) 3.100 .
H(55) C(188) 3.119 .
H(55) H(222) 3.185 .
H(55) H(223) 2.350 .
H(55) H(230) 2.856 .
H(55) H(231) 2.649 .
H(56) C(182) 3.598 .
H(56) H(223) 2.623 .
H(56) H(227) 3.555 .
H(56) H(231) 3.547 .
H(57) F(10) 3.473 .
H(57) F(11) 2.689 .
H(57) C(71) 3.450 .
H(57) H(94) 3.524 .
H(57) H(95) 3.431 .
H(58) F(11) 3.529 .
H(58) C(80) 2.870 .
H(58) H(94) 2.713 .
H(58) H(95) 2.218 .
H(58) H(96) 3.360 .
H(59) F(11) 3.513 .
H(59) O(11) 3.142 .
H(59) C(64) 3.540 .
H(59) C(72) 3.340 .
H(59) H(95) 3.308 .
H(60) O(10) 2.684 .
H(60) C(64) 3.550 .
H(60) C(65) 3.165 .
H(60) C(66) 3.256 .
H(60) C(168) 3.475 .
H(60) H(78) 3.435 .
H(60) H(79) 2.854 .
H(60) H(207) 2.851 .
H(61) H(79) 3.426 .
H(61) H(176) 2.805 2_647
H(62) C(168) 3.207 .
H(62) H(207) 2.999 .
H(63) C(135) 3.527 2_647
H(63) H(152) 3.005 2_647
H(63) H(165) 3.512 2_647
H(63) H(166) 3.278 2_647
H(63) H(167) 3.215 2_647
H(64) C(135) 3.466 2_647
H(64) H(151) 3.472 2_647
H(64) H(152) 3.175 2_647
H(64) H(165) 3.027 2_647
H(64) H(166) 3.332 2_647
H(64) H(167) 3.481 2_647
H(64) H(176) 3.225 2_647
H(65) C(122) 3.209 2_647
H(65) H(94) 3.187 .
H(65) H(151) 2.841 2_647
H(65) H(152) 2.726 2_647
H(66) H(33) 3.502 2_546
H(66) H(37) 2.901 2_546
H(67) F(27) 2.662 2_646
H(67) H(138) 3.492 2_646
H(67) H(139) 3.461 2_646
H(67) H(183) 3.078 2_646
H(68) F(8) 3.324 .
H(69) H(33) 3.103 2_546
H(69) H(139) 3.434 2_646
H(69) H(183) 2.981 2_646
H(69) H(184) 3.432 2_646
H(70) F(30) 2.938 2_646
H(70) C(29) 3.398 2_546
H(70) H(35) 3.059 2_546
H(70) H(37) 2.951 2_546
H(71) F(27) 3.029 2_646
H(71) F(28) 3.256 2_646
H(71) F(30) 3.048 2_646
H(71) C(151) 3.362 2_646
H(71) C(152) 3.328 2_646
H(71) H(182) 2.679 2_646
H(71) H(183) 3.287 2_646
H(71) H(184) 2.938 2_646
H(72) C(29) 2.946 2_546
H(72) C(152) 3.328 2_646
H(72) H(31) 3.386 2_546
H(72) H(33) 2.716 2_546
H(72) H(35) 2.537 2_546
H(72) H(37) 2.487 2_546
H(72) H(182) 3.549 2_646
H(72) H(183) 3.369 2_646
H(72) H(184) 2.570 2_646
H(73) F(30) 3.368 2_646
H(74) F(30) 2.912 2_646
H(74) C(180) 3.569 2_646
H(74) C(181) 2.958 2_646
H(74) H(219) 3.242 2_646
H(74) H(220) 2.645 2_646
H(74) H(221) 2.563 2_646
H(75) F(27) 2.491 2_646
H(75) F(30) 3.127 2_646
H(75) H(219) 3.101 2_646
H(75) H(220) 3.456 2_646
H(76) F(5) 2.674 2_646
H(76) F(6) 3.406 2_646
H(76) C(30) 3.582 2_646
H(77) F(1) 3.540 2_646
H(77) F(5) 3.526 2_646
H(77) C(105) 3.405 2_656
H(77) H(4) 3.341 2_646
H(77) H(5) 3.425 2_646
H(77) H(125) 3.295 2_656
H(77) H(126) 2.759 2_656
H(78) C(167) 3.457 .
H(78) C(168) 3.426 .
H(78) H(5) 3.377 2_646
H(78) H(7) 2.959 2_646
H(78) H(60) 3.435 .
H(78) H(206) 2.847 .
H(78) H(207) 2.770 .
H(79) C(52) 3.571 .
H(79) C(145) 3.301 2_647
H(79) H(60) 2.854 .
H(79) H(61) 3.426 .
H(79) H(174) 3.530 2_647
H(79) H(175) 2.400 2_647
H(79) H(207) 3.084 .
H(79) H(208) 3.341 .
H(80) F(21) 3.127 1_545
H(80) H(154) 3.578 1_545
H(80) H(155) 3.473 1_545
H(80) H(156) 3.546 1_545
H(80) H(175) 3.240 2_647
H(80) H(207) 3.148 .
H(80) H(208) 3.547 .
H(83) C(128) 3.068 1_545
H(83) H(155) 2.599 1_545
H(83) H(156) 2.645 1_545
H(83) H(218) 3.383 2_647
H(84) C(175) 3.427 2_647
H(84) H(213) 3.542 2_647
H(84) H(214) 2.583 2_647
H(84) H(218) 2.979 2_647
H(84) H(245) 3.429 2_647
H(85) H(244) 3.444 2_647
H(87) F(23) 3.175 1_545
H(87) H(155) 3.377 1_545
H(88) F(21) 3.362 1_545
H(89) O(2) 3.525 .
H(89) H(14) 3.160 .
H(89) H(200) 3.489 1_455
H(90) H(28) 3.565 2_546
H(90) H(200) 3.545 1_455
H(91) F(34) 3.109 1_455
H(91) C(162) 3.344 1_455
H(91) H(200) 2.562 1_455
H(91) H(201) 3.488 1_455
H(91) H(202) 3.550 1_455
H(92) H(142) 2.827 1_445
H(93) F(34) 3.268 1_455
H(93) H(142) 2.881 1_445
H(93) H(143) 3.373 1_445
H(93) H(243) 3.359 2_647
H(94) C(51) 3.535 .
H(94) C(122) 3.332 2_647
H(94) H(14) 2.703 .
H(94) H(57) 3.524 .
H(94) H(58) 2.713 .
H(94) H(65) 3.187 .
H(94) H(151) 2.419 2_647
H(94) H(153) 3.519 2_647
H(95) C(51) 3.094 .
H(95) H(57) 3.431 .
H(95) H(58) 2.218 .
H(95) H(59) 3.308 .
H(96) C(147) 3.013 2_647
H(96) H(58) 3.360 .
H(96) H(150) 3.201 2_647
H(96) H(151) 2.791 2_647
H(96) H(179) 2.737 2_647
H(96) H(180) 3.025 2_647
H(96) H(181) 2.769 2_647
H(97) F(32) 2.875 1_455
H(97) F(33) 2.966 1_455
H(97) C(123) 3.552 2_647
H(97) C(189) 3.514 1_455
H(97) H(148) 3.403 2_647
H(97) H(150) 2.879 2_647
H(97) H(151) 3.125 2_647
H(97) H(153) 3.499 2_647
H(97) H(249) 3.137 1_455
H(98) C(205) 3.268 1_455
H(98) H(150) 3.153 2_647
H(98) H(248) 2.955 1_455
H(98) H(249) 2.702 1_455
H(99) F(33) 3.109 1_455
H(99) C(205) 3.290 1_455
H(99) H(200) 3.506 1_455
H(99) H(248) 3.409 1_455
H(99) H(249) 2.391 1_455
H(100) H(243) 3.288 2_647
H(100) H(244) 2.979 2_647
H(101) C(199) 3.358 2_647
H(101) H(241) 3.102 2_647
H(101) H(243) 2.723 2_647
H(101) H(244) 2.883 2_647
H(102) H(181) 3.033 2_647
H(102) H(244) 3.338 2_647
H(103) H(141) 3.515 1_445
H(103) H(142) 3.174 1_445
H(104) H(12) 3.414 2_546
H(104) H(24) 3.112 1_545
H(104) H(32) 3.350 1_545
H(105) C(26) 3.487 1_545
H(105) C(27) 3.150 1_545
H(105) C(28) 3.352 1_545
H(105) H(12) 3.585 2_546
H(105) H(24) 3.024 1_545
H(105) H(29) 2.256 1_545
H(105) H(32) 2.569 1_545
H(105) H(185) 3.557 1_445
H(106) F(2) 2.898 1_545
H(106) H(24) 3.131 1_545
H(106) H(29) 3.002 1_545
H(106) H(30) 3.596 1_545
H(106) H(41) 3.036 1_545
H(106) H(42) 3.310 1_545
H(107) F(2) 2.829 1_545
H(107) H(24) 3.308 1_545
H(108) C(115) 3.502 1_445
H(108) C(198) 3.416 2_647
H(108) H(142) 3.131 1_445
H(108) H(143) 3.358 1_445
H(108) H(239) 2.604 2_647
H(108) H(240) 3.404 2_647
H(108) H(243) 3.182 2_647
H(109) H(142) 3.480 1_445
H(110) H(239) 2.731 2_647
H(110) H(243) 3.564 2_647
H(110) H(244) 3.557 2_647
H(110) H(245) 3.113 2_647
H(111) C(153) 3.569 1_445
H(111) C(159) 3.096 1_445
H(111) H(185) 2.885 1_445
H(111) H(194) 2.828 1_445
H(111) H(195) 2.538 1_445
H(111) H(239) 3.357 2_647
H(111) H(258) 3.482 2_647
H(112) C(212) 3.587 2_647
H(112) H(195) 3.460 1_445
H(112) H(258) 3.165 2_647
H(112) H(260) 3.390 2_647
H(113) C(27) 3.462 1_545
H(113) H(29) 2.534 1_545
H(113) H(185) 2.751 1_445
H(113) H(195) 3.458 1_445
H(114) C(175) 3.497 2_647
H(114) H(214) 2.681 2_647
H(115) H(42) 3.317 1_545
H(116) C(175) 3.323 2_647
H(116) H(42) 2.709 1_545
H(116) H(214) 2.866 2_647
H(116) H(215) 3.014 2_647
H(117) F(1) 3.477 1_545
H(117) F(2) 3.012 1_545
H(117) F(3) 2.940 1_545
H(117) C(18) 3.391 1_545
H(117) H(204) 2.889 2_646
H(118) C(181) 3.328 2_646
H(118) H(204) 3.589 2_646
H(118) H(220) 3.384 2_646
H(118) H(221) 2.568 2_646
H(119) C(46) 3.596 2_646
H(119) H(53) 3.143 2_646
H(119) H(54) 3.158 2_646
H(119) H(221) 3.518 2_646
H(119) H(222) 3.537 2_646
H(120) F(6) 3.097 2_646
H(120) C(46) 3.450 2_646
H(120) H(54) 2.572 2_646
H(121) F(6) 2.904 2_646
H(123) H(39) 3.294 1_545
H(123) H(40) 3.287 1_545
H(123) H(133) 3.436 1_545
H(124) F(1) 3.001 1_545
H(124) F(2) 2.514 1_545
H(124) C(18) 3.312 1_545
H(124) C(34) 3.396 1_545
H(124) H(39) 2.761 1_545
H(124) H(40) 3.364 1_545
H(124) H(41) 3.535 1_545
H(125) F(9) 2.956 2_646
H(125) H(52) 3.468 2_646
H(125) H(54) 3.556 2_646
H(125) H(77) 3.295 2_646
H(126) F(1) 2.920 1_545
H(126) C(62) 3.556 2_646
H(126) H(77) 2.759 2_646
H(127) F(7) 3.429 2_646
H(127) F(9) 2.800 2_646
H(127) H(132) 3.202 1_545
H(127) H(133) 3.165 1_545
H(128) F(7) 2.983 2_646
H(128) C(109) 3.474 1_545
H(128) H(2) 3.184 2_646
H(128) H(132) 3.386 1_545
H(128) H(133) 3.410 1_545
H(128) H(135) 2.807 1_545
H(128) H(137) 3.289 1_545
H(129) H(135) 3.515 1_545
H(129) H(137) 3.465 1_545
H(130) F(6) 3.352 2_646
H(130) C(2) 3.290 2_646
H(130) H(2) 2.581 2_646
H(130) H(4) 3.194 2_646
H(130) H(135) 3.579 1_545
H(132) F(7) 2.548 2_656
H(132) F(8) 2.865 2_656
H(132) F(9) 3.104 2_656
H(132) C(42) 3.120 2_656
H(132) H(127) 3.202 1_565
H(132) H(128) 3.386 1_565
H(133) H(123) 3.436 1_565
H(133) H(127) 3.165 1_565
H(133) H(128) 3.410 1_565
H(135) F(7) 2.853 2_656
H(135) C(106) 3.468 1_565
H(135) H(1) 3.151 2_656
H(135) H(2) 2.874 2_656
H(135) H(128) 2.807 1_565
H(135) H(129) 3.515 1_565
H(135) H(130) 3.579 1_565
H(136) H(1) 3.381 2_656
H(137) H(128) 3.289 1_565
H(137) H(129) 3.465 1_565
H(138) H(67) 3.492 2_656
H(139) F(7) 3.384 2_656
H(139) F(8) 2.614 2_656
H(139) H(67) 3.461 2_656
H(139) H(69) 3.434 2_656
H(140) F(7) 2.635 2_656
H(140) F(8) 2.975 2_656
H(140) C(6) 3.564 2_656
H(140) C(42) 3.464 2_656
H(140) H(1) 3.201 2_656
H(140) H(2) 3.568 2_656
H(141) F(15) 2.928 1_665
H(141) O(1) 2.598 2_656
H(141) C(5) 3.430 2_656
H(141) C(8) 3.405 2_656
H(141) H(10) 3.365 2_656
H(141) H(11) 2.512 2_656
H(141) H(103) 3.515 1_665
H(142) F(15) 2.572 1_665
H(142) F(34) 3.204 1_565
H(142) C(76) 3.253 1_665
H(142) H(92) 2.827 1_665
H(142) H(93) 2.881 1_665
H(142) H(103) 3.174 1_665
H(142) H(108) 3.131 1_665
H(142) H(109) 3.480 1_665
H(143) F(34) 3.245 1_565
H(143) F(35) 3.512 1_565
H(143) C(199) 3.193 2_757
H(143) H(93) 3.373 1_665
H(143) H(108) 3.358 1_665
H(143) H(240) 3.155 2_757
H(143) H(242) 2.662 2_757
H(143) H(243) 2.845 2_757
H(143) H(247) 3.028 1_565
H(144) C(16) 3.236 2_657
H(144) C(210) 3.292 1_565
H(144) C(211) 3.158 1_565
H(144) H(18) 3.278 2_657
H(144) H(19) 2.924 2_657
H(144) H(20) 2.973 2_657
H(144) H(233) 3.222 2_757
H(144) H(252) 3.536 1_565
H(144) H(253) 2.466 1_565
H(144) H(256) 2.389 1_565
H(144) H(257) 3.252 1_565
H(145) F(32) 2.819 2_757
H(145) C(192) 3.378 2_757
H(145) H(20) 3.233 2_657
H(145) H(233) 2.408 2_757
H(145) H(240) 3.372 2_757
H(145) H(242) 3.506 2_757
H(145) H(256) 3.455 1_565
H(146) H(253) 3.022 1_565
H(148) F(32) 2.537 2_757
H(148) H(97) 3.403 2_657
H(150) F(32) 3.489 2_757
H(150) C(81) 3.459 2_657
H(150) H(96) 3.201 2_657
H(150) H(97) 2.879 2_657
H(150) H(98) 3.153 2_657
H(151) C(53) 3.534 2_657
H(151) C(80) 3.038 2_657
H(151) H(14) 3.181 2_657
H(151) H(64) 3.472 2_657
H(151) H(65) 2.841 2_657
H(151) H(94) 2.419 2_657
H(151) H(96) 2.791 2_657
H(151) H(97) 3.125 2_657
H(152) C(53) 3.141 2_657
H(152) H(16) 3.326 2_657
H(152) H(19) 3.005 2_657
H(152) H(20) 3.530 2_657
H(152) H(63) 3.005 2_657
H(152) H(64) 3.175 2_657
H(152) H(65) 2.726 2_657
H(153) F(31) 3.529 2_757
H(153) F(32) 2.888 2_757
H(153) C(13) 3.480 2_657
H(153) C(16) 3.301 2_657
H(153) H(14) 3.132 2_657
H(153) H(15) 3.137 2_657
H(153) H(16) 3.527 2_657
H(153) H(19) 3.000 2_657
H(153) H(20) 2.724 2_657
H(153) H(94) 3.519 2_657
H(153) H(97) 3.499 2_657
H(154) C(169) 3.551 1_565
H(154) H(80) 3.578 1_565
H(154) H(174) 3.124 2_657
H(154) H(208) 3.122 1_565
H(155) C(69) 3.569 1_565
H(155) H(80) 3.473 1_565
H(155) H(83) 2.599 1_565
H(155) H(87) 3.377 1_565
H(156) C(69) 3.537 1_565
H(156) H(80) 3.546 1_565
H(156) H(83) 2.645 1_565
H(156) H(173) 3.027 2_657
H(156) H(174) 3.478 2_657
H(157) H(216) 3.135 2_657
H(158) C(188) 3.267 2_657
H(158) H(216) 3.147 2_657
H(158) H(218) 3.598 2_657
H(158) H(226) 3.356 2_657
H(158) H(231) 3.108 2_657
H(158) H(232) 2.582 2_657
H(159) C(140) 3.563 2_657
H(159) C(145) 3.512 2_657
H(159) H(170) 2.585 2_657
H(159) H(173) 2.884 2_657
H(159) H(174) 3.244 2_657
H(159) H(226) 2.979 2_657
H(159) H(229) 3.323 2_657
H(160) O(26) 3.136 1_565
H(160) C(139) 3.577 2_657
H(160) C(140) 3.492 2_657
H(160) C(145) 3.335 2_657
H(160) C(172) 3.287 1_565
H(160) H(46) 2.972 2_657
H(160) H(168) 3.076 2_657
H(160) H(170) 2.710 2_657
H(160) H(173) 3.115 2_657
H(160) H(174) 2.742 2_657
H(160) H(209) 2.657 1_565
H(161) C(39) 3.169 2_657
H(161) C(40) 3.493 2_657
H(161) H(43) 2.966 2_657
H(161) H(44) 2.539 2_657
H(161) H(46) 2.647 2_657
H(161) H(170) 3.165 2_657
H(161) H(229) 2.822 2_657
H(162) O(26) 2.980 1_565
H(162) C(171) 3.471 1_565
H(162) C(172) 3.220 1_565
H(162) C(210) 3.522 1_565
H(162) H(209) 2.728 1_565
H(162) H(211) 3.313 1_565
H(162) H(254) 2.831 1_565
H(163) C(210) 3.159 1_565
H(163) H(252) 3.403 1_565
H(163) H(253) 2.818 1_565
H(163) H(254) 2.775 1_565
H(164) C(39) 3.453 2_657
H(164) C(40) 3.579 2_657
H(164) C(210) 3.312 1_565
H(164) H(43) 2.629 2_657
H(164) H(44) 3.535 2_657
H(164) H(46) 3.261 2_657
H(164) H(47) 3.118 2_657
H(164) H(209) 3.238 1_565
H(164) H(252) 3.085 1_565
H(164) H(253) 3.253 1_565
H(164) H(254) 3.043 1_565
H(165) H(63) 3.512 2_657
H(165) H(64) 3.027 2_657
H(165) H(231) 3.599 2_657
H(166) C(39) 3.310 2_657
H(166) C(188) 3.415 2_657
H(166) H(43) 3.001 2_657
H(166) H(44) 2.890 2_657
H(166) H(45) 3.537 2_657
H(166) H(63) 3.278 2_657
H(166) H(64) 3.332 2_657
H(166) H(231) 2.614 2_657
H(166) H(232) 3.465 2_657
H(167) C(39) 3.508 2_657
H(167) H(43) 2.805 2_657
H(167) H(44) 3.512 2_657
H(167) H(63) 3.215 2_657
H(167) H(64) 3.481 2_657
H(168) O(26) 3.234 2_657
H(168) C(172) 2.972 2_657
H(168) H(160) 3.076 2_647
H(168) H(209) 2.934 2_657
H(168) H(210) 2.455 2_657
H(169) C(186) 3.563 .
H(169) C(187) 3.450 .
H(169) H(224) 2.869 .
H(169) H(226) 3.501 .
H(169) H(228) 2.703 .
H(169) H(229) 3.417 .
H(170) C(133) 2.977 2_647
H(170) C(186) 3.255 .
H(170) H(159) 2.585 2_647
H(170) H(160) 2.710 2_647
H(170) H(161) 3.165 2_647
H(170) H(224) 2.876 .
H(170) H(226) 2.769 .
H(170) H(228) 3.244 .
H(170) H(229) 3.186 .
H(171) C(186) 3.343 .
H(171) H(224) 2.737 .
H(171) H(226) 3.173 .
H(172) H(224) 2.819 .
H(173) C(133) 3.451 2_647
H(173) H(156) 3.027 2_647
H(173) H(159) 2.884 2_647
H(173) H(160) 3.115 2_647
H(174) O(26) 2.759 2_657
H(174) C(133) 3.398 2_647
H(174) C(169) 3.332 2_657
H(174) H(79) 3.530 2_657
H(174) H(154) 3.124 2_647
H(174) H(156) 3.478 2_647
H(174) H(159) 3.244 2_647
H(174) H(160) 2.742 2_647
H(174) H(208) 2.407 2_657
H(175) C(66) 3.232 2_657
H(175) H(79) 2.400 2_657
H(175) H(80) 3.240 2_657
H(175) H(208) 2.966 2_657
H(176) H(61) 2.805 2_657
H(176) H(64) 3.225 2_657
H(176) H(208) 3.550 2_657
H(177) O(26) 2.892 2_657
H(177) C(172) 3.508 2_657
H(177) H(208) 3.056 2_657
H(177) H(210) 3.091 2_657
H(177) H(230) 3.509 2_657
H(179) C(80) 3.592 2_657
H(179) H(96) 2.737 2_657
H(180) H(96) 3.025 2_657
H(181) H(96) 2.769 2_657
H(181) H(102) 3.033 2_657
H(182) F(28) 2.812 .
H(182) C(56) 3.521 2_656
H(182) H(71) 2.679 2_656
H(182) H(72) 3.549 2_656
H(183) C(55) 3.461 2_656
H(183) H(67) 3.078 2_656
H(183) H(69) 2.981 2_656
H(183) H(71) 3.287 2_656
H(183) H(72) 3.369 2_656
H(184) C(56) 3.190 2_656
H(184) H(31) 2.886 1_655
H(184) H(32) 3.445 1_655
H(184) H(33) 3.219 1_655
H(184) H(69) 3.432 2_656
H(184) H(71) 2.938 2_656
H(184) H(72) 2.570 2_656
H(185) C(93) 3.266 1_665
H(185) H(29) 3.158 1_655
H(185) H(31) 3.393 1_655
H(185) H(105) 3.557 1_665
H(185) H(111) 2.885 1_665
H(185) H(113) 2.751 1_665
H(187) F(28) 3.398 .
H(187) C(193) 2.939 .
H(187) C(194) 2.976 .
H(187) H(234) 2.529 .
H(187) H(235) 2.996 .
H(187) H(236) 3.086 .
H(187) H(237) 2.538 .
H(188) H(237) 3.424 .
H(189) C(206) 3.598 2_757
H(189) C(211) 3.489 2_757
H(189) H(234) 2.988 .
H(189) H(237) 3.374 .
H(189) H(248) 3.241 2_757
H(189) H(250) 2.708 2_757
H(189) H(255) 2.545 2_757
H(190) H(18) 3.457 1_655
H(190) H(23) 2.709 1_655
H(190) H(31) 3.517 1_655
H(190) H(234) 3.411 .
H(190) H(235) 3.391 .
H(191) C(211) 2.992 2_757
H(191) H(18) 3.323 1_655
H(191) H(234) 3.441 .
H(191) H(250) 3.367 2_757
H(191) H(255) 2.495 2_757
H(191) H(256) 3.543 2_757
H(191) H(257) 2.632 2_757
H(191) H(258) 3.166 2_757
H(192) C(27) 3.418 1_655
H(192) H(23) 3.385 1_655
H(192) H(29) 3.302 1_655
H(192) H(31) 2.740 1_655
H(193) C(206) 3.338 2_757
H(193) H(240) 3.482 2_757
H(193) H(250) 2.470 2_757
H(193) H(251) 3.397 2_757
H(194) H(111) 2.828 1_665
H(194) H(240) 3.007 2_757
H(195) C(93) 3.298 1_665
H(195) C(212) 3.366 2_757
H(195) H(111) 2.538 1_665
H(195) H(112) 3.460 1_665
H(195) H(113) 3.458 1_665
H(195) H(250) 2.834 2_757
H(195) H(258) 2.605 2_757
H(195) H(260) 3.357 2_757
H(197) F(17) 3.254 2_656
H(197) F(18) 2.978 2_656
H(197) C(95) 3.574 2_656
H(198) F(16) 3.390 2_656
H(198) F(17) 3.583 2_656
H(198) F(18) 3.552 2_656
H(198) C(22) 3.335 2_646
H(198) H(13) 3.459 1_655
H(198) H(25) 2.558 2_646
H(198) H(26) 3.271 2_646
H(199) O(2) 3.167 1_655
H(199) H(13) 3.024 1_655
H(200) C(75) 3.379 1_655
H(200) H(89) 3.489 1_655
H(200) H(90) 3.545 1_655
H(200) H(91) 2.562 1_655
H(200) H(99) 3.506 1_655
H(201) C(22) 3.375 2_646
H(201) H(9) 3.563 2_646
H(201) H(25) 3.073 2_646
H(201) H(26) 2.880 2_646
H(201) H(91) 3.488 1_655
H(202) H(91) 3.550 1_655
H(203) F(18) 2.797 2_656
H(204) F(3) 2.870 2_646
H(204) F(16) 2.539 2_656
H(204) F(18) 2.456 2_656
H(204) C(95) 3.060 2_656
H(204) H(26) 3.591 2_646
H(204) H(117) 2.889 2_656
H(204) H(118) 3.589 2_656
H(205) F(3) 2.841 2_646
H(205) F(16) 3.551 2_656
H(205) C(22) 3.288 2_646
H(205) H(25) 3.241 2_646
H(205) H(26) 2.506 2_646
H(206) C(3) 3.010 2_646
H(206) H(5) 2.754 2_646
H(206) H(6) 2.972 2_646
H(206) H(7) 2.794 2_646
H(206) H(78) 2.847 .
H(207) F(21) 3.378 1_545
H(207) O(10) 2.338 .
H(207) C(52) 3.326 .
H(207) C(63) 3.600 .
H(207) C(65) 3.566 .
H(207) C(66) 3.057 .
H(207) H(60) 2.851 .
H(207) H(62) 2.999 .
H(207) H(78) 2.770 .
H(207) H(79) 3.084 .
H(207) H(80) 3.148 .
H(208) F(19) 3.573 1_545
H(208) C(145) 3.103 2_647
H(208) H(79) 3.341 .
H(208) H(80) 3.547 .
H(208) H(154) 3.122 1_545
H(208) H(174) 2.407 2_647
H(208) H(175) 2.966 2_647
H(208) H(176) 3.550 2_647
H(208) H(177) 3.056 2_647
H(209) C(40) 3.084 2_647
H(209) C(133) 3.500 1_545
H(209) C(134) 3.380 1_545
H(209) H(46) 2.792 2_647
H(209) H(47) 2.674 2_647
H(209) H(48) 3.311 2_647
H(209) H(160) 2.657 1_545
H(209) H(162) 2.728 1_545
H(209) H(164) 3.238 1_545
H(209) H(168) 2.934 2_647
H(210) F(22) 2.546 2_647
H(210) F(24) 3.566 2_647
H(210) C(136) 3.583 2_647
H(210) C(139) 3.382 2_647
H(210) H(168) 2.455 2_647
H(210) H(177) 3.091 2_647
H(211) H(47) 3.441 2_647
H(211) H(162) 3.313 1_545
H(213) F(22) 2.650 2_647
H(213) H(47) 3.405 2_647
H(213) H(48) 3.173 2_647
H(213) H(84) 3.542 2_657
H(214) C(69) 3.546 2_657
H(214) C(94) 3.188 2_657
H(214) H(84) 2.583 2_657
H(214) H(114) 2.681 2_657
H(214) H(116) 2.866 2_657
H(215) H(42) 3.513 2_647
H(215) H(47) 3.045 2_647
H(215) H(48) 3.422 2_647
H(215) H(116) 3.014 2_657
H(216) F(22) 2.694 2_647
H(216) C(129) 3.531 2_647
H(216) H(157) 3.135 2_647
H(216) H(158) 3.147 2_647
H(218) C(69) 3.531 2_657
H(218) H(83) 3.383 2_657
H(218) H(84) 2.979 2_657
H(218) H(158) 3.598 2_647
H(219) F(26) 2.524 .
H(219) F(27) 3.349 .
H(219) C(148) 3.405 .
H(219) H(74) 3.242 2_656
H(219) H(75) 3.101 2_656
H(220) F(4) 2.808 .
H(220) C(58) 3.348 2_656
H(220) H(74) 2.645 2_656
H(220) H(75) 3.456 2_656
H(220) H(118) 3.384 2_656
H(221) C(58) 3.493 2_656
H(221) C(99) 3.419 2_656
H(221) H(74) 2.563 2_656
H(221) H(118) 2.568 2_656
H(221) H(119) 3.518 2_656
H(222) C(46) 3.403 .
H(222) H(53) 2.736 .
H(222) H(54) 3.528 .
H(222) H(55) 3.185 .
H(222) H(119) 3.537 2_656
H(223) F(4) 3.101 .
H(223) C(46) 2.949 .
H(223) C(47) 2.718 .
H(223) H(53) 2.752 .
H(223) H(54) 2.956 .
H(223) H(55) 2.350 .
H(223) H(56) 2.623 .
H(224) F(26) 2.646 .
H(224) C(140) 3.038 .
H(224) C(141) 2.982 .
H(224) H(169) 2.869 .
H(224) H(170) 2.876 .
H(224) H(171) 2.737 .
H(224) H(172) 2.819 .
H(226) C(140) 3.405 .
H(226) H(158) 3.356 2_647
H(226) H(159) 2.979 2_647
H(226) H(169) 3.501 .
H(226) H(170) 2.769 .
H(226) H(171) 3.173 .
H(227) F(4) 2.729 .
H(227) H(38) 3.207 .
H(227) H(44) 3.226 .
H(227) H(56) 3.555 .
H(228) F(25) 2.896 .
H(228) F(26) 3.205 .
H(228) C(140) 3.402 .
H(228) H(38) 3.582 .
H(228) H(169) 2.703 .
H(228) H(170) 3.244 .
H(229) C(133) 3.493 2_647
H(229) H(44) 2.688 .
H(229) H(46) 3.590 .
H(229) H(159) 3.323 2_647
H(229) H(161) 2.822 2_647
H(229) H(169) 3.417 .
H(229) H(170) 3.186 .
H(230) H(55) 2.856 .
H(230) H(177) 3.509 2_647
H(231) C(47) 3.513 .
H(231) C(135) 3.480 2_647
H(231) H(44) 3.528 .
H(231) H(55) 2.649 .
H(231) H(56) 3.547 .
H(231) H(158) 3.108 2_647
H(231) H(165) 3.599 2_647
H(231) H(166) 2.614 2_647
H(232) C(129) 3.529 2_647
H(232) H(158) 2.582 2_647
H(232) H(166) 3.465 2_647
H(233) O(18) 3.399 2_747
H(233) C(119) 3.096 2_747
H(233) H(20) 3.408 1_655
H(233) H(144) 3.222 2_747
H(233) H(145) 2.408 2_747
H(233) H(256) 3.445 2_757
H(234) C(157) 3.189 .
H(234) C(211) 3.351 2_757
H(234) H(187) 2.529 .
H(234) H(189) 2.988 .
H(234) H(190) 3.411 .
H(234) H(191) 3.441 .
H(234) H(255) 2.991 2_757
H(234) H(256) 2.919 2_757
H(235) H(187) 2.996 .
H(235) H(190) 3.391 .
H(236) H(187) 3.086 .
H(237) C(157) 3.263 .
H(237) H(187) 2.538 .
H(237) H(188) 3.424 .
H(237) H(189) 3.374 .
H(239) C(92) 3.110 2_657
H(239) H(108) 2.604 2_657
H(239) H(110) 2.731 2_657
H(239) H(111) 3.357 2_657
H(240) O(18) 3.164 2_747
H(240) C(159) 3.567 2_747
H(240) H(108) 3.404 2_657
H(240) H(143) 3.155 2_747
H(240) H(145) 3.372 2_747
H(240) H(193) 3.482 2_747
H(240) H(194) 3.007 2_747
H(241) H(101) 3.102 2_657
H(241) H(248) 2.930 2_757
H(241) H(255) 3.560 2_757
H(241) H(256) 3.479 2_757
H(242) O(18) 2.691 2_747
H(242) C(116) 3.561 2_747
H(242) C(119) 3.506 2_747
H(242) H(143) 2.662 2_747
H(242) H(145) 3.506 2_747
H(242) H(247) 3.170 2_757
H(242) H(248) 3.143 2_757
H(242) H(255) 3.597 2_757
H(242) H(256) 2.845 2_757
H(243) C(82) 3.437 2_657
H(243) H(93) 3.359 2_657
H(243) H(100) 3.288 2_657
H(243) H(101) 2.723 2_657
H(243) H(108) 3.182 2_657
H(243) H(110) 3.564 2_657
H(243) H(143) 2.845 2_747
H(244) C(82) 3.242 2_657
H(244) H(85) 3.444 2_657
H(244) H(100) 2.979 2_657
H(244) H(101) 2.883 2_657
H(244) H(102) 3.338 2_657
H(244) H(110) 3.557 2_657
H(245) H(84) 3.429 2_657
H(245) H(110) 3.113 2_657
H(247) O(18) 3.054 1_545
H(247) C(116) 3.483 1_545
H(247) H(143) 3.028 1_545
H(247) H(242) 3.170 2_747
H(248) C(81) 3.592 1_655
H(248) C(199) 3.415 2_747
H(248) H(98) 2.955 1_655
H(248) H(99) 3.409 1_655
H(248) H(189) 3.241 2_747
H(248) H(241) 2.930 2_747
H(248) H(242) 3.143 2_747
H(249) C(81) 2.888 1_655
H(249) H(97) 3.137 1_655
H(249) H(98) 2.702 1_655
H(249) H(99) 2.391 1_655
H(250) C(159) 3.086 2_747
H(250) H(189) 2.708 2_747
H(250) H(191) 3.367 2_747
H(250) H(193) 2.470 2_747
H(250) H(195) 2.834 2_747
H(251) H(193) 3.397 2_747
H(252) C(41) 3.396 2_647
H(252) C(134) 3.554 1_545
H(252) H(49) 2.997 2_647
H(252) H(51) 2.916 2_647
H(252) H(144) 3.536 1_545
H(252) H(163) 3.403 1_545
H(252) H(164) 3.085 1_545
H(253) O(18) 3.225 1_545
H(253) C(119) 3.116 1_545
H(253) C(120) 3.529 1_545
H(253) C(134) 3.397 1_545
H(253) H(144) 2.466 1_545
H(253) H(146) 3.022 1_545
H(253) H(163) 2.818 1_545
H(253) H(164) 3.253 1_545
H(254) C(134) 3.055 1_545
H(254) H(162) 2.831 1_545
H(254) H(163) 2.775 1_545
H(254) H(164) 3.043 1_545
H(255) C(157) 3.414 2_747
H(255) C(158) 3.422 2_747
H(255) H(189) 2.545 2_747
H(255) H(191) 2.495 2_747
H(255) H(234) 2.991 2_747
H(255) H(241) 3.560 2_747
H(255) H(242) 3.597 2_747
H(256) O(18) 3.099 1_545
H(256) C(119) 3.076 1_545
H(256) C(199) 3.580 2_747
H(256) H(18) 3.077 2_647
H(256) H(144) 2.389 1_545
H(256) H(145) 3.455 1_545
H(256) H(191) 3.543 2_747
H(256) H(233) 3.445 2_747
H(256) H(234) 2.919 2_747
H(256) H(241) 3.479 2_747
H(256) H(242) 2.845 2_747
H(257) C(16) 3.240 2_647
H(257) C(158) 3.552 2_747
H(257) H(18) 2.401 2_647
H(257) H(19) 3.338 2_647
H(257) H(144) 3.252 1_545
H(257) H(191) 2.632 2_747
H(258) C(159) 3.493 2_747
H(258) H(51) 3.515 2_647
H(258) H(111) 3.482 2_657
H(258) H(112) 3.165 2_657
H(258) H(191) 3.166 2_747
H(258) H(195) 2.605 2_747
H(259) H(51) 2.927 2_647
H(260) H(112) 3.390 2_657
H(260) H(195) 3.357 2_747

loop_
_geom_torsion_atom_site_label_1
_geom_torsion_atom_site_label_2
_geom_torsion_atom_site_label_3
_geom_torsion_atom_site_label_4
_geom_torsion
O(3) Eu(1) O(4) C(25) 0.3(2)
O(4) Eu(1) O(3) C(19) 7.6(2)
O(3) Eu(1) O(5) C(31) 61.8(2)
O(5) Eu(1) O(3) C(19) -164.4(2)
O(3) Eu(1) O(6) C(37) -62.3(2)
O(6) Eu(1) O(3) C(19) -81.4(2)
O(3) Eu(1) O(7) C(43) 102.4(2)
O(7) Eu(1) O(3) C(19) 137.9(2)
O(3) Eu(1) O(8) C(49) -101.8(2)
O(8) Eu(1) O(3) C(19) -125.5(2)
O(3) Eu(1) N(1) C(4) 16.9(2)
O(3) Eu(1) N(1) C(6) -141.2(2)
N(1) Eu(1) O(3) C(19) 86.4(2)
O(3) Eu(1) N(2) C(7) 40.2(2)
O(3) Eu(1) N(2) C(11) -141.1(2)
N(2) Eu(1) O(3) C(19) 51.2(2)
O(3) Eu(1) N(3) C(12) 120.4(2)
O(3) Eu(1) N(3) C(14) -70.1(2)
N(3) Eu(1) O(3) C(19) -30.3(3)
O(4) Eu(1) O(5) C(31) 49.5(3)
O(5) Eu(1) O(4) C(25) 12.4(3)
O(4) Eu(1) O(6) C(37) -136.1(2)
O(6) Eu(1) O(4) C(25) 73.1(2)
O(4) Eu(1) O(7) C(43) -158.5(2)
O(7) Eu(1) O(4) C(25) -122.5(2)
O(4) Eu(1) O(8) C(49) 151.8(2)
O(8) Eu(1) O(4) C(25) 131.0(2)
O(4) Eu(1) N(1) C(4) 93.7(2)
O(4) Eu(1) N(1) C(6) -64.3(2)
N(1) Eu(1) O(4) C(25) -73.7(2)
O(4) Eu(1) N(2) C(7) 86.9(2)
O(4) Eu(1) N(2) C(11) -94.4(2)
N(2) Eu(1) O(4) C(25) -139.6(2)
O(4) Eu(1) N(3) C(12) 82.6(2)
O(4) Eu(1) N(3) C(14) -108.0(2)
N(3) Eu(1) O(4) C(25) 154.4(2)
O(5) Eu(1) O(6) C(37) 10.3(2)
O(6) Eu(1) O(5) C(31) -13.1(2)
O(5) Eu(1) O(7) C(43) 48.2(2)
O(7) Eu(1) O(5) C(31) -162.9(2)
O(5) Eu(1) O(8) C(49) -63.3(2)
O(8) Eu(1) O(5) C(31) -88.2(2)
O(5) Eu(1) N(1) C(4) -47.3(2)
O(5) Eu(1) N(1) C(6) 154.6(2)
N(1) Eu(1) O(5) C(31) 126.5(2)
O(5) Eu(1) N(2) C(7) -61.7(2)
O(5) Eu(1) N(2) C(11) 117.0(2)
N(2) Eu(1) O(5) C(31) 179.92(19)
O(5) Eu(1) N(3) C(12) -129.6(2)
O(5) Eu(1) N(3) C(14) 39.9(2)
N(3) Eu(1) O(5) C(31) -75.4(2)
O(6) Eu(1) O(7) C(43) -3.7(3)
O(7) Eu(1) O(6) C(37) 62.3(2)
O(6) Eu(1) O(8) C(49) -145.9(2)
O(8) Eu(1) O(6) C(37) 84.2(2)
O(6) Eu(1) N(1) C(4) 35.2(3)
O(6) Eu(1) N(1) C(6) -122.8(2)
N(1) Eu(1) O(6) C(37) -80.4(2)
O(6) Eu(1) N(2) C(7) 136.5(2)
O(6) Eu(1) N(2) C(11) -44.7(2)
N(2) Eu(1) O(6) C(37) 180.0(2)
O(6) Eu(1) N(3) C(12) 169.1(2)
O(6) Eu(1) N(3) C(14) -21.5(2)
N(3) Eu(1) O(6) C(37) 150.2(2)
O(7) Eu(1) O(8) C(49) 19.9(2)
O(8) Eu(1) O(7) C(43) -25.6(2)
O(7) Eu(1) N(1) C(4) -121.6(2)
O(7) Eu(1) N(1) C(6) 80.4(2)
N(1) Eu(1) O(7) C(43) 152.5(2)
O(7) Eu(1) N(2) C(7) -79.7(2)
O(7) Eu(1) N(2) C(11) 99.0(2)
N(2) Eu(1) O(7) C(43) -142.0(2)
O(7) Eu(1) N(3) C(12) -49.9(2)
O(7) Eu(1) N(3) C(14) 119.5(2)
N(3) Eu(1) O(7) C(43) -85.7(2)
O(8) Eu(1) N(1) C(4) -118.5(2)
O(8) Eu(1) N(1) C(6) 83.4(2)
N(1) Eu(1) O(8) C(49) 16.8(3)
O(8) Eu(1) N(2) C(7) -142.4(2)
O(8) Eu(1) N(2) C(11) 36.3(2)
N(2) Eu(1) O(8) C(49) 81.1(2)
O(8) Eu(1) N(3) C(12) -116.1(2)
O(8) Eu(1) N(3) C(14) 53.4(2)
N(3) Eu(1) O(8) C(49) 126.9(2)
N(1) Eu(1) N(2) C(7) 2.1(2)
N(1) Eu(1) N(2) C(11) -179.2(2)
N(2) Eu(1) N(1) C(4) 163.2(2)
N(2) Eu(1) N(1) C(6) 5.2(2)
N(1) Eu(1) N(3) C(12) 24.8(2)
N(1) Eu(1) N(3) C(14) -165.8(2)
N(3) Eu(1) N(1) C(4) 151.0(2)
N(3) Eu(1) N(1) C(6) -7.0(2)
N(2) Eu(1) N(3) C(12) 12.5(2)
N(2) Eu(1) N(3) C(14) -178.0(2)
N(3) Eu(1) N(2) C(7) 170.4(2)
N(3) Eu(1) N(2) C(11) -10.9(2)
O(11) Eu(2) O(12) C(78) 25.8(2)
O(12) Eu(2) O(11) C(72) -31.5(2)
O(11) Eu(2) O(13) C(84) -162.1(2)
O(13) Eu(2) O(11) C(72) 42.0(2)
O(11) Eu(2) O(14) C(90) 59.3(2)
O(14) Eu(2) O(11) C(72) -8.6(3)
O(11) Eu(2) O(15) C(96) 149.0(2)
O(15) Eu(2) O(11) C(72) 94.3(2)
O(11) Eu(2) O(16) C(102) -127.1(2)
O(16) Eu(2) O(11) C(72) -162.4(2)
O(11) Eu(2) N(4) C(57) -101.6(2)
O(11) Eu(2) N(4) C(59) 94.3(2)
N(4) Eu(2) O(11) C(72) 144.3(2)
O(11) Eu(2) N(5) C(60) -87.1(2)
O(11) Eu(2) N(5) C(64) 104.2(2)
N(5) Eu(2) O(11) C(72) -152.7(2)
O(11) Eu(2) N(6) C(65) -71.6(2)
O(11) Eu(2) N(6) C(67) 102.6(2)
N(6) Eu(2) O(11) C(72) -93.8(2)
O(12) Eu(2) O(13) C(84) -85.9(2)
O(13) Eu(2) O(12) C(78) -55.4(2)
O(12) Eu(2) O(14) C(90) 82.7(2)
O(14) Eu(2) O(12) C(78) -138.7(2)
O(12) Eu(2) O(15) C(96) -117.1(2)
O(15) Eu(2) O(12) C(78) -92.9(2)
O(12) Eu(2) O(16) C(102) 120.7(2)
O(16) Eu(2) O(12) C(78) 167.8(2)
O(12) Eu(2) N(4) C(57) -94.2(2)
O(12) Eu(2) N(4) C(59) 101.7(2)
N(4) Eu(2) O(12) C(78) 18.3(3)
O(12) Eu(2) N(5) C(60) -151.1(2)
O(12) Eu(2) N(5) C(64) 40.1(2)
N(5) Eu(2) O(12) C(78) 92.6(2)
O(12) Eu(2) N(6) C(65) -140.4(2)
O(12) Eu(2) N(6) C(67) 33.8(2)
N(6) Eu(2) O(12) C(78) 128.9(2)
O(13) Eu(2) O(14) C(90) 9.1(2)
O(14) Eu(2) O(13) C(84) -12.8(2)
O(13) Eu(2) O(15) C(96) -155.2(2)
O(15) Eu(2) O(13) C(84) 63.6(2)
O(13) Eu(2) O(16) C(102) 15.8(3)
O(16) Eu(2) O(13) C(84) 41.1(2)
O(13) Eu(2) N(4) C(57) -28.3(2)
O(13) Eu(2) N(4) C(59) 167.7(2)
N(4) Eu(2) O(13) C(84) 125.6(2)
O(13) Eu(2) N(5) C(60) -57.5(2)
O(13) Eu(2) N(5) C(64) 133.8(2)
N(5) Eu(2) O(13) C(84) 168.2(2)
O(13) Eu(2) N(6) C(65) -146.1(2)
O(13) Eu(2) N(6) C(67) 28.1(3)
N(6) Eu(2) O(13) C(84) -80.4(2)
O(14) Eu(2) O(15) C(96) -72.2(2)
O(15) Eu(2) O(14) C(90) -61.7(2)
O(14) Eu(2) O(16) C(102) 69.8(2)
O(16) Eu(2) O(14) C(90) -137.3(2)
O(14) Eu(2) N(4) C(57) 51.8(3)
O(14) Eu(2) N(4) C(59) -112.2(2)
N(4) Eu(2) O(14) C(90) -78.6(2)
O(14) Eu(2) N(5) C(60) 123.7(2)
O(14) Eu(2) N(5) C(64) -45.0(2)
N(5) Eu(2) O(14) C(90) -171.5(2)
O(14) Eu(2) N(6) C(65) 148.7(2)
O(14) Eu(2) N(6) C(67) -37.1(2)
N(6) Eu(2) O(14) C(90) 148.4(2)
O(15) Eu(2) O(16) C(102) -6.1(2)
O(16) Eu(2) O(15) C(96) 9.3(2)
O(15) Eu(2) N(4) C(57) 34.3(2)
O(15) Eu(2) N(4) C(59) -129.7(2)
N(4) Eu(2) O(15) C(96) 95.9(2)
O(15) Eu(2) N(5) C(60) 33.6(2)
O(15) Eu(2) N(5) C(64) -135.2(2)
N(5) Eu(2) O(15) C(96) 57.4(2)
O(15) Eu(2) N(6) C(65) 97.1(2)
O(15) Eu(2) N(6) C(67) -88.7(3)
N(6) Eu(2) O(15) C(96) -17.7(3)
O(16) Eu(2) N(4) C(57) 109.4(2)
O(16) Eu(2) N(4) C(59) -54.6(2)
N(4) Eu(2) O(16) C(102) -75.4(2)
O(16) Eu(2) N(5) C(60) 86.0(2)
O(16) Eu(2) N(5) C(64) -82.7(2)
N(5) Eu(2) O(16) C(102) -137.7(2)
O(16) Eu(2) N(6) C(65) 70.3(2)
O(16) Eu(2) N(6) C(67) -115.5(3)
N(6) Eu(2) O(16) C(102) 157.1(2)
N(4) Eu(2) N(5) C(60) -7.6(2)
N(4) Eu(2) N(5) C(64) -176.3(2)
N(5) Eu(2) N(4) C(57) 174.5(2)
N(5) Eu(2) N(4) C(59) 10.5(2)
N(4) Eu(2) N(6) C(65) 3.2(2)
N(4) Eu(2) N(6) C(67) 177.4(2)
N(6) Eu(2) N(4) C(57) 173.0(2)
N(6) Eu(2) N(4) C(59) 8.9(2)
N(5) Eu(2) N(6) C(65) 1.6(2)
N(5) Eu(2) N(6) C(67) 175.8(3)
N(6) Eu(2) N(5) C(60) 170.9(2)
N(6) Eu(2) N(5) C(64) 2.2(2)
O(19) Eu(3) O(20) C(131) 23.8(2)
O(20) Eu(3) O(19) C(125) -24.1(2)
O(19) Eu(3) O(21) C(137) -164.6(2)
O(21) Eu(3) O(19) C(125) 49.9(2)
O(19) Eu(3) O(22) C(143) 69.0(2)
O(22) Eu(3) O(19) C(125) -5.2(3)
O(19) Eu(3) O(23) C(149) 114.0(2)
O(23) Eu(3) O(19) C(125) 104.0(2)
O(19) Eu(3) O(24) C(155) -107.3(2)
O(24) Eu(3) O(19) C(125) -154.0(2)
O(19) Eu(3) N(7) C(110) -112.2(2)
O(19) Eu(3) N(7) C(112) 73.4(2)
N(7) Eu(3) O(19) C(125) 145.3(2)
O(19) Eu(3) N(8) C(113) -79.8(2)
O(19) Eu(3) N(8) C(117) 105.7(2)
N(8) Eu(3) O(19) C(125) -148.8(2)
O(19) Eu(3) N(9) C(118) -65.5(2)
O(19) Eu(3) N(9) C(120) 109.7(2)
N(9) Eu(3) O(19) C(125) -89.7(2)
O(20) Eu(3) O(21) C(137) -89.5(2)
O(21) Eu(3) O(20) C(131) -61.2(2)
O(20) Eu(3) O(22) C(143) 88.2(2)
O(22) Eu(3) O(20) C(131) -143.9(2)
O(20) Eu(3) O(23) C(149) -144.8(2)
O(23) Eu(3) O(20) C(131) -103.9(2)
O(20) Eu(3) O(24) C(155) 148.0(2)
O(24) Eu(3) O(20) C(131) 155.0(2)
O(20) Eu(3) N(7) C(110) -94.8(3)
O(20) Eu(3) N(7) C(112) 90.8(2)
N(7) Eu(3) O(20) C(131) 6.4(2)
O(20) Eu(3) N(8) C(113) -139.0(2)
O(20) Eu(3) N(8) C(117) 46.5(2)
N(8) Eu(3) O(20) C(131) 80.9(2)
O(20) Eu(3) N(9) C(118) -136.4(2)
O(20) Eu(3) N(9) C(120) 38.8(2)
N(9) Eu(3) O(20) C(131) 122.6(2)
O(21) Eu(3) O(22) C(143) 13.1(2)
O(22) Eu(3) O(21) C(137) -16.2(2)
O(21) Eu(3) O(23) C(149) 171.9(3)
O(23) Eu(3) O(21) C(137) 56.9(2)
O(21) Eu(3) O(24) C(155) 32.7(2)
O(24) Eu(3) O(21) C(137) 44.3(2)
O(21) Eu(3) N(7) C(110) -33.2(2)
O(21) Eu(3) N(7) C(112) 152.4(2)
N(7) Eu(3) O(21) C(137) 123.4(2)
O(21) Eu(3) N(8) C(113) -47.1(2)
O(21) Eu(3) N(8) C(117) 138.41(19)
N(8) Eu(3) O(21) C(137) 164.6(2)
O(21) Eu(3) N(9) C(118) -141.87(19)
O(21) Eu(3) N(9) C(120) 33.3(2)
N(9) Eu(3) O(21) C(137) -84.2(2)
O(22) Eu(3) O(23) C(149) -104.7(2)
O(23) Eu(3) O(22) C(143) -60.2(2)
O(22) Eu(3) O(24) C(155) 91.7(2)
O(24) Eu(3) O(22) C(143) -133.8(2)
O(22) Eu(3) N(7) C(110) 40.1(3)
O(22) Eu(3) N(7) C(112) -134.2(2)
N(7) Eu(3) O(22) C(143) -65.6(2)
O(22) Eu(3) N(8) C(113) 134.0(2)
O(22) Eu(3) N(8) C(117) -40.4(2)
N(8) Eu(3) O(22) C(143) -167.5(2)
O(22) Eu(3) N(9) C(118) 153.0(2)
O(22) Eu(3) N(9) C(120) -31.8(2)
N(9) Eu(3) O(22) C(143) 155.5(2)
O(23) Eu(3) O(24) C(155) 20.2(2)
O(24) Eu(3) O(23) C(149) -16.2(2)
O(23) Eu(3) N(7) C(110) 34.7(2)
O(23) Eu(3) N(7) C(112) -139.7(2)
N(7) Eu(3) O(23) C(149) 71.4(2)
O(23) Eu(3) N(8) C(113) 45.1(2)
O(23) Eu(3) N(8) C(117) -129.4(2)
N(8) Eu(3) O(23) C(149) 30.3(3)
O(23) Eu(3) N(9) C(118) 98.8(2)
O(23) Eu(3) N(9) C(120) -86.0(2)
N(9) Eu(3) O(23) C(149) -45.5(3)
O(24) Eu(3) N(7) C(110) 108.7(2)
O(24) Eu(3) N(7) C(112) -65.7(2)
N(7) Eu(3) O(24) C(155) -50.0(2)
O(24) Eu(3) N(8) C(113) 95.9(2)
O(24) Eu(3) N(8) C(117) -78.6(2)
N(8) Eu(3) O(24) C(155) -112.8(2)
O(24) Eu(3) N(9) C(118) 69.2(2)
O(24) Eu(3) N(9) C(120) -115.6(2)
N(9) Eu(3) O(24) C(155) 179.6(2)
N(7) Eu(3) N(8) C(113) 1.1(2)
N(7) Eu(3) N(8) C(117) -173.4(2)
N(8) Eu(3) N(7) C(110) 172.7(3)
N(8) Eu(3) N(7) C(112) -1.7(2)
N(7) Eu(3) N(9) C(118) 4.4(2)
N(7) Eu(3) N(9) C(120) 179.6(2)
N(9) Eu(3) N(7) C(110) 168.2(2)
N(9) Eu(3) N(7) C(112) -6.2(2)
N(8) Eu(3) N(9) C(118) -0.08(15)
N(8) Eu(3) N(9) C(120) 175.1(2)
N(9) Eu(3) N(8) C(113) 176.9(2)
N(9) Eu(3) N(8) C(117) 2.42(19)
O(27) Eu(4) O(28) C(184) 2.7(2)
O(28) Eu(4) O(27) C(178) -2.2(2)
O(27) Eu(4) O(29) C(190) 56.0(2)
O(29) Eu(4) O(27) C(178) -170.4(2)
O(27) Eu(4) O(30) C(196) -59.4(2)
O(30) Eu(4) O(27) C(178) -86.8(2)
O(27) Eu(4) O(31) C(202) 105.1(2)
O(31) Eu(4) O(27) C(178) 130.2(2)
O(27) Eu(4) O(32) C(208) -104.6(2)
O(32) Eu(4) O(27) C(178) -129.9(2)
O(27) Eu(4) N(10) C(163) 35.4(2)
O(27) Eu(4) N(10) C(165) -141.5(2)
N(10) Eu(4) O(27) C(178) 88.4(2)
O(27) Eu(4) N(11) C(166) 41.9(2)
O(27) Eu(4) N(11) C(170) -134.4(2)
N(11) Eu(4) O(27) C(178) 48.5(2)
O(27) Eu(4) N(12) C(171) 98.1(2)
O(27) Eu(4) N(12) C(173) -91.0(2)
N(12) Eu(4) O(27) C(178) -28.6(3)
O(28) Eu(4) O(29) C(190) 38.1(2)
O(29) Eu(4) O(28) C(184) 20.2(3)
O(28) Eu(4) O(30) C(196) -134.7(2)
O(30) Eu(4) O(28) C(184) 77.0(2)
O(28) Eu(4) O(31) C(202) -151.5(2)
O(31) Eu(4) O(28) C(184) -124.1(2)
O(28) Eu(4) O(32) C(208) 153.9(2)
O(32) Eu(4) O(28) C(184) 131.1(2)
O(28) Eu(4) N(10) C(163) 109.5(2)
O(28) Eu(4) N(10) C(165) -67.4(2)
N(10) Eu(4) O(28) C(184) -65.5(2)
O(28) Eu(4) N(11) C(166) 96.4(2)
O(28) Eu(4) N(11) C(170) -79.9(2)
N(11) Eu(4) O(28) C(184) -127.5(2)
O(28) Eu(4) N(12) C(171) 71.5(2)
O(28) Eu(4) N(12) C(173) -117.6(2)
N(12) Eu(4) O(28) C(184) 165.7(2)
O(29) Eu(4) O(30) C(196) 12.4(2)
O(30) Eu(4) O(29) C(190) -19.3(2)
O(29) Eu(4) O(31) C(202) 50.5(2)
O(31) Eu(4) O(29) C(190) -167.3(2)
O(29) Eu(4) O(32) C(208) -64.8(2)
O(32) Eu(4) O(29) C(190) -92.4(2)
O(29) Eu(4) N(10) C(163) -31.2(2)
O(29) Eu(4) N(10) C(165) 151.9(2)
N(10) Eu(4) O(29) C(190) 121.0(2)
O(29) Eu(4) N(11) C(166) -48.3(2)
O(29) Eu(4) N(11) C(170) 135.40(19)
N(11) Eu(4) O(29) C(190) 162.2(2)
O(29) Eu(4) N(12) C(171) -140.61(19)
O(29) Eu(4) N(12) C(173) 30.3(2)
N(12) Eu(4) O(29) C(190) -89.2(2)
O(30) Eu(4) O(31) C(202) -6.7(3)
O(31) Eu(4) O(30) C(196) 70.5(2)
O(30) Eu(4) O(32) C(208) -148.3(2)
O(32) Eu(4) O(30) C(196) 86.8(2)
O(30) Eu(4) N(10) C(163) 42.5(3)
O(30) Eu(4) N(10) C(165) -134.4(2)
N(10) Eu(4) O(30) C(196) -66.3(2)
O(30) Eu(4) N(11) C(166) 133.9(2)
O(30) Eu(4) N(11) C(170) -42.3(2)
N(11) Eu(4) O(30) C(196) -169.0(2)
O(30) Eu(4) N(12) C(171) 152.3(2)
O(30) Eu(4) N(12) C(173) -36.8(2)
N(12) Eu(4) O(30) C(196) 152.8(2)
O(31) Eu(4) O(32) C(208) 21.2(2)
O(32) Eu(4) O(31) C(202) -22.8(2)
O(31) Eu(4) N(10) C(163) -111.2(2)
O(31) Eu(4) N(10) C(165) 72.0(2)
N(10) Eu(4) O(31) C(202) 145.4(2)
O(31) Eu(4) N(11) C(166) -81.0(2)
O(31) Eu(4) N(11) C(170) 102.7(2)
N(11) Eu(4) O(31) C(202) -148.2(2)
O(31) Eu(4) N(12) C(171) -65.4(2)
O(31) Eu(4) N(12) C(173) 105.6(2)
N(12) Eu(4) O(31) C(202) -88.0(2)
O(32) Eu(4) N(10) C(163) -92.1(2)
O(32) Eu(4) N(10) C(165) 91.0(2)
N(10) Eu(4) O(32) C(208) 2.3(2)
O(32) Eu(4) N(11) C(166) -139.4(2)
O(32) Eu(4) N(11) C(170) 44.3(2)
N(11) Eu(4) O(32) C(208) 76.9(2)
O(32) Eu(4) N(12) C(171) -137.2(2)
O(32) Eu(4) N(12) C(173) 33.7(2)
N(12) Eu(4) O(32) C(208) 117.6(2)
N(10) Eu(4) N(11) C(166) -0.2(2)
N(10) Eu(4) N(11) C(170) -176.4(2)
N(11) Eu(4) N(10) C(163) 174.8(2)
N(11) Eu(4) N(10) C(165) -2.1(2)
N(10) Eu(4) N(12) C(171) 2.0(2)
N(10) Eu(4) N(12) C(173) 173.0(2)
N(12) Eu(4) N(10) C(163) 173.0(2)
N(12) Eu(4) N(10) C(165) -3.8(2)
N(11) Eu(4) N(12) C(171) 0.27(19)
N(11) Eu(4) N(12) C(173) 171.2(2)
N(12) Eu(4) N(11) C(166) 178.2(2)
N(12) Eu(4) N(11) C(170) 1.93(19)
C(5) O(1) C(6) N(1) 3.1(4)
C(5) O(1) C(6) C(7) 178.9(2)
C(6) O(1) C(5) C(4) -4.2(3)
C(12) O(2) C(13) C(14) 16.3(3)
C(13) O(2) C(12) N(3) -8.6(3)
C(13) O(2) C(12) C(11) 173.9(2)
Eu(1) O(3) C(19) C(18) 176.85(19)
Eu(1) O(3) C(19) C(20) -6.5(4)
Eu(1) O(4) C(25) C(20) -9.5(4)
Eu(1) O(4) C(25) C(24) 171.3(2)
Eu(1) O(5) C(31) C(30) -167.9(2)
Eu(1) O(5) C(31) C(32) 13.3(4)
Eu(1) O(6) C(37) C(32) -7.9(4)
Eu(1) O(6) C(37) C(36) 170.2(2)
Eu(1) O(7) C(43) C(42) -163.06(19)
Eu(1) O(7) C(43) C(44) 21.0(4)
Eu(1) O(8) C(49) C(44) -11.6(4)
Eu(1) O(8) C(49) C(48) 167.32(19)
C(58) O(9) C(59) N(4) -9.1(3)
C(58) O(9) C(59) C(60) 168.5(2)
C(59) O(9) C(58) C(57) 17.5(3)
C(65) O(10) C(66) C(67) 5.6(3)
C(66) O(10) C(65) N(6) -3.7(4)
C(66) O(10) C(65) C(64) 176.9(2)
Eu(2) O(11) C(72) C(71) -154.5(2)
Eu(2) O(11) C(72) C(73) 26.8(5)
Eu(2) O(12) C(78) C(73) -16.5(4)
Eu(2) O(12) C(78) C(77) 161.7(2)
Eu(2) O(13) C(84) C(83) -165.60(19)
Eu(2) O(13) C(84) C(85) 13.7(4)
Eu(2) O(14) C(90) C(85) -6.3(4)
Eu(2) O(14) C(90) C(89) 170.35(19)
Eu(2) O(15) C(96) C(95) 177.97(19)
Eu(2) O(15) C(96) C(97) -5.4(4)
Eu(2) O(16) C(102) C(97) -0.6(5)
Eu(2) O(16) C(102) C(101) 178.2(2)
C(111) O(17) C(112) N(7) 7.3(4)
C(111) O(17) C(112) C(113) -176.9(3)
C(112) O(17) C(111) C(110) -12.8(3)
C(118) O(18) C(119) C(120) -8.7(2)
C(119) O(18) C(118) N(9) 4.8(3)
C(119) O(18) C(118) C(117) -175.1(2)
Eu(3) O(19) C(125) C(124) -167.4(2)
Eu(3) O(19) C(125) C(126) 16.2(4)
Eu(3) O(20) C(131) C(126) -17.6(4)
Eu(3) O(20) C(131) C(130) 162.69(19)
Eu(3) O(21) C(137) C(136) -165.98(18)
Eu(3) O(21) C(137) C(138) 15.4(4)
Eu(3) O(22) C(143) C(138) -9.5(4)
Eu(3) O(22) C(143) C(142) 165.92(19)
Eu(3) O(23) C(149) C(148) -172.3(2)
Eu(3) O(23) C(149) C(150) 7.7(5)
Eu(3) O(24) C(155) C(150) -17.6(4)
Eu(3) O(24) C(155) C(154) 162.8(2)
C(164) O(25) C(165) N(10) 7.2(3)
C(164) O(25) C(165) C(166) -176.4(2)
C(165) O(25) C(164) C(163) -13.2(3)
C(171) O(26) C(172) C(173) -9.0(2)
C(172) O(26) C(171) N(12) 4.7(3)
C(172) O(26) C(171) C(170) -177.4(2)
Eu(4) O(27) C(178) C(177) -175.50(18)
Eu(4) O(27) C(178) C(179) 2.6(4)
Eu(4) O(28) C(184) C(179) -3.9(4)
Eu(4) O(28) C(184) C(183) 174.78(19)
Eu(4) O(29) C(190) C(189) -161.66(18)
Eu(4) O(29) C(190) C(191) 19.9(4)
Eu(4) O(30) C(196) C(191) -5.2(4)
Eu(4) O(30) C(196) C(195) 169.3(2)
Eu(4) O(31) C(202) C(201) -165.8(2)
Eu(4) O(31) C(202) C(203) 17.0(4)
Eu(4) O(32) C(208) C(203) -15.1(4)
Eu(4) O(32) C(208) C(207) 162.3(2)
Eu(1) N(1) C(4) C(1) 75.3(4)
Eu(1) N(1) C(4) C(5) -162.0(2)
Eu(1) N(1) C(6) O(1) 163.1(2)
Eu(1) N(1) C(6) C(7) -12.3(3)
C(4) N(1) C(6) O(1) -0.4(3)
C(4) N(1) C(6) C(7) -175.8(2)
C(6) N(1) C(4) C(1) -125.0(3)
C(6) N(1) C(4) C(5) -2.3(3)
Eu(1) N(2) C(7) C(6) -8.1(3)
Eu(1) N(2) C(7) C(8) 176.0(2)
Eu(1) N(2) C(11) C(10) -175.1(2)
Eu(1) N(2) C(11) C(12) 8.7(3)
C(7) N(2) C(11) C(10) 3.7(4)
C(7) N(2) C(11) C(12) -172.5(2)
C(11) N(2) C(7) C(6) 173.2(2)
C(11) N(2) C(7) C(8) -2.7(4)
Eu(1) N(3) C(12) O(2) 168.15(18)
Eu(1) N(3) C(12) C(11) -14.4(3)
Eu(1) N(3) C(14) C(13) -156.9(2)
Eu(1) N(3) C(14) C(15) 79.8(3)
C(12) N(3) C(14) C(13) 13.5(3)
C(12) N(3) C(14) C(15) -109.7(2)
C(14) N(3) C(12) O(2) -3.7(3)
C(14) N(3) C(12) C(11) 173.7(2)
Eu(2) N(4) C(57) C(54) 85.9(3)
Eu(2) N(4) C(57) C(58) -150.7(2)
Eu(2) N(4) C(59) O(9) 163.8(2)
Eu(2) N(4) C(59) C(60) -13.7(4)
C(57) N(4) C(59) O(9) -4.3(3)
C(57) N(4) C(59) C(60) 178.2(2)
C(59) N(4) C(57) C(54) -108.5(3)
C(59) N(4) C(57) C(58) 15.0(3)
Eu(2) N(5) C(60) C(59) 4.6(3)
Eu(2) N(5) C(60) C(61) -172.5(2)
Eu(2) N(5) C(64) C(63) 172.7(2)
Eu(2) N(5) C(64) C(65) -5.0(3)
C(60) N(5) C(64) C(63) 3.6(5)
C(60) N(5) C(64) C(65) -174.2(2)
C(64) N(5) C(60) C(59) 173.8(2)
C(64) N(5) C(60) C(61) -3.3(4)
Eu(2) N(6) C(65) O(10) 175.4(2)
Eu(2) N(6) C(65) C(64) -5.2(4)
Eu(2) N(6) C(67) C(66) -171.0(2)
Eu(2) N(6) C(67) C(68) 63.9(4)
C(65) N(6) C(67) C(66) 3.8(3)
C(65) N(6) C(67) C(68) -121.4(3)
C(67) N(6) C(65) O(10) -0.2(3)
C(67) N(6) C(65) C(64) 179.2(3)
Eu(3) N(7) C(110) C(107) 48.6(4)
Eu(3) N(7) C(110) C(111) 175.0(2)
Eu(3) N(7) C(112) O(17) 177.9(2)
Eu(3) N(7) C(112) C(113) 2.4(4)
C(110) N(7) C(112) O(17) 2.1(4)
C(110) N(7) C(112) C(113) -173.3(3)
C(112) N(7) C(110) C(107) -136.5(3)
C(112) N(7) C(110) C(111) -10.1(3)
Eu(3) N(8) C(113) C(112) -0.5(3)
Eu(3) N(8) C(113) C(114) -177.0(2)
Eu(3) N(8) C(117) C(116) 176.1(2)
Eu(3) N(8) C(117) C(118) -4.1(3)
C(113) N(8) C(117) C(116) 1.5(4)
C(113) N(8) C(117) C(118) -178.8(2)
C(117) N(8) C(113) C(112) 174.2(2)
C(117) N(8) C(113) C(114) -2.4(4)
Eu(3) N(9) C(118) O(18) 177.96(17)
Eu(3) N(9) C(118) C(117) -2.1(3)
Eu(3) N(9) C(120) C(119) 177.43(18)
Eu(3) N(9) C(120) C(121) 52.8(3)
C(118) N(9) C(120) C(119) -6.9(2)
C(118) N(9) C(120) C(121) -131.5(2)
C(120) N(9) C(118) O(18) 1.6(3)
C(120) N(9) C(118) C(117) -178.5(2)
Eu(4) N(10) C(163) C(160) 47.2(3)
Eu(4) N(10) C(163) C(164) 172.0(2)
Eu(4) N(10) C(165) O(25) -179.65(19)
Eu(4) N(10) C(165) C(166) 4.3(3)
C(163) N(10) C(165) O(25) 2.6(3)
C(163) N(10) C(165) C(166) -173.4(2)
C(165) N(10) C(163) C(160) -135.6(2)
C(165) N(10) C(163) C(164) -10.8(3)
Eu(4) N(11) C(166) C(165) 2.0(3)
Eu(4) N(11) C(166) C(167) -177.1(2)
Eu(4) N(11) C(170) C(169) 176.5(2)
Eu(4) N(11) C(170) C(171) -3.6(3)
C(166) N(11) C(170) C(169) 0.1(3)
C(166) N(11) C(170) C(171) -179.97(19)
C(170) N(11) C(166) C(165) 178.4(2)
C(170) N(11) C(166) C(167) -0.7(4)
Eu(4) N(12) C(171) O(26) 175.45(17)
Eu(4) N(12) C(171) C(170) -2.3(3)
Eu(4) N(12) C(173) C(172) -179.40(18)
Eu(4) N(12) C(173) C(174) 55.4(3)
C(171) N(12) C(173) C(172) -7.7(2)
C(171) N(12) C(173) C(174) -132.9(2)
C(173) N(12) C(171) O(26) 2.3(3)
C(173) N(12) C(171) C(170) -175.5(2)
C(2) C(1) C(4) N(1) -24.8(8)
C(2) C(1) C(4) C(5) -142.5(7)
C(3) C(1) C(4) N(1) -172.6(4)
C(3) C(1) C(4) C(5) 69.6(5)
N(1) C(4) C(5) O(1) 3.9(3)
C(1) C(4) C(5) O(1) 128.1(3)
O(1) C(6) C(7) N(2) -161.5(2)
O(1) C(6) C(7) C(8) 14.3(4)
N(1) C(6) C(7) N(2) 14.0(4)
N(1) C(6) C(7) C(8) -170.2(3)
N(2) C(7) C(8) C(9) -0.1(3)
C(6) C(7) C(8) C(9) -175.6(3)
C(7) C(8) C(9) C(10) 2.0(5)
C(8) C(9) C(10) C(11) -1.1(5)
C(9) C(10) C(11) N(2) -1.8(4)
C(9) C(10) C(11) C(12) 174.1(2)
N(2) C(11) C(12) O(2) -179.0(2)
N(2) C(11) C(12) N(3) 3.5(4)
C(10) C(11) C(12) O(2) 4.8(4)
C(10) C(11) C(12) N(3) -172.6(2)
O(2) C(13) C(14) N(3) -17.9(3)
O(2) C(13) C(14) C(15) 101.2(3)
N(3) C(14) C(15) C(16) -171.8(2)
N(3) C(14) C(15) C(17) 63.1(3)
C(13) C(14) C(15) C(16) 73.5(3)
C(13) C(14) C(15) C(17) -51.5(3)
F(1) C(18) C(19) O(3) -6.9(3)
F(1) C(18) C(19) C(20) 176.2(2)
F(2) C(18) C(19) O(3) -127.9(2)
F(2) C(18) C(19) C(20) 55.2(3)
F(3) C(18) C(19) O(3) 112.9(2)
F(3) C(18) C(19) C(20) -64.0(3)
O(3) C(19) C(20) C(21) -172.9(3)
O(3) C(19) C(20) C(25) -5.0(5)
C(18) C(19) C(20) C(21) 3.6(5)
C(18) C(19) C(20) C(25) 171.5(2)
C(19) C(20) C(21) C(22) 94.8(4)
C(19) C(20) C(21) C(26) -158.2(3)
C(19) C(20) C(25) O(4) 13.3(5)
C(19) C(20) C(25) C(24) -167.4(2)
C(21) C(20) C(25) O(4) -176.1(3)
C(21) C(20) C(25) C(24) 3.2(3)
C(25) C(20) C(21) C(22) -74.6(3)
C(25) C(20) C(21) C(26) 32.4(3)
C(20) C(21) C(22) C(23) 66.7(3)
C(20) C(21) C(26) C(24) -52.7(2)
C(20) C(21) C(26) C(27) 64.0(3)
C(20) C(21) C(26) C(28) -170.2(2)
C(22) C(21) C(26) C(24) 56.5(2)
C(22) C(21) C(26) C(27) 173.1(2)
C(22) C(21) C(26) C(28) -61.0(3)
C(26) C(21) C(22) C(23) -38.9(3)
C(21) C(22) C(23) C(24) 4.5(3)
C(22) C(23) C(24) C(25) -71.6(3)
C(22) C(23) C(24) C(26) 30.8(3)
C(22) C(23) C(24) C(29) 162.5(2)
C(23) C(24) C(25) O(4) -113.2(3)
C(23) C(24) C(25) C(20) 67.4(3)
C(23) C(24) C(26) C(21) -52.1(2)
C(23) C(24) C(26) C(27) -170.5(2)
C(23) C(24) C(26) C(28) 66.2(3)
C(25) C(24) C(26) C(21) 53.7(2)
C(25) C(24) C(26) C(27) -64.6(3)
C(25) C(24) C(26) C(28) 172.1(2)
C(26) C(24) C(25) O(4) 142.1(3)
C(26) C(24) C(25) C(20) -37.2(3)
C(29) C(24) C(25) O(4) 11.9(4)
C(29) C(24) C(25) C(20) -167.4(2)
C(29) C(24) C(26) C(21) -179.6(2)
C(29) C(24) C(26) C(27) 62.1(3)
C(29) C(24) C(26) C(28) -61.2(4)
F(4) C(30) C(31) O(5) -107.7(3)
F(4) C(30) C(31) C(32) 71.3(4)
F(5) C(30) C(31) O(5) 133.3(3)
F(5) C(30) C(31) C(32) -47.7(4)
F(6) C(30) C(31) O(5) 13.1(4)
F(6) C(30) C(31) C(32) -167.9(2)
O(5) C(31) C(32) C(33) 178.5(3)
O(5) C(31) C(32) C(37) -3.9(5)
C(30) C(31) C(32) C(33) -0.3(5)
C(30) C(31) C(32) C(37) 177.3(2)
C(31) C(32) C(33) C(34) 105.8(4)
C(31) C(32) C(33) C(38) -148.5(3)
C(31) C(32) C(37) O(6) 1.3(5)
C(31) C(32) C(37) C(36) -177.0(2)
C(33) C(32) C(37) O(6) 179.4(3)
C(33) C(32) C(37) C(36) 1.0(3)
C(37) C(32) C(33) C(34) -72.1(3)
C(37) C(32) C(33) C(38) 33.7(3)
C(32) C(33) C(34) C(35) 66.7(3)
C(32) C(33) C(38) C(36) -52.7(2)
C(32) C(33) C(38) C(39) 64.5(3)
C(32) C(33) C(38) C(40) -172.1(3)
C(34) C(33) C(38) C(36) 56.5(3)
C(34) C(33) C(38) C(39) 173.8(3)
C(34) C(33) C(38) C(40) -62.9(4)
C(38) C(33) C(34) C(35) -38.3(3)
C(33) C(34) C(35) C(36) 3.8(3)
C(34) C(35) C(36) C(37) -70.7(3)
C(34) C(35) C(36) C(38) 31.7(3)
C(34) C(35) C(36) C(41) 161.8(3)
C(35) C(36) C(37) O(6) -109.4(3)
C(35) C(36) C(37) C(32) 69.1(3)
C(35) C(36) C(38) C(33) -53.2(2)
C(35) C(36) C(38) C(39) -170.5(2)
C(35) C(36) C(38) C(40) 65.3(3)
C(37) C(36) C(38) C(33) 52.5(2)
C(37) C(36) C(38) C(39) -64.8(3)
C(37) C(36) C(38) C(40) 170.9(2)
C(38) C(36) C(37) O(6) 146.4(2)
C(38) C(36) C(37) C(32) -35.1(3)
C(41) C(36) C(37) O(6) 17.5(4)
C(41) C(36) C(37) C(32) -164.0(3)
C(41) C(36) C(38) C(33) 179.3(3)
C(41) C(36) C(38) C(39) 62.1(4)
C(41) C(36) C(38) C(40) -62.2(4)
F(7) C(42) C(43) O(7) 52.0(3)
F(7) C(42) C(43) C(44) -131.8(3)
F(8) C(42) C(43) O(7) -58.0(3)
F(8) C(42) C(43) C(44) 118.2(3)
F(9) C(42) C(43) O(7) 169.7(3)
F(9) C(42) C(43) C(44) -14.2(4)
O(7) C(43) C(44) C(45) -179.3(2)
O(7) C(43) C(44) C(49) 3.1(4)
C(42) C(43) C(44) C(45) 5.0(5)
C(42) C(43) C(44) C(49) -172.6(2)
C(43) C(44) C(45) C(46) 112.7(3)
C(43) C(44) C(45) C(50) -140.8(3)
C(43) C(44) C(49) O(8) -6.2(5)
C(43) C(44) C(49) C(48) 174.7(2)
C(45) C(44) C(49) O(8) 175.6(3)
C(45) C(44) C(49) C(48) -3.5(3)
C(49) C(44) C(45) C(46) -69.4(3)
C(49) C(44) C(45) C(50) 37.1(3)
C(44) C(45) C(46) C(47) 68.7(3)
C(44) C(45) C(50) C(48) -53.3(2)
C(44) C(45) C(50) C(51) 64.0(3)
C(44) C(45) C(50) C(52) -170.7(3)
C(46) C(45) C(50) C(48) 55.6(2)
C(46) C(45) C(50) C(51) 172.9(3)
C(46) C(45) C(50) C(52) -61.9(3)
C(50) C(45) C(46) C(47) -36.3(3)
C(45) C(46) C(47) C(48) 1.3(3)
C(46) C(47) C(48) C(49) -70.4(3)
C(46) C(47) C(48) C(50) 33.7(3)
C(46) C(47) C(48) C(53) 164.5(2)
C(47) C(48) C(49) O(8) -105.4(3)
C(47) C(48) C(49) C(44) 73.8(2)
C(47) C(48) C(50) C(45) -54.0(2)
C(47) C(48) C(50) C(51) -170.5(3)
C(47) C(48) C(50) C(52) 64.1(3)
C(49) C(48) C(50) C(45) 51.0(2)
C(49) C(48) C(50) C(51) -65.5(3)
C(49) C(48) C(50) C(52) 169.2(3)
C(50) C(48) C(49) O(8) 149.8(2)
C(50) C(48) C(49) C(44) -31.1(3)
C(53) C(48) C(49) O(8) 20.3(4)
C(53) C(48) C(49) C(44) -160.5(2)
C(53) C(48) C(50) C(45) 177.5(2)
C(53) C(48) C(50) C(51) 61.0(4)
C(53) C(48) C(50) C(52) -64.4(4)
C(55) C(54) C(57) N(4) 62.4(3)
C(55) C(54) C(57) C(58) -53.7(3)
C(56) C(54) C(57) N(4) -173.3(2)
C(56) C(54) C(57) C(58) 70.7(3)
N(4) C(57) C(58) O(9) -19.8(3)
C(54) C(57) C(58) O(9) 100.5(3)
O(9) C(59) C(60) N(5) -171.6(2)
O(9) C(59) C(60) C(61) 5.6(4)
N(4) C(59) C(60) N(5) 6.0(4)
N(4) C(59) C(60) C(61) -176.8(3)
N(5) C(60) C(61) C(62) 0.4(6)
C(59) C(60) C(61) C(62) -176.5(3)
C(60) C(61) C(62) C(63) 2.4(6)
C(61) C(62) C(63) C(64) -2.2(6)
C(62) C(63) C(64) N(5) -0.9(6)
C(62) C(63) C(64) C(65) 176.7(3)
N(5) C(64) C(65) O(10) -173.7(2)
N(5) C(64) C(65) N(6) 6.9(4)
C(63) C(64) C(65) O(10) 8.5(5)
C(63) C(64) C(65) N(6) -170.9(3)
O(10) C(66) C(67) N(6) -5.7(3)
O(10) C(66) C(67) C(68) 117.4(3)
N(6) C(67) C(68) C(69) -174.9(3)
N(6) C(67) C(68) C(70) 59.5(4)
C(66) C(67) C(68) C(69) 66.6(4)
C(66) C(67) C(68) C(70) -59.0(5)
F(10) C(71) C(72) O(11) -9.0(5)
F(10) C(71) C(72) C(73) 169.8(3)
F(11) C(71) C(72) O(11) -121.4(3)
F(11) C(71) C(72) C(73) 57.5(4)
F(12) C(71) C(72) O(11) 119.7(4)
F(12) C(71) C(72) C(73) -61.5(5)
O(11) C(72) C(73) C(74) 179.5(3)
O(11) C(72) C(73) C(78) 1.2(5)
C(71) C(72) C(73) C(74) 0.9(5)
C(71) C(72) C(73) C(78) -177.5(3)
C(72) C(73) C(74) C(75) 110.7(4)
C(72) C(73) C(74) C(79) -142.6(3)
C(72) C(73) C(78) O(12) -5.0(5)
C(72) C(73) C(78) C(77) 176.6(3)
C(74) C(73) C(78) O(12) 176.3(3)
C(74) C(73) C(78) C(77) -2.1(3)
C(78) C(73) C(74) C(75) -70.7(3)
C(78) C(73) C(74) C(79) 35.9(3)
C(73) C(74) C(75) C(76) 69.3(3)
C(73) C(74) C(79) C(77) -53.4(2)
C(73) C(74) C(79) C(80) 63.6(3)
C(73) C(74) C(79) C(81) -171.8(3)
C(75) C(74) C(79) C(77) 55.8(3)
C(75) C(74) C(79) C(80) 172.8(2)
C(75) C(74) C(79) C(81) -62.7(3)
C(79) C(74) C(75) C(76) -36.4(3)
C(74) C(75) C(76) C(77) 1.7(3)
C(75) C(76) C(77) C(78) -70.3(3)
C(75) C(76) C(77) C(79) 33.6(3)
C(75) C(76) C(77) C(82) 164.1(3)
C(76) C(77) C(78) O(12) -105.5(3)
C(76) C(77) C(78) C(73) 73.1(3)
C(76) C(77) C(79) C(74) -54.2(2)
C(76) C(77) C(79) C(80) -172.1(2)
C(76) C(77) C(79) C(81) 64.0(3)
C(78) C(77) C(79) C(74) 51.2(2)
C(78) C(77) C(79) C(80) -66.6(3)
C(78) C(77) C(79) C(81) 169.5(2)
C(79) C(77) C(78) O(12) 149.2(2)
C(79) C(77) C(78) C(73) -32.3(3)
C(82) C(77) C(78) O(12) 20.3(4)
C(82) C(77) C(78) C(73) -161.2(2)
C(82) C(77) C(79) C(74) 177.6(2)
C(82) C(77) C(79) C(80) 59.7(4)
C(82) C(77) C(79) C(81) -64.1(4)
F(13) C(83) C(84) O(13) 3.0(4)
F(13) C(83) C(84) C(85) -176.4(2)
F(14) C(83) C(84) O(13) 123.6(3)
F(14) C(83) C(84) C(85) -55.8(3)
F(15) C(83) C(84) O(13) -117.5(3)
F(15) C(83) C(84) C(85) 63.2(4)
O(13) C(84) C(85) C(86) 179.9(3)
O(13) C(84) C(85) C(90) -4.7(5)
C(83) C(84) C(85) C(86) -0.8(5)
C(83) C(84) C(85) C(90) 174.6(2)
C(84) C(85) C(86) C(87) 103.5(3)
C(84) C(85) C(86) C(91) -149.4(3)
C(84) C(85) C(90) O(14) 0.8(5)
C(84) C(85) C(90) C(89) -176.3(2)
C(86) C(85) C(90) O(14) 177.2(3)
C(86) C(85) C(90) C(89) 0.1(2)
C(90) C(85) C(86) C(87) -72.6(3)
C(90) C(85) C(86) C(91) 34.5(3)
C(85) C(86) C(87) C(88) 67.6(3)
C(85) C(86) C(91) C(89) -52.5(2)
C(85) C(86) C(91) C(92) 64.5(3)
C(85) C(86) C(91) C(93) -171.4(2)
C(87) C(86) C(91) C(89) 57.3(2)
C(87) C(86) C(91) C(92) 174.3(2)
C(87) C(86) C(91) C(93) -61.5(3)
C(91) C(86) C(87) C(88) -38.6(3)
C(86) C(87) C(88) C(89) 3.3(3)
C(87) C(88) C(89) C(90) -72.2(3)
C(87) C(88) C(89) C(91) 32.9(3)
C(87) C(88) C(89) C(94) 162.1(2)
C(88) C(89) C(90) O(14) -106.4(3)
C(88) C(89) C(90) C(85) 70.9(3)
C(88) C(89) C(91) C(86) -54.0(2)
C(88) C(89) C(91) C(92) -170.6(2)
C(88) C(89) C(91) C(93) 64.2(3)
C(90) C(89) C(91) C(86) 52.5(2)
C(90) C(89) C(91) C(92) -64.0(3)
C(90) C(89) C(91) C(93) 170.7(2)
C(91) C(89) C(90) O(14) 147.9(2)
C(91) C(89) C(90) C(85) -34.8(3)
C(94) C(89) C(90) O(14) 19.2(4)
C(94) C(89) C(90) C(85) -163.5(2)
C(94) C(89) C(91) C(86) 179.0(2)
C(94) C(89) C(91) C(92) 62.5(3)
C(94) C(89) C(91) C(93) -62.7(4)
F(16) C(95) C(96) O(15) -131.1(2)
F(16) C(95) C(96) C(97) 52.0(4)
F(17) C(95) C(96) O(15) -10.1(3)
F(17) C(95) C(96) C(97) 172.9(2)
F(18) C(95) C(96) O(15) 109.7(3)
F(18) C(95) C(96) C(97) -67.2(3)
O(15) C(96) C(97) C(98) -175.2(3)
O(15) C(96) C(97) C(102) -6.5(5)
C(95) C(96) C(97) C(98) 1.3(5)
C(95) C(96) C(97) C(102) 170.0(3)
C(96) C(97) C(98) C(99) 96.6(4)
C(96) C(97) C(98) C(103) -156.4(3)
C(96) C(97) C(102) O(16) 9.4(5)
C(96) C(97) C(102) C(101) -169.6(3)
C(98) C(97) C(102) O(16) -179.3(3)
C(98) C(97) C(102) C(101) 1.7(3)
C(102) C(97) C(98) C(99) -73.5(3)
C(102) C(97) C(98) C(103) 33.5(3)
C(97) C(98) C(99) C(100) 67.5(3)
C(97) C(98) C(103) C(101) -52.8(3)
C(97) C(98) C(103) C(104) 63.5(3)
C(97) C(98) C(103) C(105) -171.2(3)
C(99) C(98) C(103) C(101) 56.5(3)
C(99) C(98) C(103) C(104) 172.8(3)
C(99) C(98) C(103) C(105) -62.0(3)
C(103) C(98) C(99) C(100) -38.4(3)
C(98) C(99) C(100) C(101) 3.6(4)
C(99) C(100) C(101) C(102) -71.0(3)
C(99) C(100) C(101) C(103) 32.0(3)
C(99) C(100) C(101) C(106) 162.6(3)
C(100) C(101) C(102) O(16) -110.3(3)
C(100) C(101) C(102) C(97) 68.7(3)
C(100) C(101) C(103) C(98) -52.9(3)
C(100) C(101) C(103) C(104) -169.6(3)
C(100) C(101) C(103) C(105) 65.4(4)
C(102) C(101) C(103) C(98) 52.9(3)
C(102) C(101) C(103) C(104) -63.8(3)
C(102) C(101) C(103) C(105) 171.1(3)
C(103) C(101) C(102) O(16) 144.9(3)
C(103) C(101) C(102) C(97) -36.0(3)
C(106) C(101) C(102) O(16) 16.4(5)
C(106) C(101) C(102) C(97) -164.5(3)
C(106) C(101) C(103) C(98) 178.8(3)
C(106) C(101) C(103) C(104) 62.1(4)
C(106) C(101) C(103) C(105) -63.0(5)
C(108) C(107) C(110) N(7) -169.1(3)
C(108) C(107) C(110) C(111) 72.5(5)
C(109) C(107) C(110) N(7) 63.2(4)
C(109) C(107) C(110) C(111) -55.3(4)
N(7) C(110) C(111) O(17) 13.8(3)
C(107) C(110) C(111) O(17) 137.1(3)
O(17) C(112) C(113) N(8) -176.9(2)
O(17) C(112) C(113) C(114) -0.3(4)
N(7) C(112) C(113) N(8) -1.3(4)
N(7) C(112) C(113) C(114) 175.2(3)
N(8) C(113) C(114) C(115) 1.4(4)
C(112) C(113) C(114) C(115) -174.8(2)
C(113) C(114) C(115) C(116) 0.5(4)
C(114) C(115) C(116) C(117) -1.3(4)
C(115) C(116) C(117) N(8) 0.3(4)
C(115) C(116) C(117) C(118) -179.4(2)
N(8) C(117) C(118) O(18) -175.9(2)
N(8) C(117) C(118) N(9) 4.2(4)
C(116) C(117) C(118) O(18) 3.8(4)
C(116) C(117) C(118) N(9) -176.1(2)
O(18) C(119) C(120) N(9) 9.5(2)
O(18) C(119) C(120) C(121) 132.7(2)
N(9) C(120) C(121) C(122) 180.0(2)
N(9) C(120) C(121) C(123) 54.3(3)
C(119) C(120) C(121) C(122) 62.0(3)
C(119) C(120) C(121) C(123) -63.7(3)
F(19) C(124) C(125) O(19) -114.1(3)
F(19) C(124) C(125) C(126) 62.7(3)
F(20) C(124) C(125) O(19) 6.1(4)
F(20) C(124) C(125) C(126) -177.2(2)
F(21) C(124) C(125) O(19) 126.6(3)
F(21) C(124) C(125) C(126) -56.6(4)
O(19) C(125) C(126) C(127) -177.6(3)
O(19) C(125) C(126) C(131) 6.0(4)
C(124) C(125) C(126) C(127) 6.1(4)
C(124) C(125) C(126) C(131) -170.3(2)
C(125) C(126) C(127) C(128) 112.0(3)
C(125) C(126) C(127) C(132) -141.2(3)
C(125) C(126) C(131) O(20) -4.0(5)
C(125) C(126) C(131) C(130) 175.8(2)
C(127) C(126) C(131) O(20) 178.7(2)
C(127) C(126) C(131) C(130) -1.5(3)
C(131) C(126) C(127) C(128) -71.1(3)
C(131) C(126) C(127) C(132) 35.7(2)
C(126) C(127) C(128) C(129) 67.9(3)
C(126) C(127) C(132) C(130) -52.9(2)
C(126) C(127) C(132) C(133) -171.6(2)
C(126) C(127) C(132) C(134) 63.8(3)
C(128) C(127) C(132) C(130) 56.4(2)
C(128) C(127) C(132) C(133) -62.2(3)
C(128) C(127) C(132) C(134) 173.2(2)
C(132) C(127) C(128) C(129) -37.9(3)
C(127) C(128) C(129) C(130) 2.9(3)
C(128) C(129) C(130) C(131) -70.5(2)
C(128) C(129) C(130) C(132) 32.3(3)
C(128) C(129) C(130) C(135) 163.5(2)
C(129) C(130) C(131) O(20) -109.0(3)
C(129) C(130) C(131) C(126) 71.3(2)
C(129) C(130) C(132) C(127) -53.2(2)
C(129) C(130) C(132) C(133) 65.4(3)
C(129) C(130) C(132) C(134) -170.0(2)
C(131) C(130) C(132) C(127) 51.1(2)
C(131) C(130) C(132) C(133) 169.6(2)
C(131) C(130) C(132) C(134) -65.7(2)
C(132) C(130) C(131) O(20) 147.1(2)
C(132) C(130) C(131) C(126) -32.6(2)
C(135) C(130) C(131) O(20) 17.5(4)
C(135) C(130) C(131) C(126) -162.2(2)
C(135) C(130) C(132) C(127) 177.9(2)
C(135) C(130) C(132) C(133) -63.6(3)
C(135) C(130) C(132) C(134) 61.1(3)
F(22) C(136) C(137) O(21) -110.3(3)
F(22) C(136) C(137) C(138) 68.4(3)
F(23) C(136) C(137) O(21) 8.9(3)
F(23) C(136) C(137) C(138) -172.4(2)
F(24) C(136) C(137) O(21) 131.3(2)
F(24) C(136) C(137) C(138) -50.0(3)
O(21) C(137) C(138) C(139) -177.1(2)
O(21) C(137) C(138) C(143) -3.2(5)
C(136) C(137) C(138) C(139) 4.4(4)
C(136) C(137) C(138) C(143) 178.3(2)
C(137) C(138) C(139) C(140) 103.1(3)
C(137) C(138) C(139) C(144) -150.1(3)
C(137) C(138) C(143) O(22) 0.3(5)
C(137) C(138) C(143) C(142) -175.7(2)
C(139) C(138) C(143) O(22) 175.5(2)
C(139) C(138) C(143) C(142) -0.4(3)
C(143) C(138) C(139) C(140) -71.7(2)
C(143) C(138) C(139) C(144) 35.1(2)
C(138) C(139) C(140) C(141) 68.0(2)
C(138) C(139) C(144) C(142) -53.0(2)
C(138) C(139) C(144) C(145) -170.3(2)
C(138) C(139) C(144) C(146) 64.8(2)
C(140) C(139) C(144) C(142) 56.3(2)
C(140) C(139) C(144) C(145) -61.1(3)
C(140) C(139) C(144) C(146) 174.1(2)
C(144) C(139) C(140) C(141) -38.0(2)
C(139) C(140) C(141) C(142) 3.0(3)
C(140) C(141) C(142) C(143) -71.4(2)
C(140) C(141) C(142) C(144) 32.5(3)
C(140) C(141) C(142) C(147) 162.4(2)
C(141) C(142) C(143) O(22) -104.8(3)
C(141) C(142) C(143) C(138) 71.5(2)
C(141) C(142) C(144) C(139) -53.7(2)
C(141) C(142) C(144) C(145) 64.5(3)
C(141) C(142) C(144) C(146) -171.0(2)
C(143) C(142) C(144) C(139) 52.0(2)
C(143) C(142) C(144) C(145) 170.2(2)
C(143) C(142) C(144) C(146) -65.3(3)
C(144) C(142) C(143) O(22) 149.8(2)
C(144) C(142) C(143) C(138) -33.9(2)
C(147) C(142) C(143) O(22) 21.0(4)
C(147) C(142) C(143) C(138) -162.7(2)
C(147) C(142) C(144) C(139) 178.7(2)
C(147) C(142) C(144) C(145) -63.1(3)
C(147) C(142) C(144) C(146) 61.4(3)
F(25) C(148) C(149) O(23) 6.6(4)
F(25) C(148) C(149) C(150) -173.5(3)
F(26) C(148) C(149) O(23) -113.3(3)
F(26) C(148) C(149) C(150) 66.7(4)
F(27) C(148) C(149) O(23) 128.1(3)
F(27) C(148) C(149) C(150) -52.0(4)
O(23) C(149) C(150) C(151) -177.1(3)
O(23) C(149) C(150) C(155) 7.2(5)
C(148) C(149) C(150) C(151) 3.0(5)
C(148) C(149) C(150) C(155) -172.7(3)
C(149) C(150) C(151) C(152) 110.8(4)
C(149) C(150) C(151) C(156) -142.9(3)
C(149) C(150) C(155) O(24) -1.8(5)
C(149) C(150) C(155) C(154) 177.8(3)
C(151) C(150) C(155) O(24) -178.5(3)
C(151) C(150) C(155) C(154) 1.1(3)
C(155) C(150) C(151) C(152) -73.0(3)
C(155) C(150) C(151) C(156) 33.3(3)
C(150) C(151) C(152) C(153) 68.2(3)
C(150) C(151) C(156) C(154) -52.6(3)
C(150) C(151) C(156) C(157) 64.8(3)
C(150) C(151) C(156) C(158) -171.4(3)
C(152) C(151) C(156) C(154) 55.9(3)
C(152) C(151) C(156) C(157) 173.3(3)
C(152) C(151) C(156) C(158) -62.9(3)
C(156) C(151) C(152) C(153) -36.7(3)
C(151) C(152) C(153) C(154) 2.4(3)
C(152) C(153) C(154) C(155) -69.5(3)
C(152) C(153) C(154) C(156) 32.7(3)
C(152) C(153) C(154) C(159) 164.9(2)
C(153) C(154) C(155) O(24) -111.7(3)
C(153) C(154) C(155) C(150) 68.6(3)
C(153) C(154) C(156) C(151) -52.9(3)
C(153) C(154) C(156) C(157) -170.6(3)
C(153) C(154) C(156) C(158) 65.8(3)
C(155) C(154) C(156) C(151) 52.4(3)
C(155) C(154) C(156) C(157) -65.3(3)
C(155) C(154) C(156) C(158) 171.0(3)
C(156) C(154) C(155) O(24) 144.5(3)
C(156) C(154) C(155) C(150) -35.2(3)
C(159) C(154) C(155) O(24) 15.2(4)
C(159) C(154) C(155) C(150) -164.5(2)
C(159) C(154) C(156) C(151) 177.5(3)
C(159) C(154) C(156) C(157) 59.8(4)
C(159) C(154) C(156) C(158) -63.8(4)
C(161) C(160) C(163) N(10) -173.9(2)
C(161) C(160) C(163) C(164) 68.0(3)
C(162) C(160) C(163) N(10) 59.4(3)
C(162) C(160) C(163) C(164) -58.7(3)
N(10) C(163) C(164) O(25) 14.5(3)
C(160) C(163) C(164) O(25) 138.0(2)
O(25) C(165) C(166) N(11) 179.5(2)
O(25) C(165) C(166) C(167) -1.3(4)
N(10) C(165) C(166) N(11) -4.3(4)
N(10) C(165) C(166) C(167) 174.9(3)
N(11) C(166) C(167) C(168) 0.9(4)
C(165) C(166) C(167) C(168) -178.2(2)
C(166) C(167) C(168) C(169) -0.4(4)
C(167) C(168) C(169) C(170) -0.2(4)
C(168) C(169) C(170) N(11) 0.4(4)
C(168) C(169) C(170) C(171) -179.6(2)
N(11) C(170) C(171) O(26) -173.8(2)
N(11) C(170) C(171) N(12) 4.0(4)
C(169) C(170) C(171) O(26) 6.1(4)
C(169) C(170) C(171) N(12) -176.1(2)
O(26) C(172) C(173) N(12) 10.1(2)
O(26) C(172) C(173) C(174) 132.8(2)
N(12) C(173) C(174) C(175) -177.2(2)
N(12) C(173) C(174) C(176) 57.3(3)
C(172) C(173) C(174) C(175) 64.9(3)
C(172) C(173) C(174) C(176) -60.6(3)
F(28) C(177) C(178) O(27) -117.8(2)
F(28) C(177) C(178) C(179) 63.9(3)
F(29) C(177) C(178) O(27) 2.5(3)
F(29) C(177) C(178) C(179) -175.9(2)
F(30) C(177) C(178) O(27) 122.4(2)
F(30) C(177) C(178) C(179) -55.9(3)
O(27) C(178) C(179) C(180) -178.2(2)
O(27) C(178) C(179) C(184) -2.3(4)
C(177) C(178) C(179) C(180) -0.1(3)
C(177) C(178) C(179) C(184) 175.8(2)
C(178) C(179) C(180) C(181) 103.3(3)
C(178) C(179) C(180) C(185) -150.2(3)
C(178) C(179) C(184) O(28) 3.0(5)
C(178) C(179) C(184) C(183) -175.9(2)
C(180) C(179) C(184) O(28) 179.8(2)
C(180) C(179) C(184) C(183) 1.0(3)
C(184) C(179) C(180) C(181) -73.1(2)
C(184) C(179) C(180) C(185) 33.4(2)
C(179) C(180) C(181) C(182) 67.5(2)
C(179) C(180) C(185) C(183) -52.4(2)
C(179) C(180) C(185) C(186) 64.3(3)
C(179) C(180) C(185) C(187) -171.2(2)
C(181) C(180) C(185) C(183) 56.6(2)
C(181) C(180) C(185) C(186) 173.3(2)
C(181) C(180) C(185) C(187) -62.3(3)
C(185) C(180) C(181) C(182) -37.8(2)
C(180) C(181) C(182) C(183) 3.5(3)
C(181) C(182) C(183) C(184) -71.0(2)
C(181) C(182) C(183) C(185) 32.0(2)
C(181) C(182) C(183) C(188) 162.5(2)
C(182) C(183) C(184) O(28) -110.0(3)
C(182) C(183) C(184) C(179) 69.0(2)
C(182) C(183) C(185) C(180) -52.8(2)
C(182) C(183) C(185) C(186) -170.4(2)
C(182) C(183) C(185) C(187) 65.6(3)
C(184) C(183) C(185) C(180) 52.3(2)
C(184) C(183) C(185) C(186) -65.3(2)
C(184) C(183) C(185) C(187) 170.7(2)
C(185) C(183) C(184) O(28) 146.0(2)
C(185) C(183) C(184) C(179) -35.1(2)
C(188) C(183) C(184) O(28) 16.7(4)
C(188) C(183) C(184) C(179) -164.3(2)
C(188) C(183) C(185) C(180) 178.9(2)
C(188) C(183) C(185) C(186) 61.4(3)
C(188) C(183) C(185) C(187) -62.7(3)
F(31) C(189) C(190) O(29) 130.5(2)
F(31) C(189) C(190) C(191) -50.9(3)
F(32) C(189) C(190) O(29) -110.9(3)
F(32) C(189) C(190) C(191) 67.7(3)
F(33) C(189) C(190) O(29) 9.9(3)
F(33) C(189) C(190) C(191) -171.5(2)
O(29) C(190) C(191) C(192) 178.8(2)
O(29) C(190) C(191) C(196) -4.0(5)
C(189) C(190) C(191) C(192) 0.4(4)
C(189) C(190) C(191) C(196) 177.6(2)
C(190) C(191) C(192) C(193) 106.3(3)
C(190) C(191) C(192) C(197) -146.5(3)
C(190) C(191) C(196) O(30) -3.9(5)
C(190) C(191) C(196) C(195) -179.1(2)
C(192) C(191) C(196) O(30) 173.9(2)
C(192) C(191) C(196) C(195) -1.4(3)
C(196) C(191) C(192) C(193) -71.3(2)
C(196) C(191) C(192) C(197) 35.9(2)
C(191) C(192) C(193) C(194) 67.7(2)
C(191) C(192) C(197) C(195) -53.3(2)
C(191) C(192) C(197) C(198) 65.0(2)
C(191) C(192) C(197) C(199) -171.3(2)
C(193) C(192) C(197) C(195) 56.6(2)
C(193) C(192) C(197) C(198) 174.9(2)
C(193) C(192) C(197) C(199) -61.4(3)
C(197) C(192) C(193) C(194) -38.4(2)
C(192) C(193) C(194) C(195) 3.3(3)
C(193) C(194) C(195) C(196) -72.1(2)
C(193) C(194) C(195) C(197) 32.2(3)
C(193) C(194) C(195) C(200) 162.5(2)
C(194) C(195) C(196) O(30) -103.6(3)
C(194) C(195) C(196) C(191) 71.9(2)
C(194) C(195) C(197) C(192) -53.4(2)
C(194) C(195) C(197) C(198) -170.9(2)
C(194) C(195) C(197) C(199) 64.5(3)
C(196) C(195) C(197) C(192) 52.1(2)
C(196) C(195) C(197) C(198) -65.4(3)
C(196) C(195) C(197) C(199) 170.0(2)
C(197) C(195) C(196) O(30) 151.2(2)
C(197) C(195) C(196) C(191) -33.2(3)
C(200) C(195) C(196) O(30) 21.3(4)
C(200) C(195) C(196) C(191) -163.2(2)
C(200) C(195) C(197) C(192) 179.4(2)
C(200) C(195) C(197) C(198) 61.9(3)
C(200) C(195) C(197) C(199) -62.7(3)
F(34) C(201) C(202) O(31) 123.5(3)
F(34) C(201) C(202) C(203) -59.0(4)
F(35) C(201) C(202) O(31) -115.8(3)
F(35) C(201) C(202) C(203) 61.6(4)
F(36) C(201) C(202) O(31) 4.1(4)
F(36) C(201) C(202) C(203) -178.4(2)
O(31) C(202) C(203) C(204) -177.0(3)
O(31) C(202) C(203) C(208) 3.6(5)
C(201) C(202) C(203) C(204) 5.9(5)
C(201) C(202) C(203) C(208) -173.5(2)
C(202) C(203) C(204) C(205) 109.4(3)
C(202) C(203) C(204) C(209) -144.5(3)
C(202) C(203) C(208) O(32) -3.5(5)
C(202) C(203) C(208) C(207) 178.6(2)
C(204) C(203) C(208) O(32) 176.9(2)
C(204) C(203) C(208) C(207) -0.9(3)
C(208) C(203) C(204) C(205) -71.1(3)
C(208) C(203) C(204) C(209) 35.0(3)
C(203) C(204) C(205) C(206) 68.8(3)
C(203) C(204) C(209) C(207) -52.8(2)
C(203) C(204) C(209) C(210) 65.3(3)
C(203) C(204) C(209) C(211) -170.5(2)
C(205) C(204) C(209) C(207) 55.1(2)
C(205) C(204) C(209) C(210) 173.2(2)
C(205) C(204) C(209) C(211) -62.6(3)
C(209) C(204) C(205) C(206) -36.6(3)
C(204) C(205) C(206) C(207) 2.1(3)
C(205) C(206) C(207) C(208) -70.6(3)
C(205) C(206) C(207) C(209) 32.3(3)
C(205) C(206) C(207) C(212) 163.6(2)
C(206) C(207) C(208) O(32) -105.9(3)
C(206) C(207) C(208) C(203) 72.0(2)
C(206) C(207) C(209) C(204) -53.3(2)
C(206) C(207) C(209) C(210) -171.6(3)
C(206) C(207) C(209) C(211) 64.9(3)
C(208) C(207) C(209) C(204) 51.3(2)
C(208) C(207) C(209) C(210) -66.9(3)
C(208) C(207) C(209) C(211) 169.6(2)
C(209) C(207) C(208) O(32) 149.4(2)
C(209) C(207) C(208) C(203) -32.7(3)
C(212) C(207) C(208) O(32) 20.8(4)
C(212) C(207) C(208) C(203) -161.2(2)
C(212) C(207) C(209) C(204) 177.1(2)
C(212) C(207) C(209) C(210) 58.8(4)
C(212) C(207) C(209) C(211) -64.7(4)
